data_4312653
loop_
_publ_author_name
'Anna Kornienko'
'Louise Huebner'
'Deborah Freedman'
'Thomas J. Emge'
'John G. Brennan'

_publ_contact_author_address
;
  Department of Chemistry
  Rutgers, The State University of New Jersey
  610 Taylor Road
  Piscataway, New Jersey  08854-8087  U.S.A.
;
_publ_contact_author_email bren@rutchem.rutgers.edu
_publ_contact_author_name 'J. G. Brennan'
_publ_section_title
;
 Lanthanide-Transition Metal Chalcogenido Cluster Materials
;
_journal_name_full 'Inorganic Chemistry'
_journal_page_first 8476
_journal_page_last 8480
_journal_paper_doi 10.1021/ic030204r
_journal_volume 42
_journal_year 2003
_chemical_formula_sum 'C200 H232 O14 Se26 Sm4 Zn8'
_chemical_formula_weight 6037.18
_space_group_IT_number 2
_symmetry_cell_setting triclinic
_symmetry_space_group_name_Hall '-P 1'
_symmetry_space_group_name_H-M 'P -1'
_atom_sites_solution_hydrogens geom
_atom_sites_solution_primary direct
_atom_sites_solution_secondary difmap
_audit_creation_method SHELXL-97
_cell_angle_alpha 76.3880(10)
_cell_angle_beta 87.2510(10)
_cell_angle_gamma 86.4810(10)
_cell_formula_units_Z 2
_cell_length_a 18.8341(8)
_cell_length_b 20.1465(8)
_cell_length_c 28.4549(12)
_cell_measurement_reflns_used 5874
_cell_measurement_temperature 100(2)
_cell_measurement_theta_max 54.92
_cell_measurement_theta_min 4.59
_cell_volume 10467.7(8)
_computing_cell_refinement 'Bruker SMART'
_computing_data_collection 'Bruker SMART'
_computing_data_reduction 'Bruker SAINT'
_computing_molecular_graphics 'Bruker SHELXTL'
_computing_publication_material 'Bruker SHELXTL'
_computing_structure_refinement 'SHELXL-97 (Sheldrick, 1997)'
_computing_structure_solution 'SHELXS-97 (Sheldrick, 1990)'
_diffrn_ambient_temperature 100(2)
_diffrn_measured_fraction_theta_full 0.989
_diffrn_measured_fraction_theta_max 0.989
_diffrn_measurement_device_type 'CCD area detector'
_diffrn_measurement_method 'omega scans'
_diffrn_radiation_monochromator graphite
_diffrn_radiation_source 'fine-focus sealed tube'
_diffrn_radiation_type MoK\a
_diffrn_radiation_wavelength 0.71073
_diffrn_reflns_av_R_equivalents 0.0561
_diffrn_reflns_av_sigmaI/netI 0.1195
_diffrn_reflns_limit_h_max 15
_diffrn_reflns_limit_h_min -21
_diffrn_reflns_limit_k_max 23
_diffrn_reflns_limit_k_min -23
_diffrn_reflns_limit_l_max 32
_diffrn_reflns_limit_l_min -33
_diffrn_reflns_number 53514
_diffrn_reflns_theta_full 24.41
_diffrn_reflns_theta_max 24.41
_diffrn_reflns_theta_min 1.59
_diffrn_standards_decay_% 0
_diffrn_standards_interval_count 0
_diffrn_standards_interval_time 0
_diffrn_standards_number 0
_exptl_absorpt_coefficient_mu 6.577
_exptl_absorpt_correction_T_max 0.9999
_exptl_absorpt_correction_T_min 0.7474
_exptl_absorpt_correction_type multi-scan
_exptl_absorpt_process_details 'Bruker SAINT (SADABS v.2.04)'
_exptl_crystal_colour yellow
_exptl_crystal_density_diffrn 1.915
_exptl_crystal_density_method 'not measured'
_exptl_crystal_description rod
_exptl_crystal_F_000 5832
_exptl_crystal_size_max 0.36
_exptl_crystal_size_mid 0.20
_exptl_crystal_size_min 0.14
_refine_diff_density_max 1.004
_refine_diff_density_min -1.243
_refine_diff_density_rms 0.176
_refine_ls_extinction_method none
_refine_ls_goodness_of_fit_ref 0.852
_refine_ls_hydrogen_treatment mixed
_refine_ls_matrix_type full
_refine_ls_number_parameters 2245
_refine_ls_number_reflns 34082
_refine_ls_number_restraints 2980
_refine_ls_restrained_S_all 0.838
_refine_ls_R_factor_all 0.1022
_refine_ls_R_factor_gt 0.0539
_refine_ls_shift/su_max 0.002
_refine_ls_shift/su_mean 0.000
_refine_ls_structure_factor_coef Fsqd
_refine_ls_weighting_details 'calc w=1/[\s^2^(Fo^2^)+(0.0550P)^2^+0.0000P] where P=(Fo^2^+2Fc^2^)/3'
_refine_ls_weighting_scheme calc
_refine_ls_wR_factor_gt 0.1074
_refine_ls_wR_factor_ref 0.1239
_reflns_number_gt 21480
_reflns_number_total 34082
_reflns_threshold_expression >2sigma(I)
_cod_data_source_file ic030204r_2.cif
_cod_data_source_block smznsetm
_cod_depositor_comments
;
The following automatic conversions were performed:

'_symmetry_cell_setting' value 'Triclinic' changed to 'triclinic'
according to the built-in table from CIF Core dictionary named
'cif_core.dic' version 2.4.1 from 2010-06-29.

Automatic conversion script
Id: cif_fix_values 1646 2011-03-28 12:23:43Z adriana 
;
_cod_database_code 4312653

loop_
_symmetry_equiv_pos_as_xyz
'x, y, z'
'-x, -y, -z'

loop_
_atom_site_label
_atom_site_type_symbol
_atom_site_fract_x
_atom_site_fract_y
_atom_site_fract_z
_atom_site_U_iso_or_equiv
_atom_site_adp_type
_atom_site_occupancy
_atom_site_symmetry_multiplicity
_atom_site_calc_flag
_atom_site_refinement_flags
_atom_site_disorder_assembly
_atom_site_disorder_group
Sm1 Sm 0.65924(3) 0.30866(2) 0.345225(17) 0.02038(12) Uani 1 1 d . . .
Sm2 Sm 0.66518(3) 0.49615(2) 0.251699(18) 0.02410(13) Uani 1 1 d . A .
Sm3 Sm 0.83420(3) 0.42581(3) 0.175433(18) 0.02732(13) Uani 1 1 d . A .
Sm4 Sm 0.81063(3) 0.23287(3) 0.259674(19) 0.02684(13) Uani 1 1 d . . .
Se1 Se 0.75763(5) 0.36965(5) 0.26713(3) 0.0234(2) Uani 1 1 d . A .
Se2 Se 0.71377(5) 0.44259(5) 0.35137(3) 0.0236(2) Uani 1 1 d . . .
Se3 Se 0.54795(5) 0.41273(5) 0.30540(3) 0.0236(2) Uani 1 1 d . . .
Se4 Se 0.67539(6) 0.43290(5) 0.16791(4) 0.0288(3) Uani 1 1 d . . .
Se5 Se 0.78838(6) 0.56065(5) 0.19197(4) 0.0310(3) Uani 1 1 d . . .
Se6 Se 0.92179(6) 0.33478(5) 0.25095(4) 0.0280(2) Uani 1 1 d . A .
Se7 Se 0.84117(6) 0.28870(5) 0.15466(4) 0.0333(3) Uani 1 1 d . A .
Se8 Se 0.65397(6) 0.24876(5) 0.25883(3) 0.0256(2) Uani 1 1 d . A .
Se9 Se 0.76156(6) 0.18924(5) 0.36353(4) 0.0297(3) Uani 1 1 d . A .
C1 C 0.6675(5) 0.4882(4) 0.3985(3) 0.0227(19) Uani 1 1 d U . .
C2 C 0.7098(6) 0.5072(5) 0.4306(3) 0.030(2) Uani 1 1 d U . .
H2 H 0.7587 0.4983 0.4287 0.036 Uiso 1 1 calc R . .
C3 C 0.6807(6) 0.5396(5) 0.4658(4) 0.037(2) Uani 1 1 d U . .
H3 H 0.7096 0.5501 0.4884 0.045 Uiso 1 1 calc R . .
C4 C 0.6082(6) 0.5560(5) 0.4666(4) 0.036(2) Uani 1 1 d U . .
H4 H 0.5884 0.5801 0.4886 0.044 Uiso 1 1 calc R . .
C5 C 0.5657(6) 0.5366(5) 0.4351(3) 0.036(2) Uani 1 1 d U . .
H5 H 0.5168 0.5461 0.4367 0.043 Uiso 1 1 calc R . .
C6 C 0.5946(5) 0.5030(5) 0.4006(3) 0.028(2) Uani 1 1 d U . .
H6 H 0.5653 0.4906 0.3791 0.034 Uiso 1 1 calc R . .
C7 C 0.4776(6) 0.3841(5) 0.2679(3) 0.030(2) Uani 1 1 d U . .
C8 C 0.4072(6) 0.3935(5) 0.2801(4) 0.037(2) Uani 1 1 d U . .
H8 H 0.3944 0.4140 0.3055 0.044 Uiso 1 1 calc R . .
C9 C 0.3546(6) 0.3726(5) 0.2550(4) 0.044(2) Uani 1 1 d U . .
H9 H 0.3069 0.3777 0.2641 0.053 Uiso 1 1 calc R . .
C10 C 0.3742(6) 0.3444(5) 0.2162(4) 0.042(2) Uani 1 1 d U . .
H10 H 0.3397 0.3305 0.1988 0.050 Uiso 1 1 calc R . .
C11 C 0.4449(6) 0.3369(5) 0.2036(4) 0.038(2) Uani 1 1 d U . .
H11 H 0.4583 0.3179 0.1775 0.046 Uiso 1 1 calc R . .
C12 C 0.4961(6) 0.3570(5) 0.2291(4) 0.032(2) Uani 1 1 d U . .
H12 H 0.5439 0.3522 0.2199 0.038 Uiso 1 1 calc R . .
C13 C 0.6351(6) 0.4919(5) 0.1114(4) 0.037(2) Uani 1 1 d U A .
C14 C 0.6627(7) 0.5534(5) 0.0880(4) 0.046(2) Uani 1 1 d U . .
H14 H 0.7034 0.5676 0.0994 0.055 Uiso 1 1 calc R A .
C15 C 0.6298(7) 0.5948(6) 0.0471(4) 0.051(3) Uani 1 1 d U A .
H15 H 0.6484 0.6361 0.0312 0.061 Uiso 1 1 calc R . .
C16 C 0.5693(7) 0.5730(6) 0.0312(4) 0.053(3) Uani 1 1 d U . .
H16 H 0.5469 0.6003 0.0044 0.063 Uiso 1 1 calc R A .
C17 C 0.5417(7) 0.5128(6) 0.0536(4) 0.052(3) Uani 1 1 d U A .
H17 H 0.5009 0.4990 0.0422 0.062 Uiso 1 1 calc R . .
C18 C 0.5746(6) 0.4717(6) 0.0936(4) 0.045(2) Uani 1 1 d U . .
H18 H 0.5559 0.4300 0.1087 0.054 Uiso 1 1 calc R A .
C19 C 0.8619(6) 0.5755(5) 0.2328(4) 0.033(2) Uani 1 1 d U A .
C20 C 0.8988(6) 0.6351(6) 0.2203(4) 0.043(2) Uani 1 1 d U . .
H20 H 0.8878 0.6680 0.1924 0.052 Uiso 1 1 calc R A .
C21 C 0.9521(6) 0.6456(6) 0.2493(4) 0.051(3) Uani 1 1 d U A .
H21 H 0.9768 0.6855 0.2409 0.061 Uiso 1 1 calc R . .
C22 C 0.9678(7) 0.5977(6) 0.2900(4) 0.054(3) Uani 1 1 d U . .
H22 H 1.0030 0.6052 0.3097 0.065 Uiso 1 1 calc R A .
C23 C 0.9328(6) 0.5385(6) 0.3023(4) 0.051(3) Uani 1 1 d U A .
H23 H 0.9449 0.5056 0.3300 0.061 Uiso 1 1 calc R . .
C24 C 0.8799(6) 0.5271(6) 0.2741(4) 0.037(2) Uani 1 1 d U . .
H24 H 0.8561 0.4867 0.2828 0.045 Uiso 1 1 calc R A .
C25 C 1.0150(6) 0.3078(5) 0.2302(4) 0.037(2) Uani 1 1 d U . .
C26 C 1.0728(6) 0.3241(5) 0.2531(4) 0.043(2) Uani 1 1 d U A .
H26 H 1.0654 0.3485 0.2770 0.052 Uiso 1 1 calc R . .
C27 C 1.1414(7) 0.3043(6) 0.2405(4) 0.055(3) Uani 1 1 d U . .
H27 H 1.1796 0.3165 0.2557 0.066 Uiso 1 1 calc R A .
C28 C 1.1540(7) 0.2670(6) 0.2060(5) 0.058(3) Uani 1 1 d U A .
H28 H 1.2004 0.2531 0.1986 0.070 Uiso 1 1 calc R . .
C29 C 1.0992(7) 0.2504(6) 0.1828(4) 0.054(3) Uani 1 1 d U . .
H29 H 1.1075 0.2258 0.1591 0.065 Uiso 1 1 calc R A .
C30 C 1.0296(6) 0.2711(5) 0.1951(4) 0.044(2) Uani 1 1 d U A .
H30 H 0.9919 0.2596 0.1791 0.053 Uiso 1 1 calc R . .
C31 C 0.7745(6) 0.2725(5) 0.1103(4) 0.039(2) Uani 1 1 d U . .
C32 C 0.8028(7) 0.2531(6) 0.0685(4) 0.051(2) Uani 1 1 d U A .
H32 H 0.8515 0.2510 0.0615 0.061 Uiso 1 1 calc R . .
C33 C 0.7537(7) 0.2372(6) 0.0387(4) 0.057(3) Uani 1 1 d U . .
H33 H 0.7707 0.2232 0.0112 0.068 Uiso 1 1 calc R A .
C34 C 0.6836(7) 0.2409(6) 0.0471(4) 0.057(3) Uani 1 1 d U A .
H34 H 0.6537 0.2301 0.0252 0.068 Uiso 1 1 calc R . .
C35 C 0.6541(7) 0.2604(5) 0.0876(4) 0.051(2) Uani 1 1 d U . .
H35 H 0.6052 0.2624 0.0938 0.061 Uiso 1 1 calc R A .
C36 C 0.7018(6) 0.2769(5) 0.1189(4) 0.043(2) Uani 1 1 d U A .
H36 H 0.6841 0.2912 0.1461 0.052 Uiso 1 1 calc R . .
C37 C 0.5991(5) 0.1704(5) 0.2597(3) 0.026(2) Uani 1 1 d U . .
C38 C 0.5904(6) 0.1152(5) 0.2994(4) 0.033(2) Uani 1 1 d U A .
H38 H 0.6141 0.1130 0.3277 0.040 Uiso 1 1 calc R . .
C39 C 0.5463(6) 0.0639(5) 0.2965(4) 0.035(2) Uani 1 1 d U . .
H39 H 0.5400 0.0276 0.3231 0.043 Uiso 1 1 calc R A .
C40 C 0.5123(6) 0.0657(5) 0.2555(4) 0.035(2) Uani 1 1 d U A .
H40 H 0.4825 0.0310 0.2543 0.042 Uiso 1 1 calc R . .
C41 C 0.5213(6) 0.1183(5) 0.2156(4) 0.037(2) Uani 1 1 d U . .
H41 H 0.4990 0.1184 0.1871 0.045 Uiso 1 1 calc R A .
C42 C 0.5628(5) 0.1705(5) 0.2176(4) 0.033(2) Uani 1 1 d U A .
H42 H 0.5674 0.2068 0.1907 0.040 Uiso 1 1 calc R . .
C43 C 0.8275(6) 0.2108(6) 0.4064(4) 0.039(2) Uani 1 1 d U . .
C44 C 0.8473(6) 0.1623(6) 0.4485(4) 0.050(3) Uani 1 1 d U A .
H44 H 0.8293 0.1189 0.4549 0.060 Uiso 1 1 calc R . .
C45 C 0.8924(7) 0.1773(7) 0.4803(4) 0.055(3) Uani 1 1 d U . .
H45 H 0.9043 0.1448 0.5082 0.066 Uiso 1 1 calc R A .
C46 C 0.9198(7) 0.2404(7) 0.4708(4) 0.059(3) Uani 1 1 d U A .
H46 H 0.9500 0.2512 0.4925 0.071 Uiso 1 1 calc R . .
C47 C 0.9028(6) 0.2878(6) 0.4293(4) 0.052(3) Uani 1 1 d U . .
H47 H 0.9220 0.3306 0.4229 0.063 Uiso 1 1 calc R A .
C48 C 0.8581(6) 0.2733(6) 0.3973(4) 0.047(2) Uani 1 1 d U A .
H48 H 0.8482 0.3058 0.3689 0.056 Uiso 1 1 calc R . .
O1 O 0.5699(3) 0.2276(3) 0.3784(2) 0.0279(15) Uani 1 1 d U . .
C49 C 0.4978(5) 0.2297(5) 0.3621(4) 0.035(2) Uani 1 1 d U . .
H49A H 0.4980 0.2320 0.3277 0.043 Uiso 1 1 calc R . .
H49B H 0.4704 0.2691 0.3686 0.043 Uiso 1 1 calc R . .
C50 C 0.4668(6) 0.1641(5) 0.3905(4) 0.037(2) Uani 1 1 d U . .
H50A H 0.4159 0.1703 0.3962 0.044 Uiso 1 1 calc R . .
H50B H 0.4759 0.1275 0.3738 0.044 Uiso 1 1 calc R . .
C51 C 0.5054(5) 0.1494(5) 0.4369(4) 0.037(2) Uani 1 1 d U . .
H51A H 0.5046 0.1014 0.4533 0.044 Uiso 1 1 calc R . .
H51B H 0.4852 0.1769 0.4585 0.044 Uiso 1 1 calc R . .
C52 C 0.5797(5) 0.1692(5) 0.4197(3) 0.031(2) Uani 1 1 d U . .
H52A H 0.6047 0.1819 0.4450 0.038 Uiso 1 1 calc R . .
H52B H 0.6065 0.1316 0.4100 0.038 Uiso 1 1 calc R . .
O2 O 0.6417(4) 0.3089(3) 0.4298(2) 0.0306(15) Uani 1 1 d U . .
C53 C 0.5751(6) 0.3268(5) 0.4525(4) 0.034(2) Uani 1 1 d U . .
H53A H 0.5462 0.2872 0.4620 0.041 Uiso 1 1 calc R . .
H53B H 0.5486 0.3626 0.4303 0.041 Uiso 1 1 calc R . .
C54 C 0.5937(6) 0.3510(5) 0.4959(3) 0.036(2) Uani 1 1 d U . .
H54A H 0.5564 0.3430 0.5210 0.043 Uiso 1 1 calc R . .
H54B H 0.6038 0.3991 0.4876 0.043 Uiso 1 1 calc R . .
C55 C 0.6594(6) 0.3060(5) 0.5103(4) 0.041(2) Uani 1 1 d U . .
H55A H 0.6873 0.3242 0.5318 0.049 Uiso 1 1 calc R . .
H55B H 0.6471 0.2600 0.5265 0.049 Uiso 1 1 calc R . .
C56 C 0.6994(6) 0.3064(5) 0.4640(3) 0.033(2) Uani 1 1 d U . .
H56A H 0.7301 0.2654 0.4665 0.039 Uiso 1 1 calc R . .
H56B H 0.7279 0.3462 0.4543 0.039 Uiso 1 1 calc R . .
O3 O 0.6573(4) 0.6003(3) 0.2817(2) 0.0354(16) Uani 1 1 d U . .
C57 C 0.5942(6) 0.6387(5) 0.2940(4) 0.035(2) Uani 1 1 d U A .
H57A H 0.5731 0.6160 0.3249 0.042 Uiso 1 1 calc R . .
H57B H 0.5590 0.6448 0.2693 0.042 Uiso 1 1 calc R . .
C58 C 0.6229(6) 0.7066(5) 0.2963(4) 0.045(2) Uani 1 1 d U . .
H58A H 0.6304 0.7355 0.2642 0.054 Uiso 1 1 calc R A .
H58B H 0.5911 0.7307 0.3152 0.054 Uiso 1 1 calc R . .
C59 C 0.6904(6) 0.6851(6) 0.3203(4) 0.049(2) Uani 1 1 d U A .
H59A H 0.6828 0.6676 0.3548 0.059 Uiso 1 1 calc R . .
H59B H 0.7221 0.7225 0.3147 0.059 Uiso 1 1 calc R . .
C60 C 0.7197(6) 0.6290(5) 0.2961(4) 0.044(2) Uani 1 1 d U A .
H60A H 0.7499 0.6476 0.2681 0.053 Uiso 1 1 calc R . .
H60B H 0.7472 0.5943 0.3185 0.053 Uiso 1 1 calc R . .
O4 O 0.5734(4) 0.5658(3) 0.2057(2) 0.0318(16) Uani 1 1 d U . .
C61 C 0.5010(6) 0.5446(5) 0.1993(4) 0.037(2) Uani 1 1 d U A .
H61A H 0.4734 0.5378 0.2296 0.044 Uiso 1 1 calc R . .
H61B H 0.5039 0.5023 0.1885 0.044 Uiso 1 1 calc R . .
C62 C 0.4675(6) 0.6014(5) 0.1619(4) 0.042(2) Uani 1 1 d U . .
H62A H 0.4166 0.6066 0.1683 0.051 Uiso 1 1 calc R A .
H62B H 0.4758 0.5936 0.1297 0.051 Uiso 1 1 calc R . .
C63 C 0.5051(6) 0.6629(5) 0.1676(4) 0.042(2) Uani 1 1 d U A .
H63A H 0.5022 0.6995 0.1386 0.050 Uiso 1 1 calc R . .
H63B H 0.4849 0.6798 0.1949 0.050 Uiso 1 1 calc R . .
C64 C 0.5807(6) 0.6358(5) 0.1763(4) 0.036(2) Uani 1 1 d U A .
H64A H 0.6065 0.6354 0.1460 0.043 Uiso 1 1 calc R . .
H64B H 0.6054 0.6630 0.1936 0.043 Uiso 1 1 calc R . .
O5 O 0.8315(4) 0.4765(3) 0.0895(2) 0.0389(17) Uani 1 1 d U . .
C65 C 0.8091(7) 0.4437(5) 0.0529(3) 0.046(2) Uani 1 1 d U A .
H65A H 0.7607 0.4295 0.0600 0.055 Uiso 1 1 calc R . .
H65B H 0.8399 0.4036 0.0520 0.055 Uiso 1 1 calc R . .
C66 C 0.8135(8) 0.4944(6) 0.0055(4) 0.063(3) Uani 1 1 d U . .
H66A H 0.8313 0.4725 -0.0200 0.075 Uiso 1 1 calc R A .
H66B H 0.7672 0.5167 -0.0031 0.075 Uiso 1 1 calc R . .
C67 C 0.8624(8) 0.5425(7) 0.0131(4) 0.068(3) Uani 1 1 d U A .
H67A H 0.8509 0.5876 -0.0070 0.082 Uiso 1 1 calc R . .
H67B H 0.9107 0.5286 0.0049 0.082 Uiso 1 1 calc R . .
C68 C 0.8552(7) 0.5436(6) 0.0660(4) 0.053(3) Uani 1 1 d U A .
H68A H 0.9005 0.5513 0.0782 0.063 Uiso 1 1 calc R . .
H68B H 0.8206 0.5791 0.0712 0.063 Uiso 1 1 calc R . .
O6 O 0.9529(4) 0.4635(3) 0.1505(2) 0.0360(16) Uani 1 1 d U . .
C69 C 1.0019(6) 0.4955(6) 0.1768(4) 0.043(2) Uani 1 1 d U A .
H69A H 1.0083 0.4679 0.2093 0.052 Uiso 1 1 calc R . .
H69B H 0.9834 0.5408 0.1788 0.052 Uiso 1 1 calc R . .
C70 C 1.0705(6) 0.4996(6) 0.1483(4) 0.051(3) Uani 1 1 d U . .
H70A H 1.0722 0.5426 0.1242 0.061 Uiso 1 1 calc R A .
H70B H 1.1105 0.4955 0.1692 0.061 Uiso 1 1 calc R . .
C71 C 1.0719(7) 0.4412(6) 0.1248(5) 0.061(3) Uani 1 1 d U A .
H71A H 1.0901 0.3995 0.1463 0.073 Uiso 1 1 calc R . .
H71B H 1.1011 0.4500 0.0952 0.073 Uiso 1 1 calc R . .
C72 C 0.9931(6) 0.4356(6) 0.1139(4) 0.047(2) Uani 1 1 d U A .
H72A H 0.9822 0.4619 0.0816 0.057 Uiso 1 1 calc R . .
H72B H 0.9824 0.3884 0.1165 0.057 Uiso 1 1 calc R . .
O7 O 0.7859(4) 0.1292(3) 0.2383(3) 0.0456(18) Uani 1 1 d U A .
C73 C 0.7716(7) 0.0672(6) 0.2727(4) 0.055(3) Uani 1 1 d U . .
H73A H 0.7290 0.0740 0.2918 0.066 Uiso 1 1 calc R A .
H73B H 0.8109 0.0542 0.2943 0.066 Uiso 1 1 calc R . .
C74 C 0.7621(8) 0.0137(6) 0.2484(5) 0.073(3) Uani 1 1 d U A .
H74A H 0.7286 -0.0185 0.2662 0.087 Uiso 1 1 calc R . .
H74B H 0.8069 -0.0107 0.2437 0.087 Uiso 1 1 calc R . .
C75 C 0.7335(8) 0.0523(6) 0.2018(5) 0.068(3) Uani 1 1 d U . .
H75A H 0.6821 0.0589 0.2043 0.082 Uiso 1 1 calc R A .
H75B H 0.7458 0.0285 0.1764 0.082 Uiso 1 1 calc R . .
C76 C 0.7679(8) 0.1186(6) 0.1921(5) 0.064(3) Uani 1 1 d U A .
H76A H 0.8104 0.1174 0.1716 0.076 Uiso 1 1 calc R . .
H76B H 0.7356 0.1553 0.1759 0.076 Uiso 1 1 calc R . .
O8A O 0.9094(3) 0.1560(3) 0.2878(2) 0.0387(15) Uani 0.50 1 d PDU A 1
C77A C 0.9535(4) 0.1624(5) 0.3275(3) 0.0447(19) Uani 0.50 1 d PDU A 1
H77A H 0.9311 0.1426 0.3586 0.054 Uiso 0.50 1 calc PR A 1
H77B H 0.9620 0.2099 0.3258 0.054 Uiso 0.50 1 calc PR A 1
C78A C 1.0210(7) 0.1232(15) 0.3194(6) 0.052(3) Uiso 0.50 1 d PDU A 1
H78A H 1.0616 0.1495 0.3216 0.063 Uiso 0.50 1 calc PR A 1
H78B H 1.0248 0.0805 0.3437 0.063 Uiso 0.50 1 calc PR A 1
C79A C 1.0197 0.1097 0.2706 0.050 Uiso 0.50 1 d PDU A 1
H79A H 1.0532 0.1376 0.2489 0.060 Uiso 0.50 1 calc PR A 1
H79B H 1.0330 0.0620 0.2720 0.060 Uiso 0.50 1 calc PR A 1
C80A C 0.9490(6) 0.1257(11) 0.2535(5) 0.044(3) Uiso 0.50 1 d PDU A 1
H80A H 0.9500 0.1573 0.2220 0.053 Uiso 0.50 1 calc PR A 1
H80B H 0.9272 0.0845 0.2506 0.053 Uiso 0.50 1 calc PR A 1
O8B O 0.9094(3) 0.1560(3) 0.2878(2) 0.0387(15) Uani 0.50 1 d PDU A 2
C77B C 0.9535(4) 0.1624(5) 0.3275(3) 0.0447(19) Uani 0.50 1 d PDU A 2
H77C H 0.9559 0.2102 0.3278 0.054 Uiso 0.50 1 calc PR A 2
H77D H 0.9325 0.1387 0.3582 0.054 Uiso 0.50 1 calc PR A 2
C78B C 1.0243(6) 0.1332(10) 0.3209(8) 0.047(3) Uiso 0.50 1 d PDU A 2
H78C H 1.0474 0.1170 0.3516 0.056 Uiso 0.50 1 calc PR A 2
H78D H 1.0538 0.1658 0.2993 0.056 Uiso 0.50 1 calc PR A 2
C79B C 1.0091 0.0759 0.2993 0.020(3) Uiso 0.50 1 d PDU A 2
H79C H 1.0502 0.0636 0.2806 0.024 Uiso 0.50 1 calc PR A 2
H79D H 0.9966 0.0361 0.3242 0.024 Uiso 0.50 1 calc PR A 2
C80B C 0.9487(7) 0.1017(8) 0.2678(5) 0.038(3) Uiso 0.50 1 d PDU A 2
H80C H 0.9178 0.0650 0.2676 0.045 Uiso 0.50 1 calc PR A 2
H80D H 0.9657 0.1204 0.2349 0.045 Uiso 0.50 1 calc PR A 2
Zn1 Zn 0.33695(6) 0.86561(5) 0.19592(4) 0.0231(3) Uani 1 1 d . . .
Zn2 Zn 0.12177(6) 0.88460(6) 0.20447(4) 0.0263(3) Uani 1 1 d . . .
Zn3 Zn 0.23778(6) 0.93513(6) 0.30183(4) 0.0248(3) Uani 1 1 d . . .
Zn4 Zn 0.22918(6) 0.73808(6) 0.29168(4) 0.0236(3) Uani 1 1 d . . .
Zn5 Zn 0.21535(6) 0.73004(6) 0.15841(4) 0.0262(3) Uani 1 1 d . . .
Zn6 Zn 0.23967(6) 1.04806(6) 0.16721(4) 0.0295(3) Uani 1 1 d . . .
Zn7 Zn 0.05931(6) 0.83150(6) 0.33980(4) 0.0313(3) Uani 1 1 d . . .
Zn8 Zn 0.40303(6) 0.80997(5) 0.33193(4) 0.0240(3) Uani 1 1 d . . .
Se10 Se 0.23094(5) 0.85712(5) 0.24890(3) 0.0215(2) Uani 1 1 d . . .
Se11 Se 0.35823(5) 0.98792(5) 0.18341(3) 0.0245(2) Uani 1 1 d . . .
Se12 Se 0.29348(5) 0.83055(5) 0.12630(3) 0.0242(2) Uani 1 1 d . . .
Se13 Se 0.42792(5) 0.79456(5) 0.24708(3) 0.0224(2) Uani 1 1 d . . .
Se14 Se 0.15648(6) 0.97634(5) 0.13612(4) 0.0295(3) Uani 1 1 d . . .
Se15 Se 0.03066(5) 0.91409(5) 0.26263(4) 0.0303(3) Uani 1 1 d . . .
Se16 Se 0.09686(5) 0.77869(5) 0.18165(4) 0.0285(2) Uani 1 1 d . . .
Se17 Se 0.19667(5) 1.04661(5) 0.25236(4) 0.0275(2) Uani 1 1 d . . .
Se18 Se 0.16125(6) 0.88085(5) 0.37094(4) 0.0293(3) Uani 1 1 d . . .
Se19 Se 0.36374(5) 0.93222(5) 0.32283(3) 0.0237(2) Uani 1 1 d . . .
Se20 Se 0.10496(5) 0.72057(5) 0.31985(3) 0.0276(2) Uani 1 1 d . . .
Se21 Se 0.30472(5) 0.73066(5) 0.36032(3) 0.0228(2) Uani 1 1 d . . .
Se22 Se 0.27527(5) 0.67088(5) 0.23346(3) 0.0244(2) Uani 1 1 d . . .
Se23 Se 0.18013(6) 0.67194(6) 0.09951(4) 0.0367(3) Uani 1 1 d . . .
Se24 Se 0.22048(6) 1.15127(6) 0.10652(4) 0.0423(3) Uani 1 1 d . . .
Se25 Se -0.03414(7) 0.79080(6) 0.39815(4) 0.0499(3) Uani 1 1 d . . .
Se26 Se 0.49298(6) 0.76893(5) 0.39045(4) 0.0332(3) Uani 1 1 d . . .
C81 C 0.4166(5) 1.0095(5) 0.1252(3) 0.028(2) Uani 1 1 d U . .
C82 C 0.3885(6) 1.0277(5) 0.0803(4) 0.039(2) Uani 1 1 d U . .
H82 H 0.3397 1.0263 0.0772 0.047 Uiso 1 1 calc R . .
C83 C 0.4321(6) 1.0484(6) 0.0394(4) 0.050(3) Uani 1 1 d U . .
H83 H 0.4131 1.0632 0.0089 0.060 Uiso 1 1 calc R . .
C84 C 0.5053(6) 1.0463(6) 0.0453(4) 0.054(3) Uani 1 1 d U . .
H84 H 0.5352 1.0589 0.0181 0.064 Uiso 1 1 calc R . .
C85 C 0.5346(6) 1.0263(5) 0.0900(4) 0.044(2) Uani 1 1 d U . .
H85 H 0.5835 1.0256 0.0933 0.053 Uiso 1 1 calc R . .
C86 C 0.4893(6) 1.0072(5) 0.1303(4) 0.031(2) Uani 1 1 d U . .
H86 H 0.5080 0.9926 0.1609 0.038 Uiso 1 1 calc R . .
C87 C 0.3760(5) 0.7987(5) 0.0934(3) 0.026(2) Uani 1 1 d U . .
C88 C 0.4362(6) 0.8374(5) 0.0845(4) 0.034(2) Uani 1 1 d U . .
H88 H 0.4368 0.8772 0.0956 0.041 Uiso 1 1 calc R . .
C89 C 0.4946(6) 0.8172(6) 0.0594(4) 0.043(2) Uani 1 1 d U . .
H89 H 0.5345 0.8434 0.0537 0.051 Uiso 1 1 calc R . .
C90 C 0.4943(6) 0.7587(5) 0.0429(4) 0.042(2) Uani 1 1 d U . .
H90 H 0.5338 0.7449 0.0261 0.050 Uiso 1 1 calc R . .
C91 C 0.4342(6) 0.7199(5) 0.0515(3) 0.034(2) Uani 1 1 d U . .
H91 H 0.4329 0.6809 0.0395 0.041 Uiso 1 1 calc R . .
C92 C 0.3767(6) 0.7398(5) 0.0779(3) 0.032(2) Uani 1 1 d U . .
H92 H 0.3378 0.7124 0.0851 0.038 Uiso 1 1 calc R . .
C93 C 0.5143(5) 0.8416(4) 0.2248(3) 0.0230(19) Uani 1 1 d U . .
C94 C 0.5438(5) 0.8805(5) 0.2516(4) 0.029(2) Uani 1 1 d U . .
H94 H 0.5209 0.8862 0.2802 0.035 Uiso 1 1 calc R . .
C95 C 0.6074(5) 0.9115(5) 0.2366(4) 0.034(2) Uani 1 1 d U . .
H95 H 0.6277 0.9370 0.2553 0.041 Uiso 1 1 calc R . .
C96 C 0.6399(6) 0.9038(5) 0.1937(4) 0.036(2) Uani 1 1 d U . .
H96 H 0.6819 0.9253 0.1829 0.043 Uiso 1 1 calc R . .
C97 C 0.6109(5) 0.8644(5) 0.1664(4) 0.034(2) Uani 1 1 d U . .
H97 H 0.6332 0.8588 0.1376 0.041 Uiso 1 1 calc R . .
C98 C 0.5479(5) 0.8337(5) 0.1830(3) 0.029(2) Uani 1 1 d U . .
H98 H 0.5281 0.8068 0.1651 0.034 Uiso 1 1 calc R . .
C99 C 0.0655(6) 1.0279(5) 0.1238(4) 0.035(2) Uani 1 1 d U . .
C100 C 0.0478(6) 1.0835(5) 0.1418(4) 0.041(2) Uani 1 1 d U . .
H100 H 0.0788 1.0988 0.1610 0.049 Uiso 1 1 calc R . .
C101 C -0.0195(6) 1.1175(6) 0.1305(4) 0.048(2) Uani 1 1 d U . .
H101 H -0.0324 1.1561 0.1421 0.058 Uiso 1 1 calc R . .
C102 C -0.0649(7) 1.0953(6) 0.1035(4) 0.047(2) Uani 1 1 d U . .
H102 H -0.1089 1.1182 0.0967 0.056 Uiso 1 1 calc R . .
C103 C -0.0462(6) 1.0389(6) 0.0860(4) 0.046(2) Uani 1 1 d U . .
H103 H -0.0776 1.0231 0.0674 0.055 Uiso 1 1 calc R . .
C104 C 0.0194(6) 1.0055(5) 0.0960(4) 0.041(2) Uani 1 1 d U . .
H104 H 0.0323 0.9673 0.0838 0.049 Uiso 1 1 calc R . .
C105 C -0.0532(6) 0.8848(6) 0.2399(4) 0.039(2) Uani 1 1 d U . .
C106 C -0.0855(6) 0.9242(6) 0.1992(4) 0.052(3) Uani 1 1 d U . .
H106 H -0.0661 0.9649 0.1829 0.062 Uiso 1 1 calc R . .
C107 C -0.1473(7) 0.9031(7) 0.1826(5) 0.062(3) Uani 1 1 d U . .
H107 H -0.1696 0.9306 0.1558 0.075 Uiso 1 1 calc R . .
C108 C -0.1742(7) 0.8436(7) 0.2051(5) 0.063(3) Uani 1 1 d U . .
H108 H -0.2139 0.8286 0.1931 0.075 Uiso 1 1 calc R . .
C109 C -0.1438(7) 0.8054(7) 0.2452(5) 0.060(3) Uani 1 1 d U . .
H109 H -0.1650 0.7657 0.2617 0.072 Uiso 1 1 calc R . .
C110 C -0.0828(7) 0.8232(6) 0.2623(4) 0.052(3) Uani 1 1 d U . .
H110 H -0.0613 0.7943 0.2888 0.062 Uiso 1 1 calc R . .
C111 C 0.0538(6) 0.8146(5) 0.1197(4) 0.035(2) Uani 1 1 d U . .
C112 C -0.0207(6) 0.8224(5) 0.1191(4) 0.044(2) Uani 1 1 d U . .
H112 H -0.0479 0.8082 0.1475 0.053 Uiso 1 1 calc R . .
C113 C -0.0537(7) 0.8515(6) 0.0758(5) 0.055(3) Uani 1 1 d U . .
H113 H -0.1030 0.8584 0.0751 0.066 Uiso 1 1 calc R . .
C114 C -0.0126(7) 0.8696(6) 0.0344(5) 0.056(3) Uani 1 1 d U . .
H114 H -0.0346 0.8872 0.0052 0.068 Uiso 1 1 calc R . .
C115 C 0.0592(7) 0.8627(6) 0.0347(4) 0.050(3) Uani 1 1 d U . .
H115 H 0.0860 0.8755 0.0060 0.060 Uiso 1 1 calc R . .
C116 C 0.0928(6) 0.8364(5) 0.0780(4) 0.038(2) Uani 1 1 d U . .
H116 H 0.1423 0.8336 0.0786 0.046 Uiso 1 1 calc R . .
C117 C 0.2536(6) 1.1089(5) 0.2743(4) 0.038(2) Uani 1 1 d U . .
C118 C 0.3183(6) 1.1271(6) 0.2551(4) 0.052(2) Uani 1 1 d U . .
H118 H 0.3379 1.1082 0.2303 0.062 Uiso 1 1 calc R . .
C119 C 0.3560(7) 1.1734(6) 0.2716(5) 0.057(3) Uani 1 1 d U . .
H119 H 0.4009 1.1848 0.2581 0.068 Uiso 1 1 calc R . .
C120 C 0.3281(7) 1.2024(6) 0.3074(4) 0.049(2) Uani 1 1 d U . .
H120 H 0.3523 1.2350 0.3176 0.059 Uiso 1 1 calc R . .
C121 C 0.2660(7) 1.1832(6) 0.3274(4) 0.059(3) Uani 1 1 d U . .
H121 H 0.2472 1.2017 0.3526 0.071 Uiso 1 1 calc R . .
C122 C 0.2271(7) 1.1350(6) 0.3114(4) 0.055(3) Uani 1 1 d U . .
H122 H 0.1836 1.1215 0.3264 0.066 Uiso 1 1 calc R . .
C123 C 0.1228(6) 0.9536(6) 0.3989(4) 0.039(2) Uani 1 1 d U . .
C124 C 0.0545(6) 0.9574(6) 0.4150(4) 0.046(2) Uani 1 1 d U . .
H124 H 0.0242 0.9248 0.4103 0.056 Uiso 1 1 calc R . .
C125 C 0.0269(7) 1.0073(6) 0.4381(4) 0.055(3) Uani 1 1 d U . .
H125 H -0.0209 1.0087 0.4478 0.067 Uiso 1 1 calc R . .
C126 C 0.0711(7) 1.0545(7) 0.4463(5) 0.063(3) Uani 1 1 d U . .
H126 H 0.0549 1.0873 0.4630 0.075 Uiso 1 1 calc R . .
C127 C 0.1416(7) 1.0516(7) 0.4288(5) 0.063(3) Uani 1 1 d U . .
H127 H 0.1718 1.0845 0.4328 0.076 Uiso 1 1 calc R . .
C128 C 0.1681(7) 1.0018(6) 0.4057(4) 0.054(3) Uani 1 1 d U . .
H128 H 0.2155 1.0007 0.3950 0.064 Uiso 1 1 calc R . .
C129 C 0.3510(5) 0.9437(5) 0.3884(3) 0.026(2) Uani 1 1 d U . .
C130 C 0.3636(5) 1.0062(5) 0.3975(4) 0.032(2) Uani 1 1 d U . .
H130 H 0.3776 1.0419 0.3722 0.038 Uiso 1 1 calc R . .
C131 C 0.3556(5) 1.0159(5) 0.4436(4) 0.034(2) Uani 1 1 d U . .
H131 H 0.3662 1.0575 0.4497 0.041 Uiso 1 1 calc R . .
C132 C 0.3322(5) 0.9645(5) 0.4810(4) 0.032(2) Uani 1 1 d U . .
H132 H 0.3264 0.9713 0.5122 0.038 Uiso 1 1 calc R . .
C133 C 0.3171(5) 0.9023(5) 0.4715(3) 0.028(2) Uani 1 1 d U . .
H133 H 0.3007 0.8675 0.4966 0.034 Uiso 1 1 calc R . .
C134 C 0.3262(5) 0.8917(5) 0.4261(3) 0.025(2) Uani 1 1 d U . .
H134 H 0.3159 0.8499 0.4202 0.031 Uiso 1 1 calc R . .
C135 C 0.1215(5) 0.6563(5) 0.3814(3) 0.030(2) Uani 1 1 d U . .
C136 C 0.1268(5) 0.5880(5) 0.3815(4) 0.033(2) Uani 1 1 d U . .
H136 H 0.1223 0.5741 0.3529 0.040 Uiso 1 1 calc R . .
C137 C 0.1388(5) 0.5397(5) 0.4245(4) 0.034(2) Uani 1 1 d U . .
H137 H 0.1430 0.4935 0.4245 0.041 Uiso 1 1 calc R . .
C138 C 0.1445(6) 0.5600(5) 0.4674(4) 0.036(2) Uani 1 1 d U . .
H138 H 0.1507 0.5279 0.4964 0.043 Uiso 1 1 calc R . .
C139 C 0.1406(5) 0.6288(5) 0.4658(4) 0.034(2) Uani 1 1 d U . .
H139 H 0.1456 0.6429 0.4943 0.041 Uiso 1 1 calc R . .
C140 C 0.1296(5) 0.6780(5) 0.4234(3) 0.031(2) Uani 1 1 d U . .
H140 H 0.1276 0.7243 0.4232 0.037 Uiso 1 1 calc R . .
C141 C 0.3478(5) 0.6390(5) 0.3673(3) 0.026(2) Uani 1 1 d U . .
C142 C 0.3160(6) 0.5862(5) 0.4008(3) 0.030(2) Uani 1 1 d U . .
H142 H 0.2765 0.5953 0.4196 0.037 Uiso 1 1 calc R . .
C143 C 0.3444(6) 0.5205(5) 0.4055(3) 0.031(2) Uani 1 1 d U . .
H143 H 0.3242 0.4851 0.4283 0.037 Uiso 1 1 calc R . .
C144 C 0.4010(5) 0.5060(5) 0.3776(3) 0.028(2) Uani 1 1 d U . .
H144 H 0.4186 0.4611 0.3812 0.033 Uiso 1 1 calc R . .
C145 C 0.4327(5) 0.5577(5) 0.3441(3) 0.028(2) Uani 1 1 d U . .
H145 H 0.4720 0.5480 0.3254 0.034 Uiso 1 1 calc R . .
C146 C 0.4049(5) 0.6246(5) 0.3386(3) 0.028(2) Uani 1 1 d U . .
H146 H 0.4250 0.6597 0.3154 0.034 Uiso 1 1 calc R . .
C147 C 0.2267(5) 0.5880(5) 0.2590(3) 0.028(2) Uani 1 1 d U . .
C148 C 0.1578(6) 0.5801(5) 0.2473(4) 0.035(2) Uani 1 1 d U . .
H148 H 0.1325 0.6156 0.2269 0.042 Uiso 1 1 calc R . .
C149 C 0.1269(6) 0.5179(5) 0.2667(4) 0.040(2) Uani 1 1 d U . .
H149 H 0.0816 0.5111 0.2576 0.048 Uiso 1 1 calc R . .
C150 C 0.1623(6) 0.4670(6) 0.2986(4) 0.042(2) Uani 1 1 d U . .
H150 H 0.1404 0.4264 0.3123 0.050 Uiso 1 1 calc R . .
C151 C 0.2300(6) 0.4758(5) 0.3105(4) 0.039(2) Uani 1 1 d U . .
H151 H 0.2546 0.4403 0.3314 0.047 Uiso 1 1 calc R . .
C152 C 0.2627(6) 0.5368(5) 0.2918(4) 0.033(2) Uani 1 1 d U . .
H152 H 0.3080 0.5431 0.3011 0.039 Uiso 1 1 calc R . .
C153 C 0.2539(6) 0.6032(5) 0.0975(4) 0.041(2) Uani 1 1 d U . .
C154 C 0.2880(6) 0.5986(6) 0.0540(4) 0.049(2) Uani 1 1 d U . .
H154 H 0.2760 0.6298 0.0255 0.058 Uiso 1 1 calc R . .
C155 C 0.3410(7) 0.5463(6) 0.0530(5) 0.060(3) Uani 1 1 d U . .
H155 H 0.3637 0.5430 0.0239 0.072 Uiso 1 1 calc R . .
C156 C 0.3587(7) 0.5014(7) 0.0940(5) 0.064(3) Uani 1 1 d U . .
H156 H 0.3942 0.4676 0.0930 0.077 Uiso 1 1 calc R . .
C157 C 0.3261(7) 0.5044(7) 0.1369(5) 0.066(3) Uani 1 1 d U . .
H157 H 0.3392 0.4729 0.1650 0.079 Uiso 1 1 calc R . .
C158 C 0.2728(7) 0.5551(6) 0.1388(5) 0.055(3) Uani 1 1 d U . .
H158 H 0.2497 0.5564 0.1682 0.066 Uiso 1 1 calc R . .
C159 C 0.2977(7) 1.2109(6) 0.1035(4) 0.045(2) Uani 1 1 d U . .
C160 C 0.2787(7) 1.2816(6) 0.0915(4) 0.053(3) Uani 1 1 d U . .
H160 H 0.2315 1.2979 0.0885 0.064 Uiso 1 1 calc R . .
C161 C 0.3341(8) 1.3253(7) 0.0843(4) 0.063(3) Uani 1 1 d U . .
H161 H 0.3227 1.3720 0.0757 0.075 Uiso 1 1 calc R . .
C162 C 0.4021(8) 1.3054(6) 0.0886(4) 0.060(3) Uani 1 1 d U . .
H162 H 0.4369 1.3374 0.0832 0.072 Uiso 1 1 calc R . .
C163 C 0.4212(7) 1.2353(6) 0.1017(4) 0.057(3) Uani 1 1 d U . .
H163 H 0.4687 1.2200 0.1047 0.069 Uiso 1 1 calc R . .
C164 C 0.3675(7) 1.1891(6) 0.1100(4) 0.052(3) Uani 1 1 d U . .
H164 H 0.3793 1.1425 0.1201 0.063 Uiso 1 1 calc R . .
C165 C -0.0973(7) 0.8656(7) 0.4054(5) 0.057(3) Uani 1 1 d U . .
C166 C -0.1035(7) 0.9283(7) 0.3738(5) 0.065(3) Uani 1 1 d U . .
H166 H -0.0780 0.9349 0.3444 0.078 Uiso 1 1 calc R . .
C167 C -0.1468(7) 0.9829(7) 0.3837(5) 0.069(3) Uani 1 1 d U . .
H167 H -0.1481 1.0256 0.3622 0.083 Uiso 1 1 calc R . .
C168 C -0.1866(8) 0.9716(8) 0.4255(5) 0.074(3) Uani 1 1 d U . .
H168 H -0.2149 1.0076 0.4328 0.089 Uiso 1 1 calc R . .
C169 C -0.1866(7) 0.9109(7) 0.4563(5) 0.067(3) Uani 1 1 d U . .
H169 H -0.2163 0.9042 0.4839 0.081 Uiso 1 1 calc R . .
C170 C -0.1415(7) 0.8565(7) 0.4472(5) 0.063(3) Uani 1 1 d U . .
H170 H -0.1411 0.8143 0.4691 0.076 Uiso 1 1 calc R . .
C171 C 0.5460(5) 0.8462(5) 0.3928(3) 0.030(2) Uani 1 1 d U . .
C172 C 0.5218(6) 0.8925(5) 0.4209(4) 0.032(2) Uani 1 1 d U . .
H172 H 0.4774 0.8873 0.4367 0.038 Uiso 1 1 calc R . .
C173 C 0.5616(6) 0.9448(5) 0.4259(4) 0.036(2) Uani 1 1 d U . .
H173 H 0.5440 0.9752 0.4442 0.043 Uiso 1 1 calc R . .
C174 C 0.6281(6) 0.9521(5) 0.4034(4) 0.037(2) Uani 1 1 d U . .
H174 H 0.6552 0.9881 0.4061 0.045 Uiso 1 1 calc R . .
C175 C 0.6550(6) 0.9053(5) 0.3764(4) 0.040(2) Uani 1 1 d U . .
H175 H 0.7009 0.9083 0.3627 0.049 Uiso 1 1 calc R . .
C176 C 0.6127(6) 0.8552(5) 0.3705(4) 0.038(2) Uani 1 1 d U . .
H176 H 0.6293 0.8262 0.3509 0.045 Uiso 1 1 calc R . .
O9 O 0.6766(5) 0.7861(5) 0.0731(4) 0.089(3) Uani 1 1 d U . .
C201 C 0.7299(9) 0.7514(8) 0.1045(6) 0.094(3) Uani 1 1 d U . .
H20A H 0.7450 0.7813 0.1239 0.113 Uiso 1 1 calc R . .
H20B H 0.7105 0.7115 0.1262 0.113 Uiso 1 1 calc R . .
C202 C 0.7878(8) 0.7313(8) 0.0785(5) 0.091(4) Uani 1 1 d U . .
H20C H 0.7921 0.6818 0.0845 0.109 Uiso 1 1 calc R . .
H20D H 0.8311 0.7471 0.0882 0.109 Uiso 1 1 calc R . .
C203 C 0.7770(8) 0.7606(8) 0.0278(5) 0.086(3) Uani 1 1 d U . .
H20E H 0.7821 0.7255 0.0095 0.103 Uiso 1 1 calc R . .
H20F H 0.8113 0.7949 0.0149 0.103 Uiso 1 1 calc R . .
C204 C 0.7030(8) 0.7922(8) 0.0249(5) 0.082(3) Uani 1 1 d U . .
H20G H 0.7033 0.8400 0.0079 0.098 Uiso 1 1 calc R . .
H20H H 0.6734 0.7687 0.0077 0.098 Uiso 1 1 calc R . .
O10 O 1.0172(5) 0.6357(5) -0.0298(3) 0.077(2) Uani 1 1 d U . .
C205 C 1.0335(8) 0.6408(7) 0.0165(5) 0.071(3) Uani 1 1 d U . .
H20I H 1.0822 0.6537 0.0168 0.086 Uiso 1 1 calc R . .
H20J H 1.0280 0.5973 0.0395 0.086 Uiso 1 1 calc R . .
C206 C 0.9843(8) 0.6929(7) 0.0293(5) 0.072(3) Uani 1 1 d U . .
H20K H 1.0045 0.7144 0.0524 0.087 Uiso 1 1 calc R . .
H20L H 0.9394 0.6742 0.0424 0.087 Uiso 1 1 calc R . .
C207 C 0.9758(8) 0.7430(7) -0.0204(5) 0.077(3) Uani 1 1 d U . .
H20M H 0.9306 0.7692 -0.0218 0.092 Uiso 1 1 calc R . .
H20N H 1.0141 0.7743 -0.0276 0.092 Uiso 1 1 calc R . .
C208 C 0.9786(8) 0.6981(7) -0.0531(5) 0.074(3) Uani 1 1 d U . .
H20O H 1.0028 0.7192 -0.0834 0.089 Uiso 1 1 calc R . .
H20P H 0.9309 0.6884 -0.0600 0.089 Uiso 1 1 calc R . .
O11 O 0.1553(5) 0.3867(4) 0.5237(3) 0.063(2) Uani 1 1 d U . .
C209 C 0.1798(7) 0.3425(6) 0.5679(4) 0.060(3) Uani 1 1 d U . .
H20Q H 0.2304 0.3461 0.5708 0.072 Uiso 1 1 calc R . .
H20R H 0.1708 0.2952 0.5689 0.072 Uiso 1 1 calc R . .
C210 C 0.1379(7) 0.3665(7) 0.6083(5) 0.065(3) Uani 1 1 d U . .
H21A H 0.1657 0.3956 0.6222 0.078 Uiso 1 1 calc R . .
H21B H 0.1234 0.3280 0.6337 0.078 Uiso 1 1 calc R . .
C211 C 0.0728(7) 0.4067(7) 0.5829(5) 0.070(3) Uani 1 1 d U . .
H21C H 0.0290 0.3886 0.5987 0.084 Uiso 1 1 calc R . .
H21D H 0.0733 0.4547 0.5834 0.084 Uiso 1 1 calc R . .
C212 C 0.0791(7) 0.3979(7) 0.5312(4) 0.062(3) Uani 1 1 d U . .
H21E H 0.0537 0.3589 0.5278 0.075 Uiso 1 1 calc R . .
H21F H 0.0609 0.4386 0.5086 0.075 Uiso 1 1 calc R . .
O12A O 0.0379(9) 0.3485(9) 0.3627(6) 0.080 Uiso 0.483(8) 1 d PDU B 1
C213 C 0.0609(14) 0.2757(9) 0.3763(9) 0.069(5) Uiso 0.483(8) 1 d PDU B 1
H21G H 0.0200 0.2479 0.3856 0.083 Uiso 0.483(8) 1 calc PR B 1
H21H H 0.0861 0.2621 0.3493 0.083 Uiso 0.483(8) 1 calc PR B 1
C214 C 0.1076(14) 0.2666(9) 0.4168(9) 0.076(4) Uiso 0.483(8) 1 d PDU B 1
H21I H 0.1496 0.2383 0.4121 0.091 Uiso 0.483(8) 1 calc PR B 1
H21J H 0.0831 0.2451 0.4468 0.091 Uiso 0.483(8) 1 calc PR B 1
C215 C 0.1275(14) 0.3365(11) 0.4181(10) 0.074(4) Uiso 0.483(8) 1 d PDU B 1
H21K H 0.1366 0.3392 0.4509 0.089 Uiso 0.483(8) 1 calc PR B 1
H21L H 0.1694 0.3495 0.3977 0.089 Uiso 0.483(8) 1 calc PR B 1
C216 C 0.0644(13) 0.3802(9) 0.3994(9) 0.068(5) Uiso 0.483(8) 1 d PDU B 1
H21M H 0.0288 0.3809 0.4251 0.081 Uiso 0.483(8) 1 calc PR B 1
H21N H 0.0775 0.4267 0.3852 0.081 Uiso 0.483(8) 1 calc PR B 1
O12B O 0.1413(9) 0.3186(8) 0.3698(5) 0.072(4) Uiso 0.517(8) 1 d PDU B 2
C313 C 0.1066(14) 0.2532(10) 0.3798(6) 0.066(5) Uiso 0.517(8) 1 d PDU B 2
H31A H 0.1306 0.2223 0.3620 0.080 Uiso 0.517(8) 1 calc PR B 2
H31B H 0.0571 0.2602 0.3711 0.080 Uiso 0.517(8) 1 calc PR B 2
C314 C 0.1126(16) 0.2260(8) 0.4324(7) 0.081(6) Uiso 0.517(8) 1 d PDU B 2
H31C H 0.1557 0.1970 0.4392 0.098 Uiso 0.517(8) 1 calc PR B 2
H31D H 0.0720 0.1993 0.4455 0.098 Uiso 0.517(8) 1 calc PR B 2
C315 C 0.1146(15) 0.2863(10) 0.4535(5) 0.075(5) Uiso 0.517(8) 1 d PDU B 2
H31E H 0.0703 0.2925 0.4712 0.091 Uiso 0.517(8) 1 calc PR B 2
H31F H 0.1534 0.2804 0.4755 0.091 Uiso 0.517(8) 1 calc PR B 2
C316 C 0.1250(17) 0.3456(8) 0.4128(7) 0.074(4) Uiso 0.517(8) 1 d PDU B 2
H31G H 0.0822 0.3754 0.4084 0.088 Uiso 0.517(8) 1 calc PR B 2
H31H H 0.1639 0.3715 0.4188 0.088 Uiso 0.517(8) 1 calc PR B 2
O13A O 0.7400(7) 0.9987(6) 0.0887(4) 0.025 Uiso 0.512(9) 1 d PDU C 1
C217 C 0.7410(15) 0.9491(7) 0.0580(6) 0.051(4) Uiso 0.512(9) 1 d PDU C 1
H21O H 0.7729 0.9099 0.0705 0.061 Uiso 0.512(9) 1 calc PR C 1
H21P H 0.6937 0.9333 0.0565 0.061 Uiso 0.512(9) 1 calc PR C 1
C218 C 0.7663(14) 0.9863(9) 0.0097(5) 0.067(4) Uiso 0.512(9) 1 d PDU C 1
H21Q H 0.7459 0.9693 -0.0155 0.080 Uiso 0.512(9) 1 calc PR C 1
H21R H 0.8178 0.9820 0.0065 0.080 Uiso 0.512(9) 1 calc PR C 1
C219 C 0.7413(16) 1.0586(8) 0.0075(5) 0.069(5) Uiso 0.512(9) 1 d PDU C 1
H21S H 0.7733 1.0900 -0.0128 0.083 Uiso 0.512(9) 1 calc PR C 1
H21T H 0.6939 1.0678 -0.0053 0.083 Uiso 0.512(9) 1 calc PR C 1
C220 C 0.7407(13) 1.0657(6) 0.0576(6) 0.053(4) Uiso 0.512(9) 1 d PDU C 1
H22A H 0.7826 1.0883 0.0629 0.063 Uiso 0.512(9) 1 calc PR C 1
H22B H 0.6988 1.0929 0.0644 0.063 Uiso 0.512(9) 1 calc PR C 1
O13B O 0.7920(10) 0.9465(7) 0.0508(6) 0.063(4) Uiso 0.488(9) 1 d PDU C 2
C317 C 0.7274(11) 0.9818(12) 0.0643(7) 0.058(4) Uiso 0.488(9) 1 d PDU C 2
H31I H 0.7343 0.9975 0.0934 0.069 Uiso 0.488(9) 1 calc PR C 2
H31J H 0.6884 0.9512 0.0705 0.069 Uiso 0.488(9) 1 calc PR C 2
C318 C 0.7111(11) 1.0405(11) 0.0236(8) 0.066(5) Uiso 0.488(9) 1 d PDU C 2
H31K H 0.6706 1.0320 0.0064 0.080 Uiso 0.488(9) 1 calc PR C 2
H31L H 0.7004 1.0817 0.0352 0.080 Uiso 0.488(9) 1 calc PR C 2
C319 C 0.7755(12) 1.0474(9) -0.0081(8) 0.069(5) Uiso 0.488(9) 1 d PDU C 2
H31M H 0.7629 1.0621 -0.0418 0.082 Uiso 0.488(9) 1 calc PR C 2
H31N H 0.8056 1.0807 -0.0007 0.082 Uiso 0.488(9) 1 calc PR C 2
C320 C 0.8122(12) 0.9796(11) 0.0012(7) 0.069(5) Uiso 0.488(9) 1 d PDU C 2
H32A H 0.7975 0.9537 -0.0210 0.082 Uiso 0.488(9) 1 calc PR C 2
H32B H 0.8634 0.9835 -0.0024 0.082 Uiso 0.488(9) 1 calc PR C 2
O14A O 0.3139(11) 0.2142(9) 0.4496(7) 0.064(4) Uiso 0.422(13) 1 d PDU D 1
C221 C 0.3149(19) 0.2847(10) 0.4225(6) 0.061(5) Uiso 0.422(13) 1 d PDU D 1
H22C H 0.2699 0.2990 0.4071 0.074 Uiso 0.422(13) 1 calc PR D 1
H22D H 0.3526 0.2899 0.3977 0.074 Uiso 0.422(13) 1 calc PR D 1
C222 C 0.3274(17) 0.3263(8) 0.4572(8) 0.056(5) Uiso 0.422(13) 1 d PDU D 1
H22E H 0.3600 0.3617 0.4432 0.068 Uiso 0.422(13) 1 calc PR D 1
H22F H 0.2830 0.3478 0.4663 0.068 Uiso 0.422(13) 1 calc PR D 1
C223 C 0.3582(17) 0.2786(12) 0.4994(8) 0.056(4) Uiso 0.422(13) 1 d PDU D 1
H22G H 0.3422 0.2918 0.5290 0.067 Uiso 0.422(13) 1 calc PR D 1
H22H H 0.4097 0.2781 0.4971 0.067 Uiso 0.422(13) 1 calc PR D 1
C224 C 0.333(2) 0.2106(11) 0.4990(8) 0.058(5) Uiso 0.422(13) 1 d PDU D 1
H22I H 0.3702 0.1753 0.5089 0.070 Uiso 0.422(13) 1 calc PR D 1
H22J H 0.2919 0.2002 0.5209 0.070 Uiso 0.422(13) 1 calc PR D 1
O14B O 0.3947(7) 0.3116(6) 0.4541(5) 0.056(4) Uiso 0.578(13) 1 d PDU D 2
C321 C 0.3849(10) 0.2725(10) 0.5038(5) 0.050(4) Uiso 0.578(13) 1 d PDU D 2
H32C H 0.3681 0.3024 0.5246 0.060 Uiso 0.578(13) 1 calc PR D 2
H32D H 0.4294 0.2495 0.5158 0.060 Uiso 0.578(13) 1 calc PR D 2
C322 C 0.3313(15) 0.2219(11) 0.5029(7) 0.062(4) Uiso 0.578(13) 1 d PDU D 2
H32E H 0.3542 0.1767 0.5057 0.074 Uiso 0.578(13) 1 calc PR D 2
H32F H 0.2967 0.2200 0.5294 0.074 Uiso 0.578(13) 1 calc PR D 2
C323 C 0.2967(11) 0.2446(11) 0.4565(7) 0.066(4) Uiso 0.578(13) 1 d PDU D 2
H32G H 0.2459 0.2521 0.4618 0.079 Uiso 0.578(13) 1 calc PR D 2
H32H H 0.3044 0.2102 0.4378 0.079 Uiso 0.578(13) 1 calc PR D 2
C324 C 0.3280(11) 0.3085(10) 0.4308(6) 0.061(4) Uiso 0.578(13) 1 d PDU D 2
H32I H 0.3369 0.3087 0.3969 0.074 Uiso 0.578(13) 1 calc PR D 2
H32J H 0.2962 0.3474 0.4331 0.074 Uiso 0.578(13) 1 calc PR D 2

loop_
_atom_site_aniso_label
_atom_site_aniso_U_11
_atom_site_aniso_U_22
_atom_site_aniso_U_33
_atom_site_aniso_U_23
_atom_site_aniso_U_13
_atom_site_aniso_U_12
Sm1 0.0230(3) 0.0185(3) 0.0187(3) -0.0021(2) -0.0022(2) -0.0011(2)
Sm2 0.0308(3) 0.0180(3) 0.0223(3) -0.0014(2) -0.0053(2) -0.0014(2)
Sm3 0.0360(3) 0.0260(3) 0.0202(3) -0.0043(2) 0.0020(2) -0.0094(3)
Sm4 0.0298(3) 0.0201(3) 0.0307(3) -0.0066(2) 0.0041(3) -0.0033(2)
Se1 0.0281(6) 0.0193(5) 0.0215(5) -0.0023(4) 0.0003(4) -0.0019(4)
Se2 0.0270(6) 0.0214(5) 0.0223(5) -0.0039(4) -0.0036(4) -0.0031(4)
Se3 0.0245(6) 0.0207(5) 0.0254(5) -0.0041(4) -0.0067(5) 0.0005(4)
Se4 0.0386(7) 0.0249(6) 0.0233(6) -0.0043(4) -0.0068(5) -0.0065(5)
Se5 0.0419(7) 0.0230(6) 0.0272(6) -0.0020(5) -0.0005(5) -0.0092(5)
Se6 0.0286(6) 0.0240(6) 0.0315(6) -0.0068(5) 0.0043(5) -0.0041(5)
Se7 0.0400(7) 0.0328(6) 0.0310(6) -0.0145(5) 0.0086(5) -0.0124(5)
Se8 0.0309(6) 0.0234(5) 0.0237(5) -0.0071(4) -0.0014(5) -0.0041(5)
Se9 0.0311(6) 0.0230(6) 0.0309(6) 0.0004(5) 0.0017(5) 0.0035(5)
C1 0.030(4) 0.020(4) 0.018(4) -0.002(3) -0.003(3) -0.005(4)
C2 0.031(4) 0.036(4) 0.023(4) -0.005(4) 0.000(3) -0.006(4)
C3 0.045(4) 0.043(5) 0.029(4) -0.016(4) 0.000(4) -0.009(4)
C4 0.046(4) 0.035(4) 0.033(4) -0.018(4) -0.003(4) -0.003(4)
C5 0.043(4) 0.036(4) 0.030(4) -0.012(4) -0.003(4) 0.003(4)
C6 0.038(4) 0.029(4) 0.020(4) -0.006(3) -0.009(4) -0.001(4)
C7 0.038(4) 0.026(4) 0.025(4) -0.004(3) -0.010(4) -0.003(4)
C8 0.038(4) 0.036(5) 0.038(4) -0.010(4) -0.005(4) -0.003(4)
C9 0.038(4) 0.045(5) 0.049(5) -0.007(4) -0.012(4) -0.006(4)
C10 0.046(4) 0.035(5) 0.044(5) -0.005(4) -0.018(4) -0.007(4)
C11 0.048(5) 0.031(4) 0.036(4) -0.006(4) -0.017(4) -0.002(4)
C12 0.034(4) 0.030(4) 0.033(4) -0.009(4) -0.011(4) 0.001(4)
C13 0.046(5) 0.034(4) 0.035(4) -0.013(4) -0.005(4) 0.000(4)
C14 0.058(5) 0.040(5) 0.038(5) -0.006(4) -0.008(4) -0.001(4)
C15 0.063(5) 0.046(5) 0.040(5) -0.004(4) -0.006(4) 0.005(4)
C16 0.060(5) 0.057(5) 0.036(5) -0.004(4) -0.005(4) 0.011(4)
C17 0.053(5) 0.065(5) 0.035(5) -0.008(4) -0.010(4) 0.001(4)
C18 0.045(5) 0.053(5) 0.036(5) -0.007(4) -0.011(4) 0.001(4)
C19 0.030(5) 0.038(4) 0.034(4) -0.009(4) 0.004(4) -0.005(4)
C20 0.037(5) 0.046(5) 0.046(5) -0.008(4) 0.006(4) -0.017(4)
C21 0.043(5) 0.054(5) 0.059(5) -0.017(4) 0.001(4) -0.015(4)
C22 0.046(5) 0.062(5) 0.058(5) -0.020(4) -0.004(4) -0.011(4)
C23 0.044(5) 0.059(5) 0.050(5) -0.012(4) -0.011(4) -0.004(4)
C24 0.034(5) 0.044(5) 0.034(4) -0.010(4) -0.002(4) -0.003(4)
C25 0.035(4) 0.029(4) 0.050(5) -0.014(4) 0.006(4) -0.006(4)
C26 0.040(5) 0.044(5) 0.052(5) -0.023(4) 0.003(4) -0.003(4)
C27 0.042(4) 0.057(5) 0.069(5) -0.023(4) 0.003(4) -0.004(4)
C28 0.046(5) 0.063(5) 0.068(5) -0.022(4) 0.013(4) -0.008(5)
C29 0.044(5) 0.057(5) 0.066(5) -0.024(4) 0.014(4) -0.007(4)
C30 0.040(4) 0.041(5) 0.055(5) -0.020(4) 0.009(4) -0.010(4)
C31 0.056(5) 0.033(4) 0.033(4) -0.012(4) -0.005(4) -0.013(4)
C32 0.066(5) 0.046(5) 0.041(5) -0.010(4) 0.001(4) -0.006(4)
C33 0.078(5) 0.057(5) 0.036(5) -0.010(4) -0.003(4) -0.009(5)
C34 0.072(5) 0.056(5) 0.042(5) -0.004(4) -0.015(5) -0.010(5)
C35 0.062(5) 0.042(5) 0.047(5) -0.001(4) -0.011(4) -0.018(4)
C36 0.053(5) 0.037(5) 0.040(5) -0.004(4) -0.008(4) -0.014(4)
C37 0.027(4) 0.026(4) 0.029(4) -0.013(3) 0.004(4) -0.005(4)
C38 0.036(5) 0.031(4) 0.032(4) -0.006(4) 0.002(4) -0.007(4)
C39 0.039(5) 0.030(4) 0.036(4) -0.006(4) 0.001(4) -0.003(4)
C40 0.037(5) 0.035(4) 0.035(4) -0.012(4) 0.002(4) -0.002(4)
C41 0.038(5) 0.040(5) 0.036(4) -0.013(4) -0.005(4) -0.003(4)
C42 0.030(5) 0.038(4) 0.033(4) -0.007(4) -0.003(4) -0.001(4)
C43 0.038(5) 0.042(5) 0.033(4) -0.004(4) 0.000(4) 0.007(4)
C44 0.051(5) 0.050(5) 0.043(5) -0.006(4) 0.001(4) 0.010(4)
C45 0.056(5) 0.066(5) 0.038(5) -0.006(4) 0.001(4) 0.013(5)
C46 0.055(5) 0.078(5) 0.045(5) -0.013(4) -0.010(4) 0.002(5)
C47 0.051(5) 0.064(5) 0.043(5) -0.014(4) -0.008(4) -0.002(4)
C48 0.047(5) 0.051(5) 0.041(5) -0.011(4) -0.006(4) 0.002(4)
O1 0.028(3) 0.029(3) 0.026(3) -0.003(3) -0.010(3) -0.004(3)
C49 0.027(4) 0.039(4) 0.038(4) -0.004(4) -0.002(4) -0.005(4)
C50 0.030(4) 0.040(4) 0.040(4) -0.009(4) 0.006(4) -0.003(4)
C51 0.032(4) 0.036(4) 0.039(4) -0.002(4) 0.002(4) -0.004(4)
C52 0.034(4) 0.031(4) 0.026(4) -0.001(3) 0.000(4) 0.001(4)
O2 0.032(3) 0.033(3) 0.030(3) -0.012(3) 0.002(3) -0.009(3)
C53 0.038(4) 0.035(4) 0.032(4) -0.015(4) 0.008(4) -0.003(4)
C54 0.048(5) 0.034(4) 0.026(4) -0.007(4) 0.010(4) -0.006(4)
C55 0.051(5) 0.039(5) 0.031(4) -0.004(4) 0.002(4) -0.004(4)
C56 0.041(4) 0.031(4) 0.028(4) -0.008(4) -0.003(4) -0.004(4)
O3 0.030(4) 0.032(3) 0.047(4) -0.013(3) -0.007(3) 0.001(3)
C57 0.032(4) 0.033(4) 0.040(5) -0.009(4) 0.001(4) -0.001(4)
C58 0.045(5) 0.041(4) 0.053(5) -0.020(4) -0.001(4) 0.001(4)
C59 0.046(5) 0.047(5) 0.061(5) -0.027(4) -0.004(4) -0.004(4)
C60 0.035(4) 0.044(5) 0.060(5) -0.025(4) -0.011(4) -0.002(4)
O4 0.038(4) 0.024(3) 0.029(3) 0.004(3) -0.013(3) -0.003(3)
C61 0.041(5) 0.030(4) 0.036(5) 0.001(4) -0.012(4) -0.002(4)
C62 0.046(5) 0.034(4) 0.043(5) 0.000(4) -0.015(4) 0.004(4)
C63 0.053(5) 0.033(4) 0.038(5) -0.003(4) -0.020(4) 0.003(4)
C64 0.048(4) 0.025(4) 0.030(4) 0.002(4) -0.010(4) -0.001(4)
O5 0.061(4) 0.031(3) 0.027(3) -0.007(3) 0.004(3) -0.018(3)
C65 0.069(5) 0.045(5) 0.027(4) -0.011(4) -0.003(4) -0.016(4)
C66 0.084(6) 0.066(5) 0.039(4) -0.007(4) -0.007(5) -0.021(5)
C67 0.092(6) 0.069(5) 0.041(4) -0.002(4) -0.002(5) -0.032(5)
C68 0.077(5) 0.045(5) 0.034(4) 0.000(4) 0.001(4) -0.027(4)
O6 0.037(4) 0.043(4) 0.030(3) -0.009(3) 0.004(3) -0.017(3)
C69 0.043(5) 0.047(5) 0.044(5) -0.016(4) 0.001(4) -0.015(4)
C70 0.047(5) 0.056(5) 0.054(5) -0.020(4) 0.014(4) -0.017(4)
C71 0.057(5) 0.065(5) 0.062(5) -0.022(4) 0.017(4) -0.015(5)
C72 0.053(5) 0.049(5) 0.042(5) -0.016(4) 0.014(4) -0.011(4)
O7 0.051(4) 0.036(3) 0.051(4) -0.013(3) 0.000(3) -0.011(3)
C73 0.064(5) 0.040(5) 0.063(5) -0.013(4) 0.006(5) -0.017(5)
C74 0.087(6) 0.055(5) 0.078(5) -0.017(4) 0.002(5) -0.018(5)
C75 0.074(6) 0.055(5) 0.085(5) -0.027(4) -0.019(5) -0.012(5)
C76 0.077(6) 0.055(5) 0.063(5) -0.019(4) -0.002(5) -0.015(5)
O8A 0.037(3) 0.035(3) 0.043(3) -0.011(2) 0.004(2) 0.007(2)
C77A 0.043(3) 0.042(3) 0.045(3) -0.007(3) 0.005(3) 0.006(3)
O8B 0.037(3) 0.035(3) 0.043(3) -0.011(2) 0.004(2) 0.007(2)
C77B 0.043(3) 0.042(3) 0.045(3) -0.007(3) 0.005(3) 0.006(3)
Zn1 0.0214(7) 0.0250(6) 0.0208(6) -0.0008(5) 0.0007(5) -0.0032(5)
Zn2 0.0221(7) 0.0320(7) 0.0216(6) 0.0008(5) -0.0039(5) -0.0007(5)
Zn3 0.0232(7) 0.0276(7) 0.0224(6) -0.0032(5) 0.0006(5) -0.0015(5)
Zn4 0.0207(6) 0.0283(7) 0.0199(6) -0.0004(5) -0.0039(5) -0.0050(5)
Zn5 0.0257(7) 0.0289(7) 0.0220(6) -0.0012(5) -0.0044(5) -0.0017(5)
Zn6 0.0284(7) 0.0289(7) 0.0270(7) 0.0004(5) 0.0010(6) 0.0024(6)
Zn7 0.0223(7) 0.0398(7) 0.0272(7) 0.0014(6) 0.0028(5) -0.0026(6)
Zn8 0.0225(7) 0.0245(6) 0.0243(6) -0.0036(5) -0.0025(5) -0.0025(5)
Se10 0.0192(5) 0.0261(5) 0.0174(5) -0.0008(4) -0.0006(4) -0.0033(4)
Se11 0.0240(6) 0.0246(6) 0.0229(5) -0.0021(4) 0.0031(4) -0.0020(4)
Se12 0.0242(6) 0.0279(6) 0.0188(5) -0.0015(4) -0.0018(4) -0.0028(5)
Se13 0.0208(6) 0.0223(5) 0.0226(5) -0.0018(4) -0.0007(4) -0.0034(4)
Se14 0.0294(6) 0.0317(6) 0.0227(6) 0.0033(5) -0.0046(5) 0.0014(5)
Se15 0.0224(6) 0.0386(6) 0.0268(6) -0.0023(5) -0.0014(5) 0.0013(5)
Se16 0.0215(6) 0.0344(6) 0.0267(6) 0.0003(5) -0.0043(5) -0.0040(5)
Se17 0.0243(6) 0.0287(6) 0.0268(6) -0.0021(5) 0.0000(5) 0.0016(5)
Se18 0.0249(6) 0.0362(6) 0.0235(6) -0.0006(5) 0.0011(5) -0.0018(5)
Se19 0.0225(6) 0.0246(5) 0.0232(5) -0.0040(4) -0.0013(4) -0.0014(4)
Se20 0.0207(6) 0.0373(6) 0.0219(5) 0.0008(5) -0.0032(4) -0.0065(5)
Se21 0.0212(6) 0.0272(6) 0.0184(5) -0.0010(4) -0.0032(4) -0.0041(4)
Se22 0.0234(6) 0.0257(6) 0.0222(5) -0.0006(4) -0.0043(4) -0.0040(4)
Se23 0.0388(7) 0.0409(7) 0.0327(6) -0.0106(5) -0.0096(5) -0.0047(5)
Se24 0.0415(7) 0.0341(7) 0.0410(7) 0.0088(5) 0.0046(6) 0.0052(6)
Se25 0.0328(7) 0.0565(8) 0.0486(8) 0.0095(6) 0.0145(6) -0.0061(6)
Se26 0.0300(6) 0.0339(6) 0.0336(6) -0.0004(5) -0.0101(5) -0.0074(5)
C81 0.032(4) 0.027(4) 0.020(4) 0.002(4) 0.001(4) 0.002(4)
C82 0.036(4) 0.047(5) 0.032(4) -0.004(4) -0.002(4) -0.002(4)
C83 0.046(5) 0.066(5) 0.032(4) -0.002(4) 0.000(4) 0.002(5)
C84 0.043(5) 0.069(5) 0.040(4) 0.002(4) 0.008(4) 0.002(5)
C85 0.038(4) 0.049(5) 0.041(4) -0.002(4) 0.003(4) 0.001(4)
C86 0.034(4) 0.030(4) 0.028(4) -0.002(4) -0.002(4) -0.001(4)
C87 0.028(4) 0.029(4) 0.020(4) -0.001(3) -0.007(4) 0.004(4)
C88 0.037(5) 0.032(4) 0.034(4) -0.006(4) 0.003(4) 0.000(4)
C89 0.039(5) 0.044(5) 0.042(5) -0.004(4) 0.011(4) -0.007(4)
C90 0.037(4) 0.045(5) 0.039(5) -0.004(4) 0.008(4) 0.005(4)
C91 0.037(5) 0.042(4) 0.025(4) -0.008(4) -0.007(4) 0.001(4)
C92 0.032(4) 0.035(4) 0.027(4) -0.002(4) -0.007(4) 0.003(4)
C93 0.022(4) 0.018(4) 0.027(4) -0.001(3) -0.003(3) 0.000(3)
C94 0.028(4) 0.030(4) 0.030(4) -0.005(3) -0.001(4) -0.004(4)
C95 0.027(4) 0.030(4) 0.047(4) -0.009(4) 0.000(4) -0.012(4)
C96 0.026(4) 0.028(4) 0.050(5) -0.003(4) 0.005(4) -0.004(4)
C97 0.027(4) 0.032(4) 0.041(4) -0.005(4) 0.008(4) 0.000(4)
C98 0.028(4) 0.028(4) 0.029(4) -0.006(4) 0.003(4) -0.002(4)
C99 0.039(5) 0.032(4) 0.030(4) 0.000(4) -0.010(4) 0.006(4)
C100 0.042(5) 0.041(5) 0.037(5) -0.008(4) -0.006(4) 0.006(4)
C101 0.049(5) 0.052(5) 0.043(5) -0.014(4) -0.006(4) 0.016(4)
C102 0.047(5) 0.050(5) 0.038(5) -0.003(4) -0.005(4) 0.009(4)
C103 0.045(5) 0.044(5) 0.047(5) -0.004(4) -0.018(4) 0.005(4)
C104 0.044(5) 0.035(4) 0.044(5) -0.010(4) -0.012(4) 0.005(4)
C105 0.029(5) 0.043(5) 0.047(5) -0.012(4) -0.009(4) 0.008(4)
C106 0.041(5) 0.059(5) 0.053(5) -0.011(4) -0.017(4) 0.008(4)
C107 0.046(5) 0.074(5) 0.065(5) -0.010(4) -0.024(4) 0.007(5)
C108 0.046(5) 0.074(5) 0.069(5) -0.021(5) -0.005(4) 0.005(4)
C109 0.048(5) 0.064(5) 0.067(5) -0.014(4) -0.003(5) -0.010(4)
C110 0.046(5) 0.052(5) 0.057(5) -0.010(4) -0.004(4) -0.002(4)
C111 0.034(4) 0.033(4) 0.042(4) -0.013(4) -0.016(4) -0.006(4)
C112 0.038(4) 0.043(5) 0.054(5) -0.013(4) -0.020(4) -0.002(4)
C113 0.046(5) 0.053(5) 0.066(5) -0.011(5) -0.029(4) 0.002(4)
C114 0.058(5) 0.053(5) 0.058(5) -0.008(4) -0.031(4) 0.003(5)
C115 0.058(5) 0.045(5) 0.048(4) -0.007(4) -0.024(4) 0.001(5)
C116 0.042(5) 0.037(5) 0.040(4) -0.015(4) -0.018(4) 0.003(4)
C117 0.039(5) 0.035(5) 0.041(5) -0.010(4) -0.002(4) -0.003(4)
C118 0.049(5) 0.043(5) 0.069(5) -0.026(4) 0.007(4) -0.004(4)
C119 0.050(5) 0.050(5) 0.074(5) -0.021(4) 0.005(4) -0.009(4)
C120 0.049(5) 0.049(5) 0.054(5) -0.019(4) -0.009(4) -0.011(4)
C121 0.063(5) 0.070(5) 0.051(5) -0.025(4) 0.001(4) -0.018(5)
C122 0.055(5) 0.065(5) 0.051(5) -0.021(4) 0.004(4) -0.017(4)
C123 0.035(4) 0.053(5) 0.029(4) -0.011(4) 0.001(4) 0.006(4)
C124 0.042(5) 0.058(5) 0.040(5) -0.015(4) 0.003(4) 0.001(4)
C125 0.043(5) 0.072(5) 0.053(5) -0.022(4) 0.007(4) 0.002(4)
C126 0.057(5) 0.078(5) 0.064(5) -0.038(5) -0.002(5) 0.002(5)
C127 0.055(5) 0.075(5) 0.069(5) -0.036(4) -0.008(5) 0.001(5)
C128 0.045(5) 0.068(5) 0.055(5) -0.030(4) -0.006(4) 0.001(4)
C129 0.023(4) 0.030(4) 0.023(4) -0.008(3) -0.004(4) 0.006(4)
C130 0.033(5) 0.030(4) 0.033(4) -0.008(4) -0.002(4) -0.004(4)
C131 0.031(5) 0.037(4) 0.035(4) -0.013(4) 0.000(4) 0.001(4)
C132 0.029(4) 0.040(4) 0.029(4) -0.013(3) -0.001(4) 0.003(4)
C133 0.023(4) 0.036(4) 0.023(4) -0.003(4) -0.005(4) 0.002(4)
C134 0.024(4) 0.029(4) 0.022(4) -0.003(3) -0.005(4) 0.003(4)
C135 0.027(4) 0.034(4) 0.025(4) 0.003(4) 0.002(4) -0.008(4)
C136 0.035(5) 0.032(4) 0.031(4) -0.003(4) 0.002(4) -0.012(4)
C137 0.037(5) 0.028(4) 0.035(4) -0.001(3) 0.000(4) -0.007(4)
C138 0.039(5) 0.033(4) 0.027(4) 0.008(4) -0.002(4) -0.006(4)
C139 0.034(5) 0.038(4) 0.026(4) 0.002(4) -0.002(4) 0.000(4)
C140 0.031(5) 0.034(4) 0.025(4) -0.001(3) -0.001(4) -0.004(4)
C141 0.025(4) 0.033(4) 0.019(4) -0.004(3) -0.009(3) -0.007(4)
C142 0.034(4) 0.028(4) 0.029(4) -0.006(4) -0.005(4) -0.004(4)
C143 0.038(5) 0.029(4) 0.024(4) 0.000(4) -0.003(4) -0.004(4)
C144 0.030(4) 0.023(4) 0.027(4) 0.000(3) -0.008(4) 0.000(4)
C145 0.031(4) 0.024(4) 0.029(4) -0.001(3) -0.008(4) -0.004(3)
C146 0.030(4) 0.027(4) 0.027(4) -0.004(4) -0.011(3) -0.003(4)
C147 0.028(4) 0.030(4) 0.028(4) -0.009(3) 0.000(4) -0.008(4)
C148 0.033(4) 0.040(4) 0.031(4) -0.002(4) -0.005(4) -0.009(4)
C149 0.037(5) 0.048(5) 0.035(5) -0.005(4) -0.007(4) -0.016(4)
C150 0.043(5) 0.038(4) 0.042(5) -0.001(4) 0.001(4) -0.016(4)
C151 0.039(5) 0.033(4) 0.043(5) -0.001(4) -0.004(4) -0.007(4)
C152 0.032(4) 0.031(4) 0.037(5) -0.009(4) -0.005(4) -0.007(4)
C153 0.042(5) 0.035(4) 0.048(5) -0.011(4) -0.005(4) -0.012(4)
C154 0.052(5) 0.043(5) 0.056(5) -0.021(4) -0.001(4) -0.011(4)
C155 0.060(5) 0.055(5) 0.073(5) -0.030(4) 0.000(5) -0.008(4)
C156 0.061(5) 0.052(5) 0.084(5) -0.026(5) -0.006(5) -0.002(4)
C157 0.064(6) 0.057(5) 0.075(5) -0.012(5) -0.012(5) 0.000(4)
C158 0.057(5) 0.048(5) 0.059(5) -0.012(4) -0.009(5) -0.004(4)
C159 0.058(5) 0.036(4) 0.036(5) 0.000(4) 0.002(4) 0.000(4)
C160 0.071(5) 0.044(5) 0.042(5) -0.006(4) -0.003(5) 0.001(4)
C161 0.086(5) 0.047(5) 0.056(5) -0.011(4) -0.011(5) -0.011(4)
C162 0.081(5) 0.053(5) 0.048(5) -0.008(4) -0.010(5) -0.024(5)
C163 0.066(5) 0.052(5) 0.054(5) -0.008(5) -0.001(5) -0.018(4)
C164 0.059(5) 0.043(5) 0.054(5) -0.008(4) 0.004(5) -0.010(4)
C165 0.052(5) 0.068(5) 0.054(5) -0.021(4) 0.003(4) 0.002(5)
C166 0.060(5) 0.072(5) 0.062(5) -0.018(4) 0.001(5) 0.012(5)
C167 0.064(6) 0.077(5) 0.071(5) -0.029(5) 0.003(5) 0.011(5)
C168 0.067(6) 0.085(5) 0.078(6) -0.038(5) 0.004(5) 0.001(5)
C169 0.056(5) 0.088(6) 0.067(5) -0.037(4) 0.007(5) -0.009(5)
C170 0.056(5) 0.076(5) 0.060(5) -0.023(5) 0.004(4) -0.010(5)
C171 0.028(4) 0.033(4) 0.028(4) -0.003(3) -0.007(4) -0.007(4)
C172 0.027(4) 0.036(4) 0.032(4) -0.004(4) -0.008(4) -0.003(4)
C173 0.039(4) 0.035(4) 0.037(4) -0.013(4) -0.013(4) 0.001(4)
C174 0.039(4) 0.036(4) 0.040(5) -0.012(4) -0.009(4) -0.010(4)
C175 0.036(4) 0.045(5) 0.043(5) -0.012(4) 0.002(4) -0.013(4)
C176 0.038(4) 0.041(4) 0.039(5) -0.014(4) 0.001(4) -0.014(4)
O9 0.071(5) 0.116(5) 0.078(5) -0.024(5) -0.005(4) 0.012(4)
C201 0.087(6) 0.108(6) 0.080(5) -0.013(5) -0.002(5) 0.021(5)
C202 0.077(6) 0.102(6) 0.083(6) -0.004(5) -0.001(5) 0.009(5)
C203 0.075(6) 0.099(6) 0.078(5) -0.013(5) 0.001(5) 0.011(5)
C204 0.071(6) 0.098(6) 0.075(5) -0.020(5) -0.003(5) 0.007(5)
O10 0.088(5) 0.089(5) 0.066(4) -0.041(4) -0.002(4) 0.001(4)
C205 0.075(6) 0.083(5) 0.063(5) -0.030(5) -0.009(5) -0.005(5)
C206 0.084(6) 0.074(6) 0.067(5) -0.033(4) 0.007(5) -0.006(5)
C207 0.081(6) 0.082(5) 0.071(5) -0.027(4) 0.003(5) -0.002(5)
C208 0.078(6) 0.080(6) 0.067(5) -0.025(4) 0.003(5) -0.007(5)
O11 0.058(4) 0.064(4) 0.064(4) -0.003(4) 0.001(4) -0.022(4)
C209 0.057(5) 0.060(5) 0.063(5) -0.010(4) -0.001(4) -0.017(4)
C210 0.061(5) 0.069(5) 0.066(5) -0.017(5) -0.001(4) -0.014(5)
C211 0.067(5) 0.073(6) 0.071(5) -0.015(5) 0.001(5) -0.012(5)
C212 0.058(5) 0.064(5) 0.063(5) -0.006(5) -0.002(5) -0.024(5)

loop_
_atom_type_symbol
_atom_type_description
_atom_type_scat_dispersion_real
_atom_type_scat_dispersion_imag
_atom_type_scat_source
C C 0.0033 0.0016 'International Tables Vol C Tables 4.2.6.8 and 6.1.1.4'
H H 0.0000 0.0000 'International Tables Vol C Tables 4.2.6.8 and 6.1.1.4'
O O 0.0106 0.0060 'International Tables Vol C Tables 4.2.6.8 and 6.1.1.4'
Zn Zn 0.2839 1.4301 'International Tables Vol C Tables 4.2.6.8 and 6.1.1.4'
Se Se -0.0929 2.2259 'International Tables Vol C Tables 4.2.6.8 and 6.1.1.4'
Sm Sm -0.1638 3.4418 'International Tables Vol C Tables 4.2.6.8 and 6.1.1.4'

loop_
_geom_angle_atom_site_label_1
_geom_angle_atom_site_label_2
_geom_angle_atom_site_label_3
_geom_angle
_geom_angle_site_symmetry_1
_geom_angle_site_symmetry_3
_geom_angle_publ_flag
O2 Sm1 O1 72.9(2) . . ?
O2 Sm1 Se1 135.75(15) . . ?
O1 Sm1 Se1 150.71(15) . . ?
O2 Sm1 Se3 98.95(16) . . ?
O1 Sm1 Se3 90.61(15) . . ?
Se1 Sm1 Se3 90.07(3) . . ?
O2 Sm1 Se9 93.98(16) . . ?
O1 Sm1 Se9 85.62(15) . . ?
Se1 Sm1 Se9 86.14(3) . . ?
Se3 Sm1 Se9 164.83(3) . . ?
O2 Sm1 Se8 154.61(15) . . ?
O1 Sm1 Se8 83.44(15) . . ?
Se1 Sm1 Se8 67.28(3) . . ?
Se3 Sm1 Se8 90.21(3) . . ?
Se9 Sm1 Se8 74.78(3) . . ?
O2 Sm1 Se2 76.51(15) . . ?
O1 Sm1 Se2 143.16(15) . . ?
Se1 Sm1 Se2 64.43(3) . . ?
Se3 Sm1 Se2 74.27(3) . . ?
Se9 Sm1 Se2 116.80(3) . . ?
Se8 Sm1 Se2 128.87(3) . . ?
O2 Sm1 Sm2 115.92(15) . . ?
O1 Sm1 Sm2 136.75(15) . . ?
Se1 Sm1 Sm2 46.33(2) . . ?
Se3 Sm1 Sm2 47.08(2) . . ?
Se9 Sm1 Sm2 132.27(3) . . ?
Se8 Sm1 Sm2 87.60(2) . . ?
Se2 Sm1 Sm2 46.29(2) . . ?
O4 Sm2 O3 75.9(2) . . ?
O4 Sm2 Se4 82.33(16) . . ?
O3 Sm2 Se4 148.12(16) . . ?
O4 Sm2 Se1 147.45(16) . . ?
O3 Sm2 Se1 136.36(16) . . ?
Se4 Sm2 Se1 66.51(3) . . ?
O4 Sm2 Se2 142.88(16) . . ?
O3 Sm2 Se2 79.22(16) . . ?
Se4 Sm2 Se2 130.14(3) . . ?
Se1 Sm2 Se2 64.38(3) . . ?
O4 Sm2 Se5 96.98(16) . . ?
O3 Sm2 Se5 84.08(17) . . ?
Se4 Sm2 Se5 75.69(3) . . ?
Se1 Sm2 Se5 84.67(3) . . ?
Se2 Sm2 Se5 107.41(3) . . ?
O4 Sm2 Se3 86.14(16) . . ?
O3 Sm2 Se3 104.69(17) . . ?
Se4 Sm2 Se3 96.65(3) . . ?
Se1 Sm2 Se3 88.27(3) . . ?
Se2 Sm2 Se3 74.02(3) . . ?
Se5 Sm2 Se3 171.18(3) . . ?
O4 Sm2 Sm1 130.72(16) . . ?
O3 Sm2 Sm1 120.76(16) . . ?
Se4 Sm2 Sm1 91.10(2) . . ?
Se1 Sm2 Sm1 45.50(2) . . ?
Se2 Sm2 Sm1 47.02(2) . . ?
Se5 Sm2 Sm1 128.64(3) . . ?
Se3 Sm2 Sm1 46.00(2) . . ?
O5 Sm3 O6 73.5(2) . . ?
O5 Sm3 Se1 149.31(18) . . ?
O6 Sm3 Se1 136.63(16) . . ?
O5 Sm3 Se5 87.93(16) . . ?
O6 Sm3 Se5 91.27(16) . . ?
Se1 Sm3 Se5 85.87(3) . . ?
O5 Sm3 Se7 89.47(15) . . ?
O6 Sm3 Se7 101.84(16) . . ?
Se1 Sm3 Se7 89.02(3) . . ?
Se5 Sm3 Se7 165.31(4) . . ?
O5 Sm3 Se6 142.89(18) . . ?
O6 Sm3 Se6 78.32(16) . . ?
Se1 Sm3 Se6 64.81(3) . . ?
Se5 Sm3 Se6 116.60(3) . . ?
Se7 Sm3 Se6 73.13(3) . . ?
O5 Sm3 Se4 83.27(18) . . ?
O6 Sm3 Se4 153.77(16) . . ?
Se1 Sm3 Se4 66.07(3) . . ?
Se5 Sm3 Se4 75.66(3) . . ?
Se7 Sm3 Se4 89.68(3) . . ?
Se6 Sm3 Se4 127.84(3) . . ?
O5 Sm3 Sm4 134.67(15) . . ?
O6 Sm3 Sm4 119.24(16) . . ?
Se1 Sm3 Sm4 45.54(2) . . ?
Se5 Sm3 Sm4 131.21(3) . . ?
Se7 Sm3 Sm4 46.54(2) . . ?
Se6 Sm3 Sm4 46.66(2) . . ?
Se4 Sm3 Sm4 85.77(2) . . ?
O7 Sm4 O8A 75.3(2) . . ?
O7 Sm4 Se1 146.90(19) . . ?
O8A Sm4 Se1 137.17(15) . . ?
O7 Sm4 Se8 80.67(19) . . ?
O8A Sm4 Se8 144.48(16) . . ?
Se1 Sm4 Se8 67.68(3) . . ?
O7 Sm4 Se7 86.37(18) . . ?
O8A Sm4 Se7 105.78(15) . . ?
Se1 Sm4 Se7 88.77(3) . . ?
Se8 Sm4 Se7 98.30(3) . . ?
O7 Sm4 Se6 142.76(19) . . ?
O8A Sm4 Se6 81.22(16) . . ?
Se1 Sm4 Se6 64.77(3) . . ?
Se8 Sm4 Se6 131.62(3) . . ?
Se7 Sm4 Se6 72.59(3) . . ?
O7 Sm4 Se9 96.03(18) . . ?
O8A Sm4 Se9 82.13(15) . . ?
Se1 Sm4 Se9 85.11(3) . . ?
Se8 Sm4 Se9 74.74(3) . . ?
Se7 Sm4 Se9 172.10(4) . . ?
Se6 Sm4 Se9 109.04(3) . . ?
O7 Sm4 Sm3 130.72(18) . . ?
O8A Sm4 Sm3 122.81(16) . . ?
Se1 Sm4 Sm3 45.77(2) . . ?
Se8 Sm4 Sm3 92.69(2) . . ?
Se7 Sm4 Sm3 46.05(2) . . ?
Se6 Sm4 Sm3 46.38(2) . . ?
Se9 Sm4 Sm3 129.39(3) . . ?
Sm1 Se1 Sm4 89.67(3) . . ?
Sm1 Se1 Sm3 168.13(4) . . ?
Sm4 Se1 Sm3 88.69(3) . . ?
Sm1 Se1 Sm2 88.17(3) . . ?
Sm4 Se1 Sm2 159.00(4) . . ?
Sm3 Se1 Sm2 89.15(3) . . ?
C1 Se2 Sm2 114.1(3) . . ?
C1 Se2 Sm1 117.5(3) . . ?
Sm2 Se2 Sm1 86.68(3) . . ?
C7 Se3 Sm1 115.9(3) . . ?
C7 Se3 Sm2 117.9(3) . . ?
Sm1 Se3 Sm2 86.92(3) . . ?
C13 Se4 Sm2 112.2(3) . . ?
C13 Se4 Sm3 117.7(3) . . ?
Sm2 Se4 Sm3 87.97(3) . . ?
C19 Se5 Sm3 101.6(3) . . ?
C19 Se5 Sm2 110.6(3) . . ?
Sm3 Se5 Sm2 88.52(3) . . ?
C25 Se6 Sm3 115.9(3) . . ?
C25 Se6 Sm4 116.2(3) . . ?
Sm3 Se6 Sm4 86.96(3) . . ?
C31 Se7 Sm3 117.2(3) . . ?
C31 Se7 Sm4 117.4(3) . . ?
Sm3 Se7 Sm4 87.41(3) . . ?
C37 Se8 Sm4 119.6(3) . . ?
C37 Se8 Sm1 121.9(3) . . ?
Sm4 Se8 Sm1 87.71(3) . . ?
C43 Se9 Sm1 103.9(3) . . ?
C43 Se9 Sm4 112.0(3) . . ?
Sm1 Se9 Sm4 87.57(3) . . ?
C2 C1 C6 119.1(9) . . ?
C2 C1 Se2 117.7(8) . . ?
C6 C1 Se2 123.1(7) . . ?
C1 C2 C3 121.3(10) . . ?
C4 C3 C2 119.0(10) . . ?
C5 C4 C3 119.9(10) . . ?
C4 C5 C6 120.9(11) . . ?
C1 C6 C5 119.6(9) . . ?
C12 C7 C8 119.5(10) . . ?
C12 C7 Se3 122.0(8) . . ?
C8 C7 Se3 118.4(8) . . ?
C7 C8 C9 120.8(11) . . ?
C10 C9 C8 119.1(11) . . ?
C11 C10 C9 119.5(11) . . ?
C12 C11 C10 120.7(11) . . ?
C7 C12 C11 120.4(11) . . ?
C14 C13 C18 118.7(11) . . ?
C14 C13 Se4 123.4(9) . . ?
C18 C13 Se4 117.9(8) . . ?
C13 C14 C15 120.4(11) . . ?
C16 C15 C14 118.8(12) . . ?
C17 C16 C15 121.4(12) . . ?
C16 C17 C18 119.7(12) . . ?
C17 C18 C13 120.8(11) . . ?
C24 C19 C20 118.8(10) . . ?
C24 C19 Se5 121.1(8) . . ?
C20 C19 Se5 120.0(8) . . ?
C21 C20 C19 120.2(11) . . ?
C22 C21 C20 119.7(12) . . ?
C21 C22 C23 120.8(12) . . ?
C22 C23 C24 120.4(12) . . ?
C23 C24 C19 120.2(11) . . ?
C30 C25 C26 117.0(11) . . ?
C30 C25 Se6 125.2(9) . . ?
C26 C25 Se6 117.8(8) . . ?
C27 C26 C25 120.5(11) . . ?
C28 C27 C26 121.0(12) . . ?
C29 C28 C27 120.1(13) . . ?
C28 C29 C30 118.9(12) . . ?
C25 C30 C29 122.4(11) . . ?
C36 C31 C32 120.5(11) . . ?
C36 C31 Se7 122.5(8) . . ?
C32 C31 Se7 116.9(9) . . ?
C33 C32 C31 115.8(12) . . ?
C34 C33 C32 123.9(13) . . ?
C33 C34 C35 121.6(13) . . ?
C34 C35 C36 116.5(13) . . ?
C31 C36 C35 121.7(12) . . ?
C38 C37 C42 117.6(9) . . ?
C38 C37 Se8 125.2(8) . . ?
C42 C37 Se8 117.1(7) . . ?
C39 C38 C37 119.8(10) . . ?
C40 C39 C38 121.0(10) . . ?
C39 C40 C41 120.5(11) . . ?
C42 C41 C40 120.1(10) . . ?
C41 C42 C37 121.0(10) . . ?
C48 C43 C44 117.2(11) . . ?
C48 C43 Se9 122.2(8) . . ?
C44 C43 Se9 120.6(9) . . ?
C45 C44 C43 121.5(12) . . ?
C46 C45 C44 119.5(12) . . ?
C45 C46 C47 120.0(12) . . ?
C48 C47 C46 121.0(13) . . ?
C47 C48 C43 120.7(11) . . ?
C49 O1 C52 108.9(7) . . ?
C49 O1 Sm1 126.2(5) . . ?
C52 O1 Sm1 124.8(5) . . ?
O1 C49 C50 105.4(8) . . ?
C51 C50 C49 103.0(8) . . ?
C50 C51 C52 102.2(8) . . ?
O1 C52 C51 104.8(8) . . ?
C53 O2 C56 108.3(7) . . ?
C53 O2 Sm1 125.1(6) . . ?
C56 O2 Sm1 125.2(6) . . ?
O2 C53 C54 106.6(8) . . ?
C53 C54 C55 99.8(8) . . ?
C56 C55 C54 104.5(8) . . ?
C55 C56 O2 102.6(8) . . ?
C57 O3 C60 108.6(7) . . ?
C57 O3 Sm2 128.7(6) . . ?
C60 O3 Sm2 122.3(6) . . ?
O3 C57 C58 103.0(8) . . ?
C59 C58 C57 102.1(9) . . ?
C58 C59 C60 102.6(9) . . ?
O3 C60 C59 105.2(9) . . ?
C64 O4 C61 108.1(7) . . ?
C64 O4 Sm2 125.6(6) . . ?
C61 O4 Sm2 126.2(5) . . ?
O4 C61 C62 106.2(8) . . ?
C61 C62 C63 102.6(8) . . ?
C64 C63 C62 103.4(8) . . ?
O4 C64 C63 103.8(8) . . ?
C68 O5 C65 108.8(7) . . ?
C68 O5 Sm3 125.4(6) . . ?
C65 O5 Sm3 125.8(6) . . ?
O5 C65 C66 107.5(9) . . ?
C67 C66 C65 104.1(10) . . ?
C66 C67 C68 106.8(10) . . ?
O5 C68 C67 104.2(9) . . ?
C72 O6 C69 109.5(8) . . ?
C72 O6 Sm3 119.4(6) . . ?
C69 O6 Sm3 128.3(6) . . ?
O6 C69 C70 105.6(9) . . ?
C71 C70 C69 104.6(10) . . ?
C70 C71 C72 104.1(10) . . ?
O6 C72 C71 104.4(9) . . ?
C73 O7 C76 105.8(8) . . ?
C73 O7 Sm4 123.9(6) . . ?
C76 O7 Sm4 129.1(6) . . ?
O7 C73 C74 110.3(10) . . ?
C73 C74 C75 102.0(11) . . ?
C74 C75 C76 104.3(10) . . ?
O7 C76 C75 106.7(10) . . ?
C80A O8A C77A 111.8(4) . . ?
C80A O8A Sm4 117.9(6) . . ?
C77A O8A Sm4 123.4(4) . . ?
O8A C77A C78A 103.4(4) . . ?
C79A C78A C77A 107.7(5) . . ?
C80A C79A C78A 108.1(4) . . ?
O8A C80A C79A 107.4(5) . . ?
C80B C79B C78B 105.0(6) . . ?
Se10 Zn1 Se12 101.41(5) . . ?
Se10 Zn1 Se11 100.71(5) . . ?
Se12 Zn1 Se11 115.80(5) . . ?
Se10 Zn1 Se13 103.58(5) . . ?
Se12 Zn1 Se13 120.69(6) . . ?
Se11 Zn1 Se13 111.01(5) . . ?
Se10 Zn2 Se14 102.41(5) . . ?
Se10 Zn2 Se16 104.60(5) . . ?
Se14 Zn2 Se16 113.76(6) . . ?
Se10 Zn2 Se15 105.56(5) . . ?
Se14 Zn2 Se15 117.16(6) . . ?
Se16 Zn2 Se15 111.68(6) . . ?
Se10 Zn3 Se17 104.19(5) . . ?
Se10 Zn3 Se18 101.16(5) . . ?
Se17 Zn3 Se18 117.93(6) . . ?
Se10 Zn3 Se19 106.63(5) . . ?
Se17 Zn3 Se19 112.58(5) . . ?
Se18 Zn3 Se19 112.61(5) . . ?
Se10 Zn4 Se21 103.83(5) . . ?
Se10 Zn4 Se20 105.14(5) . . ?
Se21 Zn4 Se20 110.23(5) . . ?
Se10 Zn4 Se22 106.27(5) . . ?
Se21 Zn4 Se22 114.69(5) . . ?
Se20 Zn4 Se22 115.43(5) . . ?
Se23 Zn5 Se22 123.14(6) . . ?
Se23 Zn5 Se16 100.22(6) . . ?
Se22 Zn5 Se16 108.13(5) . . ?
Se23 Zn5 Se12 115.66(6) . . ?
Se22 Zn5 Se12 101.89(5) . . ?
Se16 Zn5 Se12 106.82(5) . . ?
Se24 Zn6 Se11 123.59(6) . . ?
Se24 Zn6 Se17 118.15(6) . . ?
Se11 Zn6 Se17 99.72(5) . . ?
Se24 Zn6 Se14 97.43(6) . . ?
Se11 Zn6 Se14 111.29(5) . . ?
Se17 Zn6 Se14 105.82(5) . . ?
Se25 Zn7 Se15 120.13(6) . . ?
Se25 Zn7 Se18 115.91(6) . . ?
Se15 Zn7 Se18 104.49(5) . . ?
Se25 Zn7 Se20 100.18(6) . . ?
Se15 Zn7 Se20 107.82(6) . . ?
Se18 Zn7 Se20 107.49(5) . . ?
Se26 Zn8 Se19 114.66(5) . . ?
Se26 Zn8 Se21 103.56(5) . . ?
Se19 Zn8 Se21 112.95(5) . . ?
Se26 Zn8 Se13 117.87(6) . . ?
Se19 Zn8 Se13 105.74(5) . . ?
Se21 Zn8 Se13 101.45(5) . . ?
Zn4 Se10 Zn2 107.21(5) . . ?
Zn4 Se10 Zn3 113.59(5) . . ?
Zn2 Se10 Zn3 108.96(5) . . ?
Zn4 Se10 Zn1 105.62(5) . . ?
Zn2 Se10 Zn1 112.65(5) . . ?
Zn3 Se10 Zn1 108.86(5) . . ?
C81 Se11 Zn1 105.1(3) . . ?
C81 Se11 Zn6 108.5(3) . . ?
Zn1 Se11 Zn6 105.25(5) . . ?
C87 Se12 Zn1 106.5(3) . . ?
C87 Se12 Zn5 108.2(3) . . ?
Zn1 Se12 Zn5 107.66(5) . . ?
C93 Se13 Zn1 102.9(3) . . ?
C93 Se13 Zn8 105.4(3) . . ?
Zn1 Se13 Zn8 106.84(5) . . ?
C99 Se14 Zn2 100.3(3) . . ?
C99 Se14 Zn6 108.4(3) . . ?
Zn2 Se14 Zn6 107.17(5) . . ?
C105 Se15 Zn2 101.0(3) . . ?
C105 Se15 Zn7 107.0(3) . . ?
Zn2 Se15 Zn7 103.53(5) . . ?
C111 Se16 Zn2 101.0(3) . . ?
C111 Se16 Zn5 102.8(3) . . ?
Zn2 Se16 Zn5 105.47(5) . . ?
C117 Se17 Zn3 102.4(3) . . ?
C117 Se17 Zn6 106.3(3) . . ?
Zn3 Se17 Zn6 106.04(5) . . ?
C123 Se18 Zn3 105.7(3) . . ?
C123 Se18 Zn7 107.4(3) . . ?
Zn3 Se18 Zn7 108.73(5) . . ?
C129 Se19 Zn3 99.4(3) . . ?
C129 Se19 Zn8 104.7(3) . . ?
Zn3 Se19 Zn8 103.14(5) . . ?
C135 Se20 Zn4 98.9(3) . . ?
C135 Se20 Zn7 106.3(3) . . ?
Zn4 Se20 Zn7 105.48(5) . . ?
C141 Se21 Zn4 100.7(3) . . ?
C141 Se21 Zn8 105.9(3) . . ?
Zn4 Se21 Zn8 107.36(5) . . ?
C147 Se22 Zn4 99.3(3) . . ?
C147 Se22 Zn5 106.6(3) . . ?
Zn4 Se22 Zn5 102.46(5) . . ?
C153 Se23 Zn5 105.2(3) . . ?
C159 Se24 Zn6 110.7(3) . . ?
C165 Se25 Zn7 109.6(4) . . ?
C171 Se26 Zn8 106.5(3) . . ?
C82 C81 C86 120.4(9) . . ?
C82 C81 Se11 122.4(8) . . ?
C86 C81 Se11 117.3(7) . . ?
C81 C82 C83 120.6(11) . . ?
C82 C83 C84 118.0(11) . . ?
C85 C84 C83 122.1(11) . . ?
C84 C85 C86 118.3(11) . . ?
C81 C86 C85 120.5(10) . . ?
C92 C87 C88 118.8(10) . . ?
C92 C87 Se12 121.6(8) . . ?
C88 C87 Se12 119.5(8) . . ?
C89 C88 C87 120.7(10) . . ?
C90 C89 C88 120.1(11) . . ?
C89 C90 C91 119.6(11) . . ?
C92 C91 C90 119.6(10) . . ?
C87 C92 C91 121.1(10) . . ?
C98 C93 C94 119.2(9) . . ?
C98 C93 Se13 119.6(7) . . ?
C94 C93 Se13 121.1(7) . . ?
C93 C94 C95 120.9(10) . . ?
C96 C95 C94 118.9(10) . . ?
C95 C96 C97 120.9(10) . . ?
C96 C97 C98 118.3(10) . . ?
C93 C98 C97 121.8(10) . . ?
C100 C99 C104 120.7(10) . . ?
C100 C99 Se14 122.3(8) . . ?
C104 C99 Se14 117.0(8) . . ?
C99 C100 C101 117.8(11) . . ?
C102 C101 C100 121.6(11) . . ?
C101 C102 C103 119.7(12) . . ?
C102 C103 C104 119.8(11) . . ?
C99 C104 C103 120.5(11) . . ?
C106 C105 C110 117.8(11) . . ?
C106 C105 Se15 120.2(9) . . ?
C110 C105 Se15 122.0(9) . . ?
C105 C106 C107 120.5(12) . . ?
C108 C107 C106 120.1(13) . . ?
C107 C108 C109 119.8(13) . . ?
C108 C109 C110 122.2(13) . . ?
C109 C110 C105 119.5(12) . . ?
C116 C111 C112 119.5(10) . . ?
C116 C111 Se16 122.6(8) . . ?
C112 C111 Se16 117.7(9) . . ?
C113 C112 C111 119.6(12) . . ?
C114 C113 C112 118.8(12) . . ?
C115 C114 C113 121.9(12) . . ?
C114 C115 C116 119.8(12) . . ?
C111 C116 C115 120.3(11) . . ?
C118 C117 C122 118.5(11) . . ?
C118 C117 Se17 123.8(9) . . ?
C122 C117 Se17 117.7(9) . . ?
C117 C118 C119 121.3(12) . . ?
C120 C119 C118 120.5(13) . . ?
C121 C120 C119 118.5(12) . . ?
C120 C121 C122 121.6(13) . . ?
C117 C122 C121 119.5(12) . . ?
C124 C123 C128 118.6(11) . . ?
C124 C123 Se18 122.7(9) . . ?
C128 C123 Se18 118.6(9) . . ?
C123 C124 C125 123.4(12) . . ?
C126 C125 C124 119.0(12) . . ?
C125 C126 C127 117.6(12) . . ?
C128 C127 C126 122.6(13) . . ?
C127 C128 C123 118.7(12) . . ?
C130 C129 C134 119.4(9) . . ?
C130 C129 Se19 118.8(7) . . ?
C134 C129 Se19 121.8(7) . . ?
C131 C130 C129 120.2(10) . . ?
C130 C131 C132 120.6(10) . . ?
C131 C132 C133 119.2(10) . . ?
C134 C133 C132 120.7(9) . . ?
C133 C134 C129 119.8(9) . . ?
C136 C135 C140 120.9(9) . . ?
C136 C135 Se20 117.3(8) . . ?
C140 C135 Se20 121.8(8) . . ?
C135 C136 C137 119.7(10) . . ?
C138 C137 C136 120.4(10) . . ?
C139 C138 C137 118.3(9) . . ?
C138 C139 C140 122.4(10) . . ?
C139 C140 C135 118.1(10) . . ?
C146 C141 C142 120.0(9) . . ?
C146 C141 Se21 122.3(7) . . ?
C142 C141 Se21 117.5(8) . . ?
C143 C142 C141 118.6(10) . . ?
C144 C143 C142 121.6(10) . . ?
C143 C144 C145 120.4(9) . . ?
C144 C145 C146 119.1(10) . . ?
C141 C146 C145 120.2(9) . . ?
C148 C147 C152 120.6(9) . . ?
C148 C147 Se22 122.4(8) . . ?
C152 C147 Se22 116.9(7) . . ?
C147 C148 C149 118.8(10) . . ?
C150 C149 C148 120.9(10) . . ?
C149 C150 C151 119.7(10) . . ?
C150 C151 C152 121.1(10) . . ?
C147 C152 C151 118.7(10) . . ?
C158 C153 C154 118.1(11) . . ?
C158 C153 Se23 121.2(9) . . ?
C154 C153 Se23 120.7(9) . . ?
C153 C154 C155 119.9(12) . . ?
C156 C155 C154 120.2(13) . . ?
C155 C156 C157 121.4(14) . . ?
C156 C157 C158 119.7(14) . . ?
C153 C158 C157 120.8(13) . . ?
C164 C159 C160 119.9(12) . . ?
C164 C159 Se24 124.5(9) . . ?
C160 C159 Se24 115.5(10) . . ?
C161 C160 C159 116.5(13) . . ?
C162 C161 C160 124.7(13) . . ?
C161 C162 C163 119.1(13) . . ?
C164 C163 C162 118.6(13) . . ?
C159 C164 C163 121.2(12) . . ?
C166 C165 C170 116.2(12) . . ?
C166 C165 Se25 126.3(10) . . ?
C170 C165 Se25 117.5(10) . . ?
C165 C166 C167 122.9(13) . . ?
C168 C167 C166 118.0(14) . . ?
C169 C168 C167 122.2(15) . . ?
C168 C169 C170 119.9(14) . . ?
C165 C170 C169 120.6(13) . . ?
C176 C171 C172 117.0(9) . . ?
C176 C171 Se26 121.2(8) . . ?
C172 C171 Se26 121.5(8) . . ?
C173 C172 C171 122.1(10) . . ?
C172 C173 C174 119.4(10) . . ?
C173 C174 C175 120.1(10) . . ?
C176 C175 C174 119.0(11) . . ?
C175 C176 C171 122.3(11) . . ?
C201 O9 C204 107.9(12) . . ?
C202 C201 O9 110.8(13) . . ?
C201 C202 C203 108.0(13) . . ?
C202 C203 C204 105.9(13) . . ?
O9 C204 C203 106.8(12) . . ?
C205 O10 C208 108.2(10) . . ?
O10 C205 C206 107.2(12) . . ?
C205 C206 C207 100.9(11) . . ?
C208 C207 C206 102.7(11) . . ?
C207 C208 O10 107.3(11) . . ?
C209 O11 C212 105.8(9) . . ?
O11 C209 C210 105.6(10) . . ?
C209 C210 C211 103.6(11) . . ?
C212 C211 C210 105.5(12) . . ?
O11 C212 C211 102.8(10) . . ?
C216 O12A C213 106.5(8) . . ?
C214 C213 O12A 107.3(8) . . ?
C213 C214 C215 105.9(9) . . ?
C216 C215 C214 103.5(10) . . ?
O12A C216 C215 104.5(9) . . ?
C316 O12B C313 104.8(9) . . ?
O12B C313 C314 104.6(9) . . ?
C313 C314 C315 105.9(8) . . ?
C316 C315 C314 106.6(8) . . ?
O12B C316 C315 106.7(8) . . ?
C220 O13A C217 107.9(7) . . ?
C218 C217 O13A 105.4(8) . . ?
C217 C218 C219 103.7(9) . . ?
C220 C219 C218 105.2(9) . . ?
O13A C220 C219 107.9(8) . . ?
C317 O13B C320 107.9(8) . . ?
O13B C317 C318 107.4(8) . . ?
C319 C318 C317 105.6(8) . . ?
C320 C319 C318 106.1(9) . . ?
O13B C320 C319 105.5(9) . . ?
C221 O14A C224 108.7(8) . . ?
O14A C221 C222 107.1(8) . . ?
C223 C222 C221 105.8(9) . . ?
C222 C223 C224 105.7(10) . . ?
O14A C224 C223 106.3(9) . . ?
C321 O14B C324 105.6(8) . . ?
O14B C321 C322 106.4(8) . . ?
C323 C322 C321 106.5(7) . . ?
C322 C323 C324 107.5(8) . . ?
O14B C324 C323 106.4(8) . . ?

loop_
_geom_bond_atom_site_label_1
_geom_bond_atom_site_label_2
_geom_bond_distance
_geom_bond_site_symmetry_2
_geom_bond_publ_flag
Sm1 O2 2.415(6) . ?
Sm1 O1 2.419(6) . ?
Sm1 Se1 2.9123(11) . ?
Sm1 Se3 2.9400(11) . ?
Sm1 Se9 2.9514(11) . ?
Sm1 Se8 2.9907(11) . ?
Sm1 Se2 2.9908(11) . ?
Sm1 Sm2 4.0810(7) . ?
Sm2 O4 2.391(6) . ?
Sm2 O3 2.438(7) . ?
Sm2 Se4 2.9499(11) . ?
Sm2 Se1 2.9532(11) . ?
Sm2 Se2 2.9551(11) . ?
Sm2 Se5 2.9856(12) . ?
Sm2 Se3 2.9929(11) . ?
Sm3 O5 2.419(6) . ?
Sm3 O6 2.425(7) . ?
Sm3 Se1 2.9355(11) . ?
Sm3 Se5 2.9360(12) . ?
Sm3 Se7 2.9519(11) . ?
Sm3 Se6 2.9692(11) . ?
Sm3 Se4 3.0011(12) . ?
Sm3 Sm4 4.0959(7) . ?
Sm4 O7 2.385(7) . ?
Sm4 O8A 2.389(5) . ?
Sm4 Se1 2.9243(11) . ?
Sm4 Se8 2.9489(12) . ?
Sm4 Se7 2.9761(12) . ?
Sm4 Se6 2.9831(11) . ?
Sm4 Se9 2.9958(11) . ?
Se2 C1 1.942(9) . ?
Se3 C7 1.937(10) . ?
Se4 C13 1.919(10) . ?
Se5 C19 1.931(10) . ?
Se6 C25 1.913(11) . ?
Se7 C31 1.918(11) . ?
Se8 C37 1.934(9) . ?
Se9 C43 1.918(11) . ?
C1 C2 1.373(12) . ?
C1 C6 1.389(13) . ?
C2 C3 1.394(13) . ?
C3 C4 1.386(14) . ?
C4 C5 1.368(13) . ?
C5 C6 1.390(13) . ?
C7 C12 1.364(13) . ?
C7 C8 1.368(14) . ?
C8 C9 1.387(14) . ?
C9 C10 1.382(15) . ?
C10 C11 1.372(15) . ?
C11 C12 1.369(13) . ?
C13 C14 1.379(14) . ?
C13 C18 1.390(15) . ?
C14 C15 1.409(14) . ?
C15 C16 1.380(16) . ?
C16 C17 1.352(15) . ?
C17 C18 1.388(14) . ?
C19 C24 1.380(13) . ?
C19 C20 1.388(14) . ?
C20 C21 1.386(15) . ?
C21 C22 1.353(15) . ?
C22 C23 1.363(15) . ?
C23 C24 1.372(14) . ?
C25 C30 1.383(14) . ?
C25 C26 1.391(14) . ?
C26 C27 1.383(15) . ?
C27 C28 1.376(15) . ?
C28 C29 1.350(16) . ?
C29 C30 1.405(15) . ?
C31 C36 1.380(15) . ?
C31 C32 1.407(15) . ?
C32 C33 1.384(16) . ?
C33 C34 1.332(17) . ?
C34 C35 1.384(16) . ?
C35 C36 1.400(15) . ?
C37 C38 1.397(13) . ?
C37 C42 1.408(13) . ?
C38 C39 1.386(13) . ?
C39 C40 1.349(13) . ?
C40 C41 1.370(13) . ?
C41 C42 1.362(13) . ?
C43 C48 1.381(15) . ?
C43 C44 1.407(14) . ?
C44 C45 1.366(16) . ?
C45 C46 1.365(16) . ?
C46 C47 1.371(15) . ?
C47 C48 1.361(15) . ?
O1 C49 1.450(11) . ?
O1 C52 1.465(10) . ?
C49 C50 1.512(13) . ?
C50 C51 1.497(13) . ?
C51 C52 1.505(13) . ?
O2 C53 1.447(11) . ?
O2 C56 1.485(11) . ?
C53 C54 1.493(13) . ?
C54 C55 1.504(14) . ?
C55 C56 1.484(13) . ?
O3 C57 1.452(11) . ?
O3 C60 1.457(11) . ?
C57 C58 1.518(13) . ?
C58 C59 1.464(14) . ?
C59 C60 1.519(14) . ?
O4 C64 1.472(10) . ?
O4 C61 1.485(11) . ?
C61 C62 1.498(12) . ?
C62 C63 1.508(14) . ?
C63 C64 1.505(14) . ?
O5 C68 1.447(11) . ?
O5 C65 1.451(11) . ?
C65 C66 1.490(14) . ?
C66 C67 1.437(16) . ?
C67 C68 1.512(15) . ?
O6 C72 1.456(12) . ?
O6 C69 1.483(12) . ?
C69 C70 1.488(14) . ?
C70 C71 1.482(15) . ?
C71 C72 1.547(16) . ?
O7 C73 1.425(12) . ?
O7 C76 1.442(13) . ?
C73 C74 1.434(15) . ?
C74 C75 1.479(16) . ?
C75 C76 1.483(15) . ?
O8A C80A 1.426(8) . ?
O8A C77A 1.466(6) . ?
C77A C78A 1.493(8) . ?
C78A C79A 1.477(8) . ?
C79A C80A 1.431(8) . ?
C78B C79B 1.478(9) . ?
C79B C80B 1.475(8) . ?
Zn1 Se10 2.4331(14) . ?
Zn1 Se12 2.4449(15) . ?
Zn1 Se11 2.4605(14) . ?
Zn1 Se13 2.4620(14) . ?
Zn2 Se10 2.4314(14) . ?
Zn2 Se14 2.4415(15) . ?
Zn2 Se16 2.4491(15) . ?
Zn2 Se15 2.4703(15) . ?
Zn3 Se10 2.4317(14) . ?
Zn3 Se17 2.4554(14) . ?
Zn3 Se18 2.4597(15) . ?
Zn3 Se19 2.4679(15) . ?
Zn4 Se10 2.4222(14) . ?
Zn4 Se21 2.4423(14) . ?
Zn4 Se20 2.4555(15) . ?
Zn4 Se22 2.4706(15) . ?
Zn5 Se23 2.3968(15) . ?
Zn5 Se22 2.4743(14) . ?
Zn5 Se16 2.5049(16) . ?
Zn5 Se12 2.5430(15) . ?
Zn6 Se24 2.3905(15) . ?
Zn6 Se11 2.4840(15) . ?
Zn6 Se17 2.5115(15) . ?
Zn6 Se14 2.5174(16) . ?
Zn7 Se25 2.4046(16) . ?
Zn7 Se15 2.4829(15) . ?
Zn7 Se18 2.5043(16) . ?
Zn7 Se20 2.5239(16) . ?
Zn8 Se26 2.4035(15) . ?
Zn8 Se19 2.4850(14) . ?
Zn8 Se21 2.4993(14) . ?
Zn8 Se13 2.5242(14) . ?
Se11 C81 1.919(9) . ?
Se12 C87 1.930(10) . ?
Se13 C93 1.937(9) . ?
Se14 C99 1.951(10) . ?
Se15 C105 1.912(11) . ?
Se16 C111 1.937(10) . ?
Se17 C117 1.927(11) . ?
Se18 C123 1.916(11) . ?
Se19 C129 1.936(9) . ?
Se20 C135 1.944(9) . ?
Se21 C141 1.940(10) . ?
Se22 C147 1.925(9) . ?
Se23 C153 1.908(11) . ?
Se24 C159 1.928(12) . ?
Se25 C165 1.907(13) . ?
Se26 C171 1.915(10) . ?
C81 C82 1.367(13) . ?
C81 C86 1.380(14) . ?
C82 C83 1.390(14) . ?
C83 C84 1.393(16) . ?
C84 C85 1.374(14) . ?
C85 C86 1.388(14) . ?
C87 C92 1.360(13) . ?
C87 C88 1.394(13) . ?
C88 C89 1.376(14) . ?
C89 C90 1.368(14) . ?
C90 C91 1.393(14) . ?
C91 C92 1.381(14) . ?
C93 C98 1.359(12) . ?
C93 C94 1.371(13) . ?
C94 C95 1.386(13) . ?
C95 C96 1.378(14) . ?
C96 C97 1.382(14) . ?
C97 C98 1.383(13) . ?
C99 C100 1.354(14) . ?
C99 C104 1.366(14) . ?
C100 C101 1.417(15) . ?
C101 C102 1.339(15) . ?
C102 C103 1.365(15) . ?
C103 C104 1.380(14) . ?
C105 C106 1.383(14) . ?
C105 C110 1.392(15) . ?
C106 C107 1.404(16) . ?
C107 C108 1.337(16) . ?
C108 C109 1.348(16) . ?
C109 C110 1.369(16) . ?
C111 C116 1.361(14) . ?
C111 C112 1.403(14) . ?
C112 C113 1.392(14) . ?
C113 C114 1.366(17) . ?
C114 C115 1.351(16) . ?
C115 C116 1.388(13) . ?
C117 C118 1.346(15) . ?
C117 C122 1.349(15) . ?
C118 C119 1.384(15) . ?
C119 C120 1.360(16) . ?
C120 C121 1.313(16) . ?
C121 C122 1.420(15) . ?
C123 C124 1.348(15) . ?
C123 C128 1.384(15) . ?
C124 C125 1.388(15) . ?
C125 C126 1.368(16) . ?
C126 C127 1.399(17) . ?
C127 C128 1.377(16) . ?
C129 C130 1.380(12) . ?
C129 C134 1.396(12) . ?
C130 C131 1.371(13) . ?
C131 C132 1.375(13) . ?
C132 C133 1.390(13) . ?
C133 C134 1.360(12) . ?
C135 C136 1.372(13) . ?
C135 C140 1.384(13) . ?
C136 C137 1.391(13) . ?
C137 C138 1.386(13) . ?
C138 C139 1.374(13) . ?
C139 C140 1.384(12) . ?
C141 C146 1.379(13) . ?
C141 C142 1.395(13) . ?
C142 C143 1.377(13) . ?
C143 C144 1.357(13) . ?
C144 C145 1.381(12) . ?
C145 C146 1.391(12) . ?
C147 C148 1.382(13) . ?
C147 C152 1.385(13) . ?
C148 C149 1.394(13) . ?
C149 C150 1.362(13) . ?
C150 C151 1.368(14) . ?
C151 C152 1.388(13) . ?
C153 C158 1.381(14) . ?
C153 C154 1.389(15) . ?
C154 C155 1.409(16) . ?
C155 C156 1.339(16) . ?
C156 C157 1.351(17) . ?
C157 C158 1.396(16) . ?
C159 C164 1.367(16) . ?
C159 C160 1.412(15) . ?
C160 C161 1.383(17) . ?
C161 C162 1.322(17) . ?
C162 C163 1.402(16) . ?
C163 C164 1.390(15) . ?
C165 C166 1.369(16) . ?
C165 C170 1.400(16) . ?
C166 C167 1.402(16) . ?
C167 C168 1.355(17) . ?
C168 C169 1.327(17) . ?
C169 C170 1.409(17) . ?
C171 C176 1.381(14) . ?
C171 C172 1.409(13) . ?
C172 C173 1.368(13) . ?
C173 C174 1.378(14) . ?
C174 C175 1.409(14) . ?
C175 C176 1.369(13) . ?
O9 C201 1.414(16) . ?
O9 C204 1.417(15) . ?
C201 C202 1.383(18) . ?
C202 C203 1.444(17) . ?
C203 C204 1.493(18) . ?
O10 C205 1.396(14) . ?
O10 C208 1.446(15) . ?
C205 C206 1.455(17) . ?
C206 C207 1.542(17) . ?
C207 C208 1.441(16) . ?
O11 C209 1.437(13) . ?
O11 C212 1.453(14) . ?
C209 C210 1.519(16) . ?
C210 C211 1.539(17) . ?
C211 C212 1.520(16) . ?
O12A C216 1.468(12) . ?
O12A C213 1.471(12) . ?
C213 C214 1.452(13) . ?
C214 C215 1.487(13) . ?
C215 C216 1.477(14) . ?
O12B C316 1.465(13) . ?
O12B C313 1.468(12) . ?
C313 C314 1.474(13) . ?
C314 C315 1.480(12) . ?
C315 C316 1.471(13) . ?
O13A C220 1.429(11) . ?
O13A C217 1.475(12) . ?
C217 C218 1.473(13) . ?
C218 C219 1.491(13) . ?
C219 C220 1.466(12) . ?
O13B C317 1.453(12) . ?
O13B C320 1.456(12) . ?
C317 C318 1.476(12) . ?
C318 C319 1.469(13) . ?
C319 C320 1.466(13) . ?
O14A C221 1.450(12) . ?
O14A C224 1.450(13) . ?
C221 C222 1.470(13) . ?
C222 C223 1.470(13) . ?
C223 C224 1.482(13) . ?
O14B C321 1.458(12) . ?
O14B C324 1.459(12) . ?
C321 C322 1.484(12) . ?
C322 C323 1.460(12) . ?
C323 C324 1.467(12) . ?

loop_
_geom_torsion_atom_site_label_1
_geom_torsion_atom_site_label_2
_geom_torsion_atom_site_label_3
_geom_torsion_atom_site_label_4
_geom_torsion
_geom_torsion_site_symmetry_1
_geom_torsion_site_symmetry_2
_geom_torsion_site_symmetry_3
_geom_torsion_site_symmetry_4
_geom_torsion_publ_flag
O2 Sm1 Sm2 O4 -94.9(3) . . . . ?
O1 Sm1 Sm2 O4 -2.6(3) . . . . ?
Se1 Sm1 Sm2 O4 135.5(2) . . . . ?
Se3 Sm1 Sm2 O4 -17.4(2) . . . . ?
Se9 Sm1 Sm2 O4 142.0(2) . . . . ?
Se8 Sm1 Sm2 O4 75.2(2) . . . . ?
Se2 Sm1 Sm2 O4 -129.5(2) . . . . ?
O2 Sm1 Sm2 O3 3.0(3) . . . . ?
O1 Sm1 Sm2 O3 95.3(3) . . . . ?
Se1 Sm1 Sm2 O3 -126.57(19) . . . . ?
Se3 Sm1 Sm2 O3 80.54(19) . . . . ?
Se9 Sm1 Sm2 O3 -120.10(19) . . . . ?
Se8 Sm1 Sm2 O3 173.06(19) . . . . ?
Se2 Sm1 Sm2 O3 -31.58(19) . . . . ?
O2 Sm1 Sm2 Se4 -175.72(18) . . . . ?
O1 Sm1 Sm2 Se4 -83.5(2) . . . . ?
Se1 Sm1 Sm2 Se4 54.70(4) . . . . ?
Se3 Sm1 Sm2 Se4 -98.19(4) . . . . ?
Se9 Sm1 Sm2 Se4 61.17(4) . . . . ?
Se8 Sm1 Sm2 Se4 -5.67(3) . . . . ?
Se2 Sm1 Sm2 Se4 149.69(4) . . . . ?
O2 Sm1 Sm2 Se1 129.57(18) . . . . ?
O1 Sm1 Sm2 Se1 -138.2(2) . . . . ?
Se3 Sm1 Sm2 Se1 -152.89(4) . . . . ?
Se9 Sm1 Sm2 Se1 6.47(4) . . . . ?
Se8 Sm1 Sm2 Se1 -60.37(3) . . . . ?
Se2 Sm1 Sm2 Se1 94.99(4) . . . . ?
O2 Sm1 Sm2 Se2 34.59(18) . . . . ?
O1 Sm1 Sm2 Se2 126.9(2) . . . . ?
Se1 Sm1 Sm2 Se2 -94.99(4) . . . . ?
Se3 Sm1 Sm2 Se2 112.12(4) . . . . ?
Se9 Sm1 Sm2 Se2 -88.52(4) . . . . ?
Se8 Sm1 Sm2 Se2 -155.36(4) . . . . ?
O2 Sm1 Sm2 Se5 111.80(18) . . . . ?
O1 Sm1 Sm2 Se5 -155.9(2) . . . . ?
Se1 Sm1 Sm2 Se5 -17.77(4) . . . . ?
Se3 Sm1 Sm2 Se5 -170.66(4) . . . . ?
Se9 Sm1 Sm2 Se5 -11.30(5) . . . . ?
Se8 Sm1 Sm2 Se5 -78.14(4) . . . . ?
Se2 Sm1 Sm2 Se5 77.21(4) . . . . ?
O2 Sm1 Sm2 Se3 -77.54(18) . . . . ?
O1 Sm1 Sm2 Se3 14.7(2) . . . . ?
Se1 Sm1 Sm2 Se3 152.89(4) . . . . ?
Se9 Sm1 Sm2 Se3 159.36(5) . . . . ?
Se8 Sm1 Sm2 Se3 92.52(3) . . . . ?
Se2 Sm1 Sm2 Se3 -112.12(4) . . . . ?
O5 Sm3 Sm4 O7 -1.6(4) . . . . ?
O6 Sm3 Sm4 O7 -97.0(3) . . . . ?
Se1 Sm3 Sm4 O7 134.8(2) . . . . ?
Se5 Sm3 Sm4 O7 141.4(2) . . . . ?
Se7 Sm3 Sm4 O7 -18.9(2) . . . . ?
Se6 Sm3 Sm4 O7 -129.1(2) . . . . ?
Se4 Sm3 Sm4 O7 74.6(2) . . . . ?
O5 Sm3 Sm4 O8A 97.4(3) . . . . ?
O6 Sm3 Sm4 O8A 2.0(3) . . . . ?
Se1 Sm3 Sm4 O8A -126.17(18) . . . . ?
Se5 Sm3 Sm4 O8A -119.61(18) . . . . ?
Se7 Sm3 Sm4 O8A 80.08(18) . . . . ?
Se6 Sm3 Sm4 O8A -30.08(18) . . . . ?
Se4 Sm3 Sm4 O8A 173.65(18) . . . . ?
O5 Sm3 Sm4 Se1 -136.4(3) . . . . ?
O6 Sm3 Sm4 Se1 128.17(18) . . . . ?
Se5 Sm3 Sm4 Se1 6.56(4) . . . . ?
Se7 Sm3 Sm4 Se1 -153.75(5) . . . . ?
Se6 Sm3 Sm4 Se1 96.09(4) . . . . ?
Se4 Sm3 Sm4 Se1 -60.18(4) . . . . ?
O5 Sm3 Sm4 Se8 -81.6(3) . . . . ?
O6 Sm3 Sm4 Se8 -177.03(18) . . . . ?
Se1 Sm3 Sm4 Se8 54.80(3) . . . . ?
Se5 Sm3 Sm4 Se8 61.37(4) . . . . ?
Se7 Sm3 Sm4 Se8 -98.94(4) . . . . ?
Se6 Sm3 Sm4 Se8 150.90(4) . . . . ?
Se4 Sm3 Sm4 Se8 -5.38(3) . . . . ?
O5 Sm3 Sm4 Se7 17.4(3) . . . . ?
O6 Sm3 Sm4 Se7 -78.08(18) . . . . ?
Se1 Sm3 Sm4 Se7 153.75(5) . . . . ?
Se5 Sm3 Sm4 Se7 160.31(5) . . . . ?
Se6 Sm3 Sm4 Se7 -110.16(4) . . . . ?
Se4 Sm3 Sm4 Se7 93.57(4) . . . . ?
O5 Sm3 Sm4 Se6 127.5(3) . . . . ?
O6 Sm3 Sm4 Se6 32.08(18) . . . . ?
Se1 Sm3 Sm4 Se6 -96.09(4) . . . . ?
Se5 Sm3 Sm4 Se6 -89.53(5) . . . . ?
Se7 Sm3 Sm4 Se6 110.16(4) . . . . ?
Se4 Sm3 Sm4 Se6 -156.27(4) . . . . ?
O5 Sm3 Sm4 Se9 -154.0(3) . . . . ?
O6 Sm3 Sm4 Se9 110.57(18) . . . . ?
Se1 Sm3 Sm4 Se9 -17.59(4) . . . . ?
Se5 Sm3 Sm4 Se9 -11.03(5) . . . . ?
Se7 Sm3 Sm4 Se9 -171.34(5) . . . . ?
Se6 Sm3 Sm4 Se9 78.50(4) . . . . ?
Se4 Sm3 Sm4 Se9 -77.78(4) . . . . ?
O2 Sm1 Se1 Sm4 117.4(2) . . . . ?
O1 Sm1 Se1 Sm4 -48.2(3) . . . . ?
Se3 Sm1 Se1 Sm4 -139.62(3) . . . . ?
Se9 Sm1 Se1 Sm4 25.68(3) . . . . ?
Se8 Sm1 Se1 Sm4 -49.42(3) . . . . ?
Se2 Sm1 Se1 Sm4 147.91(4) . . . . ?
Sm2 Sm1 Se1 Sm4 -159.11(4) . . . . ?
O2 Sm1 Se1 Sm3 -160.5(3) . . . . ?
O1 Sm1 Se1 Sm3 33.8(4) . . . . ?
Se3 Sm1 Se1 Sm3 -57.57(19) . . . . ?
Se9 Sm1 Se1 Sm3 107.73(19) . . . . ?
Se8 Sm1 Se1 Sm3 32.62(19) . . . . ?
Se2 Sm1 Se1 Sm3 -130.0(2) . . . . ?
Sm2 Sm1 Se1 Sm3 -77.07(19) . . . . ?
O2 Sm1 Se1 Sm2 -83.5(2) . . . . ?
O1 Sm1 Se1 Sm2 110.9(3) . . . . ?
Se3 Sm1 Se1 Sm2 19.49(3) . . . . ?
Se9 Sm1 Se1 Sm2 -175.20(3) . . . . ?
Se8 Sm1 Se1 Sm2 109.69(3) . . . . ?
Se2 Sm1 Se1 Sm2 -52.98(3) . . . . ?
O7 Sm4 Se1 Sm1 68.2(3) . . . . ?
O8A Sm4 Se1 Sm1 -98.2(2) . . . . ?
Se8 Sm4 Se1 Sm1 50.18(3) . . . . ?
Se7 Sm4 Se1 Sm1 149.67(3) . . . . ?
Se6 Sm4 Se1 Sm1 -139.03(4) . . . . ?
Se9 Sm4 Se1 Sm1 -25.31(3) . . . . ?
Sm3 Sm4 Se1 Sm1 168.25(4) . . . . ?
O7 Sm4 Se1 Sm3 -100.0(3) . . . . ?
O8A Sm4 Se1 Sm3 93.6(2) . . . . ?
Se8 Sm4 Se1 Sm3 -118.07(3) . . . . ?
Se7 Sm4 Se1 Sm3 -18.57(3) . . . . ?
Se6 Sm4 Se1 Sm3 52.72(3) . . . . ?
Se9 Sm4 Se1 Sm3 166.44(3) . . . . ?
O7 Sm4 Se1 Sm2 -15.8(4) . . . . ?
O8A Sm4 Se1 Sm2 177.8(2) . . . . ?
Se8 Sm4 Se1 Sm2 -33.86(11) . . . . ?
Se7 Sm4 Se1 Sm2 65.64(11) . . . . ?
Se6 Sm4 Se1 Sm2 136.93(11) . . . . ?
Se9 Sm4 Se1 Sm2 -109.35(11) . . . . ?
Sm3 Sm4 Se1 Sm2 84.21(11) . . . . ?
O5 Sm3 Se1 Sm1 23.9(4) . . . . ?
O6 Sm3 Se1 Sm1 -169.7(3) . . . . ?
Se5 Sm3 Se1 Sm1 102.80(19) . . . . ?
Se7 Sm3 Se1 Sm1 -63.42(19) . . . . ?
Se6 Sm3 Se1 Sm1 -135.2(2) . . . . ?
Se4 Sm3 Se1 Sm1 26.66(19) . . . . ?
Sm4 Sm3 Se1 Sm1 -82.15(19) . . . . ?
O5 Sm3 Se1 Sm4 106.1(3) . . . . ?
O6 Sm3 Se1 Sm4 -87.6(2) . . . . ?
Se5 Sm3 Se1 Sm4 -175.06(3) . . . . ?
Se7 Sm3 Se1 Sm4 18.73(3) . . . . ?
Se6 Sm3 Se1 Sm4 -53.05(3) . . . . ?
Se4 Sm3 Se1 Sm4 108.81(3) . . . . ?
O5 Sm3 Se1 Sm2 -53.1(3) . . . . ?
O6 Sm3 Se1 Sm2 113.3(2) . . . . ?
Se5 Sm3 Se1 Sm2 25.83(3) . . . . ?
Se7 Sm3 Se1 Sm2 -140.38(3) . . . . ?
Se6 Sm3 Se1 Sm2 147.84(4) . . . . ?
Se4 Sm3 Se1 Sm2 -50.31(3) . . . . ?
Sm4 Sm3 Se1 Sm2 -159.11(4) . . . . ?
O4 Sm2 Se1 Sm1 -99.2(3) . . . . ?
O3 Sm2 Se1 Sm1 90.5(2) . . . . ?
Se4 Sm2 Se1 Sm1 -117.16(3) . . . . ?
Se2 Sm2 Se1 Sm1 53.94(3) . . . . ?
Se5 Sm2 Se1 Sm1 166.14(3) . . . . ?
Se3 Sm2 Se1 Sm1 -19.15(3) . . . . ?
O4 Sm2 Se1 Sm4 -14.9(3) . . . . ?
O3 Sm2 Se1 Sm4 174.8(3) . . . . ?
Se4 Sm2 Se1 Sm4 -32.84(11) . . . . ?
Se2 Sm2 Se1 Sm4 138.25(11) . . . . ?
Se5 Sm2 Se1 Sm4 -109.54(11) . . . . ?
Se3 Sm2 Se1 Sm4 65.17(11) . . . . ?
Sm1 Sm2 Se1 Sm4 84.31(11) . . . . ?
O4 Sm2 Se1 Sm3 69.2(3) . . . . ?
O3 Sm2 Se1 Sm3 -101.1(2) . . . . ?
Se4 Sm2 Se1 Sm3 51.28(3) . . . . ?
Se2 Sm2 Se1 Sm3 -137.63(4) . . . . ?
Se5 Sm2 Se1 Sm3 -25.42(3) . . . . ?
Se3 Sm2 Se1 Sm3 149.29(3) . . . . ?
Sm1 Sm2 Se1 Sm3 168.44(4) . . . . ?
O4 Sm2 Se2 C1 -14.4(4) . . . . ?
O3 Sm2 Se2 C1 34.0(3) . . . . ?
Se4 Sm2 Se2 C1 -160.0(3) . . . . ?
Se1 Sm2 Se2 C1 -170.7(3) . . . . ?
Se5 Sm2 Se2 C1 114.3(3) . . . . ?
Se3 Sm2 Se2 C1 -74.8(3) . . . . ?
Sm1 Sm2 Se2 C1 -118.7(3) . . . . ?
O4 Sm2 Se2 Sm1 104.3(3) . . . . ?
O3 Sm2 Se2 Sm1 152.73(17) . . . . ?
Se4 Sm2 Se2 Sm1 -41.30(5) . . . . ?
Se1 Sm2 Se2 Sm1 -52.00(3) . . . . ?
Se5 Sm2 Se2 Sm1 -127.03(3) . . . . ?
Se3 Sm2 Se2 Sm1 43.88(3) . . . . ?
O2 Sm1 Se2 C1 -32.9(3) . . . . ?
O1 Sm1 Se2 C1 1.6(4) . . . . ?
Se1 Sm1 Se2 C1 168.5(3) . . . . ?
Se3 Sm1 Se2 C1 70.7(3) . . . . ?
Se9 Sm1 Se2 C1 -120.5(3) . . . . ?
Se8 Sm1 Se2 C1 147.8(3) . . . . ?
Sm2 Sm1 Se2 C1 115.5(3) . . . . ?
O2 Sm1 Se2 Sm2 -148.33(17) . . . . ?
O1 Sm1 Se2 Sm2 -113.9(2) . . . . ?
Se1 Sm1 Se2 Sm2 53.02(3) . . . . ?
Se3 Sm1 Se2 Sm2 -44.81(3) . . . . ?
Se9 Sm1 Se2 Sm2 124.03(3) . . . . ?
Se8 Sm1 Se2 Sm2 32.35(5) . . . . ?
O2 Sm1 Se3 C7 -123.1(4) . . . . ?
O1 Sm1 Se3 C7 -50.3(4) . . . . ?
Se1 Sm1 Se3 C7 100.4(3) . . . . ?
Se9 Sm1 Se3 C7 25.0(4) . . . . ?
Se8 Sm1 Se3 C7 33.1(3) . . . . ?
Se2 Sm1 Se3 C7 163.7(3) . . . . ?
Sm2 Sm1 Se3 C7 119.6(3) . . . . ?
O2 Sm1 Se3 Sm2 117.25(15) . . . . ?
O1 Sm1 Se3 Sm2 -169.96(15) . . . . ?
Se1 Sm1 Se3 Sm2 -19.24(3) . . . . ?
Se9 Sm1 Se3 Sm2 -94.59(13) . . . . ?
Se8 Sm1 Se3 Sm2 -86.53(3) . . . . ?
Se2 Sm1 Se3 Sm2 44.09(3) . . . . ?
O4 Sm2 Se3 C7 49.1(4) . . . . ?
O3 Sm2 Se3 C7 123.4(4) . . . . ?
Se4 Sm2 Se3 C7 -32.8(3) . . . . ?
Se1 Sm2 Se3 C7 -98.9(3) . . . . ?
Se2 Sm2 Se3 C7 -162.7(3) . . . . ?
Se5 Sm2 Se3 C7 -62.1(4) . . . . ?
Sm1 Sm2 Se3 C7 -117.8(3) . . . . ?
O4 Sm2 Se3 Sm1 166.89(16) . . . . ?
O3 Sm2 Se3 Sm1 -118.80(16) . . . . ?
Se4 Sm2 Se3 Sm1 85.08(3) . . . . ?
Se1 Sm2 Se3 Sm1 18.98(3) . . . . ?
Se2 Sm2 Se3 Sm1 -44.83(3) . . . . ?
Se5 Sm2 Se3 Sm1 55.8(2) . . . . ?
O4 Sm2 Se4 C13 20.6(4) . . . . ?
O3 Sm2 Se4 C13 -26.4(5) . . . . ?
Se1 Sm2 Se4 C13 -169.0(4) . . . . ?
Se2 Sm2 Se4 C13 -179.5(4) . . . . ?
Se5 Sm2 Se4 C13 -78.7(4) . . . . ?
Se3 Sm2 Se4 C13 105.8(4) . . . . ?
Sm1 Sm2 Se4 C13 151.6(4) . . . . ?
O4 Sm2 Se4 Sm3 139.84(16) . . . . ?
O3 Sm2 Se4 Sm3 92.9(3) . . . . ?
Se1 Sm2 Se4 Sm3 -49.78(3) . . . . ?
Se2 Sm2 Se4 Sm3 -60.30(5) . . . . ?
Se5 Sm2 Se4 Sm3 40.58(3) . . . . ?
Se3 Sm2 Se4 Sm3 -134.98(3) . . . . ?
Sm1 Sm2 Se4 Sm3 -89.18(2) . . . . ?
O5 Sm3 Se4 C13 -16.9(4) . . . . ?
O6 Sm3 Se4 C13 10.5(5) . . . . ?
Se1 Sm3 Se4 C13 164.5(3) . . . . ?
Se5 Sm3 Se4 C13 72.6(3) . . . . ?
Se7 Sm3 Se4 C13 -106.4(3) . . . . ?
Se6 Sm3 Se4 C13 -174.6(3) . . . . ?
Sm4 Sm3 Se4 C13 -152.9(3) . . . . ?
O5 Sm3 Se4 Sm2 -131.00(16) . . . . ?
O6 Sm3 Se4 Sm2 -103.6(4) . . . . ?
Se1 Sm3 Se4 Sm2 50.42(3) . . . . ?
Se5 Sm3 Se4 Sm2 -41.42(3) . . . . ?
Se7 Sm3 Se4 Sm2 139.49(3) . . . . ?
Se6 Sm3 Se4 Sm2 71.32(4) . . . . ?
Sm4 Sm3 Se4 Sm2 93.07(2) . . . . ?
O5 Sm3 Se5 C19 -124.8(4) . . . . ?
O6 Sm3 Se5 C19 -51.4(3) . . . . ?
Se1 Sm3 Se5 C19 85.2(3) . . . . ?
Se7 Sm3 Se5 C19 155.2(3) . . . . ?
Se6 Sm3 Se5 C19 26.1(3) . . . . ?
Se4 Sm3 Se5 C19 151.6(3) . . . . ?
Sm4 Sm3 Se5 C19 80.5(3) . . . . ?
O5 Sm3 Se5 Sm2 124.39(18) . . . . ?
O6 Sm3 Se5 Sm2 -162.21(16) . . . . ?
Se1 Sm3 Se5 Sm2 -25.54(3) . . . . ?
Se7 Sm3 Se5 Sm2 44.42(14) . . . . ?
Se6 Sm3 Se5 Sm2 -84.65(4) . . . . ?
Se4 Sm3 Se5 Sm2 40.81(3) . . . . ?
Sm4 Sm3 Se5 Sm2 -30.23(4) . . . . ?
O4 Sm2 Se5 C19 136.3(4) . . . . ?
O3 Sm2 Se5 C19 61.3(4) . . . . ?
Se4 Sm2 Se5 C19 -143.5(3) . . . . ?
Se1 Sm2 Se5 C19 -76.4(3) . . . . ?
Se2 Sm2 Se5 C19 -15.4(3) . . . . ?
Se3 Sm2 Se5 C19 -113.4(4) . . . . ?
Sm1 Sm2 Se5 C19 -63.8(3) . . . . ?
O4 Sm2 Se5 Sm3 -121.88(16) . . . . ?
O3 Sm2 Se5 Sm3 163.18(16) . . . . ?
Se4 Sm2 Se5 Sm3 -41.66(3) . . . . ?
Se1 Sm2 Se5 Sm3 25.42(3) . . . . ?
Se2 Sm2 Se5 Sm3 86.45(3) . . . . ?
Se3 Sm2 Se5 Sm3 -11.5(2) . . . . ?
Sm1 Sm2 Se5 Sm3 38.05(4) . . . . ?
O5 Sm3 Se6 C25 7.0(4) . . . . ?
O6 Sm3 Se6 C25 -34.0(4) . . . . ?
Se1 Sm3 Se6 C25 169.4(3) . . . . ?
Se5 Sm3 Se6 C25 -119.5(3) . . . . ?
Se7 Sm3 Se6 C25 72.4(3) . . . . ?
Se4 Sm3 Se6 C25 148.3(3) . . . . ?
Sm4 Sm3 Se6 C25 117.8(3) . . . . ?
O5 Sm3 Se6 Sm4 -110.8(3) . . . . ?
O6 Sm3 Se6 Sm4 -151.76(16) . . . . ?
Se1 Sm3 Se6 Sm4 51.66(3) . . . . ?
Se5 Sm3 Se6 Sm4 122.73(3) . . . . ?
Se7 Sm3 Se6 Sm4 -45.40(3) . . . . ?
Se4 Sm3 Se6 Sm4 30.54(5) . . . . ?
O7 Sm4 Se6 C25 -13.9(5) . . . . ?
O8A Sm4 Se6 C25 37.3(4) . . . . ?
Se1 Sm4 Se6 C25 -169.5(4) . . . . ?
Se8 Sm4 Se6 C25 -158.0(4) . . . . ?
Se7 Sm4 Se6 C25 -72.4(4) . . . . ?
Se9 Sm4 Se6 C25 115.7(4) . . . . ?
Sm3 Sm4 Se6 C25 -117.5(4) . . . . ?
O7 Sm4 Se6 Sm3 103.6(3) . . . . ?
O8A Sm4 Se6 Sm3 154.77(15) . . . . ?
Se1 Sm4 Se6 Sm3 -51.96(3) . . . . ?
Se8 Sm4 Se6 Sm3 -40.54(5) . . . . ?
Se7 Sm4 Se6 Sm3 45.10(3) . . . . ?
Se9 Sm4 Se6 Sm3 -126.76(3) . . . . ?
O5 Sm3 Se7 C31 -48.1(4) . . . . ?
O6 Sm3 Se7 C31 -121.1(4) . . . . ?
Se1 Sm3 Se7 C31 101.3(4) . . . . ?
Se5 Sm3 Se7 C31 31.7(4) . . . . ?
Se6 Sm3 Se7 C31 165.2(4) . . . . ?
Se4 Sm3 Se7 C31 35.2(4) . . . . ?
Sm4 Sm3 Se7 C31 119.7(4) . . . . ?
O5 Sm3 Se7 Sm4 -167.75(18) . . . . ?
O6 Sm3 Se7 Sm4 119.27(16) . . . . ?
Se1 Sm3 Se7 Sm4 -18.41(3) . . . . ?
Se5 Sm3 Se7 Sm4 -87.98(13) . . . . ?
Se6 Sm3 Se7 Sm4 45.51(3) . . . . ?
Se4 Sm3 Se7 Sm4 -84.48(3) . . . . ?
O7 Sm4 Se7 C31 46.3(4) . . . . ?
O8A Sm4 Se7 C31 119.9(4) . . . . ?
Se1 Sm4 Se7 C31 -101.0(4) . . . . ?
Se8 Sm4 Se7 C31 -33.8(4) . . . . ?
Se6 Sm4 Se7 C31 -164.9(4) . . . . ?
Se9 Sm4 Se7 C31 -61.7(5) . . . . ?
Sm3 Sm4 Se7 C31 -119.5(4) . . . . ?
O7 Sm4 Se7 Sm3 165.73(19) . . . . ?
O8A Sm4 Se7 Sm3 -120.65(16) . . . . ?
Se1 Sm4 Se7 Sm3 18.48(3) . . . . ?
Se8 Sm4 Se7 Sm3 85.71(3) . . . . ?
Se6 Sm4 Se7 Sm3 -45.41(3) . . . . ?
Se9 Sm4 Se7 Sm3 57.8(3) . . . . ?
O7 Sm4 Se8 C37 15.6(4) . . . . ?
O8A Sm4 Se8 C37 -32.2(4) . . . . ?
Se1 Sm4 Se8 C37 -174.3(3) . . . . ?
Se7 Sm4 Se8 C37 100.5(3) . . . . ?
Se6 Sm4 Se8 C37 174.5(3) . . . . ?
Se9 Sm4 Se8 C37 -83.4(3) . . . . ?
Sm3 Sm4 Se8 C37 146.4(3) . . . . ?
O7 Sm4 Se8 Sm1 141.42(18) . . . . ?
O8A Sm4 Se8 Sm1 93.7(3) . . . . ?
Se1 Sm4 Se8 Sm1 -48.46(3) . . . . ?
Se7 Sm4 Se8 Sm1 -133.68(3) . . . . ?
Se6 Sm4 Se8 Sm1 -59.63(5) . . . . ?
Se9 Sm4 Se8 Sm1 42.49(3) . . . . ?
Sm3 Sm4 Se8 Sm1 -87.73(2) . . . . ?
O2 Sm1 Se8 C37 14.6(5) . . . . ?
O1 Sm1 Se8 C37 -6.6(4) . . . . ?
Se1 Sm1 Se8 C37 172.8(3) . . . . ?
Se3 Sm1 Se8 C37 -97.2(3) . . . . ?
Se9 Sm1 Se8 C37 80.6(3) . . . . ?
Se2 Sm1 Se8 C37 -167.0(3) . . . . ?
Sm2 Sm1 Se8 C37 -144.2(3) . . . . ?
O2 Sm1 Se8 Sm4 -109.4(4) . . . . ?
O1 Sm1 Se8 Sm4 -130.50(15) . . . . ?
Se1 Sm1 Se8 Sm4 48.92(3) . . . . ?
Se3 Sm1 Se8 Sm4 138.91(3) . . . . ?
Se9 Sm1 Se8 Sm4 -43.28(3) . . . . ?
Se2 Sm1 Se8 Sm4 69.11(4) . . . . ?
Sm2 Sm1 Se8 Sm4 91.88(2) . . . . ?
O2 Sm1 Se9 C43 -48.6(4) . . . . ?
O1 Sm1 Se9 C43 -121.1(4) . . . . ?
Se1 Sm1 Se9 C43 87.0(3) . . . . ?
Se3 Sm1 Se9 C43 162.9(4) . . . . ?
Se8 Sm1 Se9 C43 154.5(3) . . . . ?
Se2 Sm1 Se9 C43 28.3(3) . . . . ?
Sm2 Sm1 Se9 C43 82.3(3) . . . . ?
O2 Sm1 Se9 Sm4 -160.69(15) . . . . ?
O1 Sm1 Se9 Sm4 126.82(15) . . . . ?
Se1 Sm1 Se9 Sm4 -25.05(3) . . . . ?
Se3 Sm1 Se9 Sm4 50.81(14) . . . . ?
Se8 Sm1 Se9 Sm4 42.44(3) . . . . ?
Se2 Sm1 Se9 Sm4 -83.80(4) . . . . ?
Sm2 Sm1 Se9 Sm4 -29.74(4) . . . . ?
O7 Sm4 Se9 C43 134.2(4) . . . . ?
O8A Sm4 Se9 C43 60.0(4) . . . . ?
Se1 Sm4 Se9 C43 -79.0(3) . . . . ?
Se8 Sm4 Se9 C43 -147.2(3) . . . . ?
Se7 Sm4 Se9 C43 -118.5(4) . . . . ?
Se6 Sm4 Se9 C43 -17.8(3) . . . . ?
Sm3 Sm4 Se9 C43 -66.5(3) . . . . ?
O7 Sm4 Se9 Sm1 -121.79(19) . . . . ?
O8A Sm4 Se9 Sm1 163.99(16) . . . . ?
Se1 Sm4 Se9 Sm1 24.98(3) . . . . ?
Se8 Sm4 Se9 Sm1 -43.20(3) . . . . ?
Se7 Sm4 Se9 Sm1 -14.5(3) . . . . ?
Se6 Sm4 Se9 Sm1 86.16(3) . . . . ?
Sm3 Sm4 Se9 Sm1 37.53(4) . . . . ?
Sm2 Se2 C1 C2 -133.9(7) . . . . ?
Sm1 Se2 C1 C2 126.9(7) . . . . ?
Sm2 Se2 C1 C6 45.1(8) . . . . ?
Sm1 Se2 C1 C6 -54.2(8) . . . . ?
C6 C1 C2 C3 1.6(14) . . . . ?
Se2 C1 C2 C3 -179.4(7) . . . . ?
C1 C2 C3 C4 -3.4(15) . . . . ?
C2 C3 C4 C5 3.9(16) . . . . ?
C3 C4 C5 C6 -2.6(16) . . . . ?
C2 C1 C6 C5 -0.2(14) . . . . ?
Se2 C1 C6 C5 -179.1(7) . . . . ?
C4 C5 C6 C1 0.7(15) . . . . ?
Sm1 Se3 C7 C12 -55.1(9) . . . . ?
Sm2 Se3 C7 C12 45.8(9) . . . . ?
Sm1 Se3 C7 C8 126.8(7) . . . . ?
Sm2 Se3 C7 C8 -132.2(7) . . . . ?
C12 C7 C8 C9 3.2(16) . . . . ?
Se3 C7 C8 C9 -178.7(8) . . . . ?
C7 C8 C9 C10 -2.2(16) . . . . ?
C8 C9 C10 C11 0.6(16) . . . . ?
C9 C10 C11 C12 0.1(16) . . . . ?
C8 C7 C12 C11 -2.5(15) . . . . ?
Se3 C7 C12 C11 179.5(7) . . . . ?
C10 C11 C12 C7 0.9(16) . . . . ?
Sm2 Se4 C13 C14 65.1(10) . . . . ?
Sm3 Se4 C13 C14 -34.8(10) . . . . ?
Sm2 Se4 C13 C18 -114.2(8) . . . . ?
Sm3 Se4 C13 C18 146.0(8) . . . . ?
C18 C13 C14 C15 0.3(17) . . . . ?
Se4 C13 C14 C15 -178.9(8) . . . . ?
C13 C14 C15 C16 0.4(17) . . . . ?
C14 C15 C16 C17 -0.6(19) . . . . ?
C15 C16 C17 C18 0.0(19) . . . . ?
C16 C17 C18 C13 0.8(18) . . . . ?
C14 C13 C18 C17 -0.9(17) . . . . ?
Se4 C13 C18 C17 178.3(9) . . . . ?
Sm3 Se5 C19 C24 -51.7(9) . . . . ?
Sm2 Se5 C19 C24 41.1(9) . . . . ?
Sm3 Se5 C19 C20 126.7(8) . . . . ?
Sm2 Se5 C19 C20 -140.4(8) . . . . ?
C24 C19 C20 C21 -0.9(16) . . . . ?
Se5 C19 C20 C21 -179.4(9) . . . . ?
C19 C20 C21 C22 -0.1(18) . . . . ?
C20 C21 C22 C23 1.2(19) . . . . ?
C21 C22 C23 C24 -1.3(19) . . . . ?
C22 C23 C24 C19 0.3(18) . . . . ?
C20 C19 C24 C23 0.8(16) . . . . ?
Se5 C19 C24 C23 179.3(9) . . . . ?
Sm3 Se6 C25 C30 -60.9(10) . . . . ?
Sm4 Se6 C25 C30 39.1(11) . . . . ?
Sm3 Se6 C25 C26 121.4(8) . . . . ?
Sm4 Se6 C25 C26 -138.6(8) . . . . ?
C30 C25 C26 C27 0.3(17) . . . . ?
Se6 C25 C26 C27 178.2(9) . . . . ?
C25 C26 C27 C28 -1.3(19) . . . . ?
C26 C27 C28 C29 2(2) . . . . ?
C27 C28 C29 C30 -1.0(19) . . . . ?
C26 C25 C30 C29 0.3(17) . . . . ?
Se6 C25 C30 C29 -177.4(9) . . . . ?
C28 C29 C30 C25 0.0(19) . . . . ?
Sm3 Se7 C31 C36 -61.2(10) . . . . ?
Sm4 Se7 C31 C36 40.9(10) . . . . ?
Sm3 Se7 C31 C32 121.1(8) . . . . ?
Sm4 Se7 C31 C32 -136.8(7) . . . . ?
C36 C31 C32 C33 -1.9(16) . . . . ?
Se7 C31 C32 C33 175.8(8) . . . . ?
C31 C32 C33 C34 1.4(18) . . . . ?
C32 C33 C34 C35 -1(2) . . . . ?
C33 C34 C35 C36 0.9(17) . . . . ?
C32 C31 C36 C35 2.0(17) . . . . ?
Se7 C31 C36 C35 -175.6(8) . . . . ?
C34 C35 C36 C31 -1.4(16) . . . . ?
Sm4 Se8 C37 C38 71.2(9) . . . . ?
Sm1 Se8 C37 C38 -36.3(10) . . . . ?
Sm4 Se8 C37 C42 -111.4(7) . . . . ?
Sm1 Se8 C37 C42 141.1(6) . . . . ?
C42 C37 C38 C39 -1.1(15) . . . . ?
Se8 C37 C38 C39 176.3(8) . . . . ?
C37 C38 C39 C40 1.0(16) . . . . ?
C38 C39 C40 C41 0.7(16) . . . . ?
C39 C40 C41 C42 -2.3(16) . . . . ?
C40 C41 C42 C37 2.2(16) . . . . ?
C38 C37 C42 C41 -0.5(15) . . . . ?
Se8 C37 C42 C41 -178.1(8) . . . . ?
Sm1 Se9 C43 C48 -48.5(10) . . . . ?
Sm4 Se9 C43 C48 44.6(10) . . . . ?
Sm1 Se9 C43 C44 132.4(8) . . . . ?
Sm4 Se9 C43 C44 -134.6(8) . . . . ?
C48 C43 C44 C45 3.0(17) . . . . ?
Se9 C43 C44 C45 -177.8(9) . . . . ?
C43 C44 C45 C46 -1.0(19) . . . . ?
C44 C45 C46 C47 -0.8(19) . . . . ?
C45 C46 C47 C48 0.6(19) . . . . ?
C46 C47 C48 C43 1.5(19) . . . . ?
C44 C43 C48 C47 -3.2(17) . . . . ?
Se9 C43 C48 C47 177.6(9) . . . . ?
O2 Sm1 O1 C49 121.2(7) . . . . ?
Se1 Sm1 O1 C49 -69.2(8) . . . . ?
Se3 Sm1 O1 C49 22.1(7) . . . . ?
Se9 Sm1 O1 C49 -143.2(7) . . . . ?
Se8 Sm1 O1 C49 -68.1(7) . . . . ?
Se2 Sm1 O1 C49 86.1(7) . . . . ?
Sm2 Sm1 O1 C49 11.3(8) . . . . ?
O2 Sm1 O1 C52 -56.5(6) . . . . ?
Se1 Sm1 O1 C52 113.1(6) . . . . ?
Se3 Sm1 O1 C52 -155.7(6) . . . . ?
Se9 Sm1 O1 C52 39.1(6) . . . . ?
Se8 Sm1 O1 C52 114.2(6) . . . . ?
Se2 Sm1 O1 C52 -91.6(7) . . . . ?
Sm2 Sm1 O1 C52 -166.4(6) . . . . ?
C52 O1 C49 C50 -8.0(10) . . . . ?
Sm1 O1 C49 C50 173.9(6) . . . . ?
O1 C49 C50 C51 29.7(10) . . . . ?
C49 C50 C51 C52 -39.3(10) . . . . ?
C49 O1 C52 C51 -16.7(10) . . . . ?
Sm1 O1 C52 C51 161.3(6) . . . . ?
C50 C51 C52 O1 34.8(10) . . . . ?
O1 Sm1 O2 C53 -60.4(7) . . . . ?
Se1 Sm1 O2 C53 126.9(6) . . . . ?
Se3 Sm1 O2 C53 27.5(7) . . . . ?
Se9 Sm1 O2 C53 -144.6(6) . . . . ?
Se8 Sm1 O2 C53 -82.4(8) . . . . ?
Se2 Sm1 O2 C53 98.8(7) . . . . ?
Sm2 Sm1 O2 C53 73.8(7) . . . . ?
O1 Sm1 O2 C56 134.3(7) . . . . ?
Se1 Sm1 O2 C56 -38.5(7) . . . . ?
Se3 Sm1 O2 C56 -137.9(6) . . . . ?
Se9 Sm1 O2 C56 50.1(6) . . . . ?
Se8 Sm1 O2 C56 112.2(6) . . . . ?
Se2 Sm1 O2 C56 -66.5(6) . . . . ?
Sm2 Sm1 O2 C56 -91.5(6) . . . . ?
C56 O2 C53 C54 12.8(10) . . . . ?
Sm1 O2 C53 C54 -154.6(6) . . . . ?
O2 C53 C54 C55 -33.6(10) . . . . ?
C53 C54 C55 C56 42.6(10) . . . . ?
C54 C55 C56 O2 -35.5(10) . . . . ?
C53 O2 C56 C55 14.0(10) . . . . ?
Sm1 O2 C56 C55 -178.6(6) . . . . ?
O4 Sm2 O3 C57 44.1(7) . . . . ?
Se4 Sm2 O3 C57 92.4(8) . . . . ?
Se1 Sm2 O3 C57 -141.3(6) . . . . ?
Se2 Sm2 O3 C57 -108.2(7) . . . . ?
Se5 Sm2 O3 C57 142.8(7) . . . . ?
Se3 Sm2 O3 C57 -38.0(7) . . . . ?
Sm1 Sm2 O3 C57 -85.2(7) . . . . ?
O4 Sm2 O3 C60 -144.4(8) . . . . ?
Se4 Sm2 O3 C60 -96.0(8) . . . . ?
Se1 Sm2 O3 C60 30.3(8) . . . . ?
Se2 Sm2 O3 C60 63.4(7) . . . . ?
Se5 Sm2 O3 C60 -45.6(7) . . . . ?
Se3 Sm2 O3 C60 133.6(7) . . . . ?
Sm1 Sm2 O3 C60 86.4(7) . . . . ?
C60 O3 C57 C58 22.9(10) . . . . ?
Sm2 O3 C57 C58 -164.7(6) . . . . ?
O3 C57 C58 C59 -40.3(11) . . . . ?
C57 C58 C59 C60 41.6(12) . . . . ?
C57 O3 C60 C59 2.7(11) . . . . ?
Sm2 O3 C60 C59 -170.4(6) . . . . ?
C58 C59 C60 O3 -28.1(12) . . . . ?
O3 Sm2 O4 C64 55.5(7) . . . . ?
Se4 Sm2 O4 C64 -101.0(7) . . . . ?
Se1 Sm2 O4 C64 -117.6(6) . . . . ?
Se2 Sm2 O4 C64 104.8(7) . . . . ?
Se5 Sm2 O4 C64 -26.6(7) . . . . ?
Se3 Sm2 O4 C64 161.7(7) . . . . ?
Sm1 Sm2 O4 C64 174.2(6) . . . . ?
O3 Sm2 O4 C61 -128.7(7) . . . . ?
Se4 Sm2 O4 C61 74.8(7) . . . . ?
Se1 Sm2 O4 C61 58.2(8) . . . . ?
Se2 Sm2 O4 C61 -79.4(8) . . . . ?
Se5 Sm2 O4 C61 149.3(7) . . . . ?
Se3 Sm2 O4 C61 -22.5(7) . . . . ?
Sm1 Sm2 O4 C61 -10.0(8) . . . . ?
C64 O4 C61 C62 4.8(11) . . . . ?
Sm2 O4 C61 C62 -171.6(6) . . . . ?
O4 C61 C62 C63 -27.2(11) . . . . ?
C61 C62 C63 C64 39.2(11) . . . . ?
C61 O4 C64 C63 19.7(10) . . . . ?
Sm2 O4 C64 C63 -163.9(6) . . . . ?
C62 C63 C64 O4 -36.5(10) . . . . ?
O6 Sm3 O5 C68 -51.8(8) . . . . ?
Se1 Sm3 O5 C68 118.5(8) . . . . ?
Se5 Sm3 O5 C68 40.1(8) . . . . ?
Se7 Sm3 O5 C68 -154.3(8) . . . . ?
Se6 Sm3 O5 C68 -93.9(8) . . . . ?
Se4 Sm3 O5 C68 115.9(8) . . . . ?
Sm4 Sm3 O5 C68 -166.8(7) . . . . ?
O6 Sm3 O5 C65 125.1(8) . . . . ?
Se1 Sm3 O5 C65 -64.6(9) . . . . ?
Se5 Sm3 O5 C65 -143.0(8) . . . . ?
Se7 Sm3 O5 C65 22.6(8) . . . . ?
Se6 Sm3 O5 C65 83.0(9) . . . . ?
Se4 Sm3 O5 C65 -67.1(8) . . . . ?
Sm4 Sm3 O5 C65 10.1(9) . . . . ?
C68 O5 C65 C66 -4.7(13) . . . . ?
Sm3 O5 C65 C66 178.0(7) . . . . ?
O5 C65 C66 C67 21.5(14) . . . . ?
C65 C66 C67 C68 -29.6(15) . . . . ?
C65 O5 C68 C67 -13.1(13) . . . . ?
Sm3 O5 C68 C67 164.2(8) . . . . ?
C66 C67 C68 O5 27.0(15) . . . . ?
O5 Sm3 O6 C72 -59.9(7) . . . . ?
Se1 Sm3 O6 C72 127.3(6) . . . . ?
Se5 Sm3 O6 C72 -147.3(7) . . . . ?
Se7 Sm3 O6 C72 26.0(7) . . . . ?
Se6 Sm3 O6 C72 95.7(7) . . . . ?
Se4 Sm3 O6 C72 -88.4(8) . . . . ?
Sm4 Sm3 O6 C72 72.5(7) . . . . ?
O5 Sm3 O6 C69 141.0(8) . . . . ?
Se1 Sm3 O6 C69 -31.7(9) . . . . ?
Se5 Sm3 O6 C69 53.6(8) . . . . ?
Se7 Sm3 O6 C69 -133.1(7) . . . . ?
Se6 Sm3 O6 C69 -63.3(7) . . . . ?
Se4 Sm3 O6 C69 112.6(7) . . . . ?
Sm4 Sm3 O6 C69 -86.6(8) . . . . ?
C72 O6 C69 C70 11.9(11) . . . . ?
Sm3 O6 C69 C70 172.6(7) . . . . ?
O6 C69 C70 C71 -29.1(12) . . . . ?
C69 C70 C71 C72 34.6(13) . . . . ?
C69 O6 C72 C71 9.4(11) . . . . ?
Sm3 O6 C72 C71 -153.3(7) . . . . ?
C70 C71 C72 O6 -27.2(12) . . . . ?
O8A Sm4 O7 C73 66.2(8) . . . . ?
Se1 Sm4 O7 C73 -104.3(8) . . . . ?
Se8 Sm4 O7 C73 -87.4(8) . . . . ?
Se7 Sm4 O7 C73 173.5(8) . . . . ?
Se6 Sm4 O7 C73 118.9(8) . . . . ?
Se9 Sm4 O7 C73 -14.0(9) . . . . ?
Sm3 Sm4 O7 C73 -172.9(7) . . . . ?
O8A Sm4 O7 C76 -127.9(10) . . . . ?
Se1 Sm4 O7 C76 61.6(10) . . . . ?
Se8 Sm4 O7 C76 78.5(9) . . . . ?
Se7 Sm4 O7 C76 -20.6(9) . . . . ?
Se6 Sm4 O7 C76 -75.2(10) . . . . ?
Se9 Sm4 O7 C76 151.9(9) . . . . ?
Sm3 Sm4 O7 C76 -7.0(10) . . . . ?
C76 O7 C73 C74 13.9(14) . . . . ?
Sm4 O7 C73 C74 -177.4(9) . . . . ?
O7 C73 C74 C75 -29.3(15) . . . . ?
C73 C74 C75 C76 32.5(15) . . . . ?
C73 O7 C76 C75 7.7(13) . . . . ?
Sm4 O7 C76 C75 -160.2(8) . . . . ?
C74 C75 C76 O7 -25.4(15) . . . . ?
O7 Sm4 O8A C80A 56.5(11) . . . . ?
Se1 Sm4 O8A C80A -131.1(10) . . . . ?
Se8 Sm4 O8A C80A 105.5(11) . . . . ?
Se7 Sm4 O8A C80A -25.3(11) . . . . ?
Se6 Sm4 O8A C80A -94.3(11) . . . . ?
Se9 Sm4 O8A C80A 154.9(11) . . . . ?
Sm3 Sm4 O8A C80A -72.8(11) . . . . ?
O7 Sm4 O8A C77A -155.1(7) . . . . ?
Se1 Sm4 O8A C77A 17.3(8) . . . . ?
Se8 Sm4 O8A C77A -106.0(6) . . . . ?
Se7 Sm4 O8A C77A 123.1(6) . . . . ?
Se6 Sm4 O8A C77A 54.1(6) . . . . ?
Se9 Sm4 O8A C77A -56.7(6) . . . . ?
Sm3 Sm4 O8A C77A 75.6(7) . . . . ?
C80A O8A C77A C78A -8.8(19) . . . . ?
Sm4 O8A C77A C78A -158.9(13) . . . . ?
O8A C77A C78A C79A 12(2) . . . . ?
C77A C78A C79A C80A -12(2) . . . . ?
C77A O8A C80A C79A 1.6(18) . . . . ?
Sm4 O8A C80A C79A 153.6(9) . . . . ?
C78A C79A C80A O8A 7(2) . . . . ?
Se21 Zn4 Se10 Zn2 -154.46(5) . . . . ?
Se20 Zn4 Se10 Zn2 -38.64(6) . . . . ?
Se22 Zn4 Se10 Zn2 84.20(6) . . . . ?
Se21 Zn4 Se10 Zn3 -34.03(7) . . . . ?
Se20 Zn4 Se10 Zn3 81.79(6) . . . . ?
Se22 Zn4 Se10 Zn3 -155.37(5) . . . . ?
Se21 Zn4 Se10 Zn1 85.20(6) . . . . ?
Se20 Zn4 Se10 Zn1 -158.98(5) . . . . ?
Se22 Zn4 Se10 Zn1 -36.14(6) . . . . ?
Se14 Zn2 Se10 Zn4 -152.15(5) . . . . ?
Se16 Zn2 Se10 Zn4 -33.23(7) . . . . ?
Se15 Zn2 Se10 Zn4 84.73(6) . . . . ?
Se14 Zn2 Se10 Zn3 84.53(6) . . . . ?
Se16 Zn2 Se10 Zn3 -156.55(5) . . . . ?
Se15 Zn2 Se10 Zn3 -38.60(7) . . . . ?
Se14 Zn2 Se10 Zn1 -36.39(7) . . . . ?
Se16 Zn2 Se10 Zn1 82.53(6) . . . . ?
Se15 Zn2 Se10 Zn1 -159.51(5) . . . . ?
Se17 Zn3 Se10 Zn4 -160.70(5) . . . . ?
Se18 Zn3 Se10 Zn4 -37.86(7) . . . . ?
Se19 Zn3 Se10 Zn4 80.04(6) . . . . ?
Se17 Zn3 Se10 Zn2 -41.26(7) . . . . ?
Se18 Zn3 Se10 Zn2 81.58(6) . . . . ?
Se19 Zn3 Se10 Zn2 -160.53(5) . . . . ?
Se17 Zn3 Se10 Zn1 81.94(6) . . . . ?
Se18 Zn3 Se10 Zn1 -155.22(5) . . . . ?
Se19 Zn3 Se10 Zn1 -37.32(6) . . . . ?
Se12 Zn1 Se10 Zn4 83.66(6) . . . . ?
Se11 Zn1 Se10 Zn4 -157.00(5) . . . . ?
Se13 Zn1 Se10 Zn4 -42.11(6) . . . . ?
Se12 Zn1 Se10 Zn2 -33.06(7) . . . . ?
Se11 Zn1 Se10 Zn2 86.28(6) . . . . ?
Se13 Zn1 Se10 Zn2 -158.82(5) . . . . ?
Se12 Zn1 Se10 Zn3 -154.03(5) . . . . ?
Se11 Zn1 Se10 Zn3 -34.69(6) . . . . ?
Se13 Zn1 Se10 Zn3 80.21(6) . . . . ?
Se10 Zn1 Se11 C81 -159.3(3) . . . . ?
Se12 Zn1 Se11 C81 -51.0(3) . . . . ?
Se13 Zn1 Se11 C81 91.5(3) . . . . ?
Se10 Zn1 Se11 Zn6 -44.91(6) . . . . ?
Se12 Zn1 Se11 Zn6 63.45(7) . . . . ?
Se13 Zn1 Se11 Zn6 -154.09(5) . . . . ?
Se24 Zn6 Se11 C81 -26.3(3) . . . . ?
Se17 Zn6 Se11 C81 -159.8(3) . . . . ?
Se14 Zn6 Se11 C81 88.9(3) . . . . ?
Se24 Zn6 Se11 Zn1 -138.34(7) . . . . ?
Se17 Zn6 Se11 Zn1 88.16(6) . . . . ?
Se14 Zn6 Se11 Zn1 -23.16(7) . . . . ?
Se10 Zn1 Se12 C87 -157.1(3) . . . . ?
Se11 Zn1 Se12 C87 94.9(3) . . . . ?
Se13 Zn1 Se12 C87 -43.7(3) . . . . ?
Se10 Zn1 Se12 Zn5 -41.22(6) . . . . ?
Se11 Zn1 Se12 Zn5 -149.16(6) . . . . ?
Se13 Zn1 Se12 Zn5 72.25(7) . . . . ?
Se23 Zn5 Se12 C87 -55.5(3) . . . . ?
Se22 Zn5 Se12 C87 80.7(3) . . . . ?
Se16 Zn5 Se12 C87 -166.0(3) . . . . ?
Se23 Zn5 Se12 Zn1 -170.26(6) . . . . ?
Se22 Zn5 Se12 Zn1 -34.12(7) . . . . ?
Se16 Zn5 Se12 Zn1 79.20(6) . . . . ?
Se10 Zn1 Se13 C93 -146.2(3) . . . . ?
Se12 Zn1 Se13 C93 101.5(3) . . . . ?
Se11 Zn1 Se13 C93 -38.9(3) . . . . ?
Se10 Zn1 Se13 Zn8 -35.45(6) . . . . ?
Se12 Zn1 Se13 Zn8 -147.78(6) . . . . ?
Se11 Zn1 Se13 Zn8 71.86(6) . . . . ?
Se26 Zn8 Se13 C93 -58.3(3) . . . . ?
Se19 Zn8 Se13 C93 71.4(3) . . . . ?
Se21 Zn8 Se13 C93 -170.5(3) . . . . ?
Se26 Zn8 Se13 Zn1 -167.30(5) . . . . ?
Se19 Zn8 Se13 Zn1 -37.54(6) . . . . ?
Se21 Zn8 Se13 Zn1 80.51(6) . . . . ?
Se10 Zn2 Se14 C99 -150.2(3) . . . . ?
Se16 Zn2 Se14 C99 97.6(3) . . . . ?
Se15 Zn2 Se14 C99 -35.2(3) . . . . ?
Se10 Zn2 Se14 Zn6 -37.12(7) . . . . ?
Se16 Zn2 Se14 Zn6 -149.38(6) . . . . ?
Se15 Zn2 Se14 Zn6 77.82(7) . . . . ?
Se24 Zn6 Se14 C99 -48.8(3) . . . . ?
Se11 Zn6 Se14 C99 -179.4(3) . . . . ?
Se17 Zn6 Se14 C99 73.3(3) . . . . ?
Se24 Zn6 Se14 Zn2 -156.28(6) . . . . ?
Se11 Zn6 Se14 Zn2 73.20(7) . . . . ?
Se17 Zn6 Se14 Zn2 -34.18(7) . . . . ?
Se10 Zn2 Se15 C105 -149.1(3) . . . . ?
Se14 Zn2 Se15 C105 97.7(3) . . . . ?
Se16 Zn2 Se15 C105 -36.0(3) . . . . ?
Se10 Zn2 Se15 Zn7 -38.50(7) . . . . ?
Se14 Zn2 Se15 Zn7 -151.68(6) . . . . ?
Se16 Zn2 Se15 Zn7 74.59(6) . . . . ?
Se25 Zn7 Se15 C105 -42.0(3) . . . . ?
Se18 Zn7 Se15 C105 -174.2(3) . . . . ?
Se20 Zn7 Se15 C105 71.7(3) . . . . ?
Se25 Zn7 Se15 Zn2 -148.12(7) . . . . ?
Se18 Zn7 Se15 Zn2 79.67(6) . . . . ?
Se20 Zn7 Se15 Zn2 -34.48(7) . . . . ?
Se10 Zn2 Se16 C111 -146.5(3) . . . . ?
Se14 Zn2 Se16 C111 -35.5(4) . . . . ?
Se15 Zn2 Se16 C111 99.8(3) . . . . ?
Se10 Zn2 Se16 Zn5 -39.71(6) . . . . ?
Se14 Zn2 Se16 Zn5 71.22(7) . . . . ?
Se15 Zn2 Se16 Zn5 -153.40(5) . . . . ?
Se23 Zn5 Se16 C111 -44.5(3) . . . . ?
Se22 Zn5 Se16 C111 -174.6(3) . . . . ?
Se12 Zn5 Se16 C111 76.4(3) . . . . ?
Se23 Zn5 Se16 Zn2 -149.93(5) . . . . ?
Se22 Zn5 Se16 Zn2 80.00(6) . . . . ?
Se12 Zn5 Se16 Zn2 -28.99(6) . . . . ?
Se10 Zn3 Se17 C117 -145.9(3) . . . . ?
Se18 Zn3 Se17 C117 103.0(4) . . . . ?
Se19 Zn3 Se17 C117 -30.8(4) . . . . ?
Se10 Zn3 Se17 Zn6 -34.73(7) . . . . ?
Se18 Zn3 Se17 Zn6 -145.82(6) . . . . ?
Se19 Zn3 Se17 Zn6 80.41(7) . . . . ?
Se24 Zn6 Se17 C117 -66.5(3) . . . . ?
Se11 Zn6 Se17 C117 70.2(3) . . . . ?
Se14 Zn6 Se17 C117 -174.2(3) . . . . ?
Se24 Zn6 Se17 Zn3 -174.92(6) . . . . ?
Se11 Zn6 Se17 Zn3 -38.19(6) . . . . ?
Se14 Zn6 Se17 Zn3 77.37(6) . . . . ?
Se10 Zn3 Se18 C123 -151.7(3) . . . . ?
Se17 Zn3 Se18 C123 -38.9(3) . . . . ?
Se19 Zn3 Se18 C123 94.8(3) . . . . ?
Se10 Zn3 Se18 Zn7 -36.64(7) . . . . ?
Se17 Zn3 Se18 Zn7 76.15(7) . . . . ?
Se19 Zn3 Se18 Zn7 -150.10(6) . . . . ?
Se25 Zn7 Se18 C123 -56.7(3) . . . . ?
Se15 Zn7 Se18 C123 77.9(3) . . . . ?
Se20 Zn7 Se18 C123 -167.8(3) . . . . ?
Se25 Zn7 Se18 Zn3 -170.67(6) . . . . ?
Se15 Zn7 Se18 Zn3 -36.09(7) . . . . ?
Se20 Zn7 Se18 Zn3 78.29(6) . . . . ?
Se10 Zn3 Se19 C129 -145.5(3) . . . . ?
Se17 Zn3 Se19 C129 100.8(3) . . . . ?
Se18 Zn3 Se19 C129 -35.5(3) . . . . ?
Se10 Zn3 Se19 Zn8 -37.91(6) . . . . ?
Se17 Zn3 Se19 Zn8 -151.57(5) . . . . ?
Se18 Zn3 Se19 Zn8 72.15(6) . . . . ?
Se26 Zn8 Se19 C129 -44.9(3) . . . . ?
Se21 Zn8 Se19 C129 73.5(3) . . . . ?
Se13 Zn8 Se19 C129 -176.4(3) . . . . ?
Se26 Zn8 Se19 Zn3 -148.41(6) . . . . ?
Se21 Zn8 Se19 Zn3 -30.08(7) . . . . ?
Se13 Zn8 Se19 Zn3 79.99(6) . . . . ?
Se10 Zn4 Se20 C135 -144.4(3) . . . . ?
Se21 Zn4 Se20 C135 -33.1(3) . . . . ?
Se22 Zn4 Se20 C135 98.8(3) . . . . ?
Se10 Zn4 Se20 Zn7 -34.70(6) . . . . ?
Se21 Zn4 Se20 Zn7 76.63(6) . . . . ?
Se22 Zn4 Se20 Zn7 -151.44(5) . . . . ?
Se25 Zn7 Se20 C135 -50.5(3) . . . . ?
Se15 Zn7 Se20 C135 -176.9(3) . . . . ?
Se18 Zn7 Se20 C135 71.0(3) . . . . ?
Se25 Zn7 Se20 Zn4 -154.82(5) . . . . ?
Se15 Zn7 Se20 Zn4 78.78(6) . . . . ?
Se18 Zn7 Se20 Zn4 -33.36(6) . . . . ?
Se10 Zn4 Se21 C141 -146.2(3) . . . . ?
Se20 Zn4 Se21 C141 101.7(3) . . . . ?
Se22 Zn4 Se21 C141 -30.6(3) . . . . ?
Se10 Zn4 Se21 Zn8 -35.61(7) . . . . ?
Se20 Zn4 Se21 Zn8 -147.78(5) . . . . ?
Se22 Zn4 Se21 Zn8 79.91(6) . . . . ?
Se26 Zn8 Se21 C141 -53.1(3) . . . . ?
Se19 Zn8 Se21 C141 -177.8(3) . . . . ?
Se13 Zn8 Se21 C141 69.5(3) . . . . ?
Se26 Zn8 Se21 Zn4 -160.10(5) . . . . ?
Se19 Zn8 Se21 Zn4 75.27(6) . . . . ?
Se13 Zn8 Se21 Zn4 -37.46(6) . . . . ?
Se10 Zn4 Se22 C147 -152.1(3) . . . . ?
Se21 Zn4 Se22 C147 93.8(3) . . . . ?
Se20 Zn4 Se22 C147 -36.0(3) . . . . ?
Se10 Zn4 Se22 Zn5 -42.61(6) . . . . ?
Se21 Zn4 Se22 Zn5 -156.71(5) . . . . ?
Se20 Zn4 Se22 Zn5 73.50(6) . . . . ?
Se23 Zn5 Se22 C147 -43.0(3) . . . . ?
Se16 Zn5 Se22 C147 72.9(3) . . . . ?
Se12 Zn5 Se22 C147 -174.8(3) . . . . ?
Se23 Zn5 Se22 Zn4 -146.84(6) . . . . ?
Se16 Zn5 Se22 Zn4 -30.94(6) . . . . ?
Se12 Zn5 Se22 Zn4 81.40(6) . . . . ?
Se22 Zn5 Se23 C153 -37.2(4) . . . . ?
Se16 Zn5 Se23 C153 -156.9(3) . . . . ?
Se12 Zn5 Se23 C153 88.7(4) . . . . ?
Se11 Zn6 Se24 C159 -38.4(4) . . . . ?
Se17 Zn6 Se24 C159 87.4(4) . . . . ?
Se14 Zn6 Se24 C159 -160.2(4) . . . . ?
Se15 Zn7 Se25 C165 -44.7(4) . . . . ?
Se18 Zn7 Se25 C165 82.4(4) . . . . ?
Se20 Zn7 Se25 C165 -162.3(4) . . . . ?
Se19 Zn8 Se26 C171 -28.3(3) . . . . ?
Se21 Zn8 Se26 C171 -151.8(3) . . . . ?
Se13 Zn8 Se26 C171 97.2(3) . . . . ?
Zn1 Se11 C81 C82 86.2(8) . . . . ?
Zn6 Se11 C81 C82 -25.9(9) . . . . ?
Zn1 Se11 C81 C86 -94.9(8) . . . . ?
Zn6 Se11 C81 C86 152.9(7) . . . . ?
C86 C81 C82 C83 -4.2(16) . . . . ?
Se11 C81 C82 C83 174.7(8) . . . . ?
C81 C82 C83 C84 3.5(17) . . . . ?
C82 C83 C84 C85 -1.7(19) . . . . ?
C83 C84 C85 C86 0.6(18) . . . . ?
C82 C81 C86 C85 3.0(16) . . . . ?
Se11 C81 C86 C85 -175.9(8) . . . . ?
C84 C85 C86 C81 -1.2(16) . . . . ?
Zn1 Se12 C87 C92 134.7(7) . . . . ?
Zn5 Se12 C87 C92 19.2(8) . . . . ?
Zn1 Se12 C87 C88 -46.4(8) . . . . ?
Zn5 Se12 C87 C88 -162.0(7) . . . . ?
C92 C87 C88 C89 1.5(15) . . . . ?
Se12 C87 C88 C89 -177.4(8) . . . . ?
C87 C88 C89 C90 0.1(16) . . . . ?
C88 C89 C90 C91 0.2(16) . . . . ?
C89 C90 C91 C92 -2.1(15) . . . . ?
C88 C87 C92 C91 -3.3(14) . . . . ?
Se12 C87 C92 C91 175.5(7) . . . . ?
C90 C91 C92 C87 3.7(15) . . . . ?
Zn1 Se13 C93 C98 -78.5(8) . . . . ?
Zn8 Se13 C93 C98 169.7(7) . . . . ?
Zn1 Se13 C93 C94 104.4(8) . . . . ?
Zn8 Se13 C93 C94 -7.4(8) . . . . ?
C98 C93 C94 C95 -0.1(15) . . . . ?
Se13 C93 C94 C95 176.9(7) . . . . ?
C93 C94 C95 C96 1.4(15) . . . . ?
C94 C95 C96 C97 -1.7(15) . . . . ?
C95 C96 C97 C98 0.8(15) . . . . ?
C94 C93 C98 C97 -0.8(15) . . . . ?
Se13 C93 C98 C97 -177.9(7) . . . . ?
C96 C97 C98 C93 0.4(15) . . . . ?
Zn2 Se14 C99 C100 96.3(9) . . . . ?
Zn6 Se14 C99 C100 -15.8(10) . . . . ?
Zn2 Se14 C99 C104 -83.4(9) . . . . ?
Zn6 Se14 C99 C104 164.5(8) . . . . ?
C104 C99 C100 C101 -0.6(17) . . . . ?
Se14 C99 C100 C101 179.7(8) . . . . ?
C99 C100 C101 C102 0.9(18) . . . . ?
C100 C101 C102 C103 -0.5(19) . . . . ?
C101 C102 C103 C104 -0.3(18) . . . . ?
C100 C99 C104 C103 -0.2(18) . . . . ?
Se14 C99 C104 C103 179.5(9) . . . . ?
C102 C103 C104 C99 0.7(18) . . . . ?
Zn2 Se15 C105 C106 -77.3(9) . . . . ?
Zn7 Se15 C105 C106 174.8(8) . . . . ?
Zn2 Se15 C105 C110 101.0(9) . . . . ?
Zn7 Se15 C105 C110 -6.9(10) . . . . ?
C110 C105 C106 C107 2.0(17) . . . . ?
Se15 C105 C106 C107 -179.6(10) . . . . ?
C105 C106 C107 C108 -2(2) . . . . ?
C106 C107 C108 C109 3(2) . . . . ?
C107 C108 C109 C110 -4(2) . . . . ?
C108 C109 C110 C105 4(2) . . . . ?
C106 C105 C110 C109 -3.1(18) . . . . ?
Se15 C105 C110 C109 178.6(10) . . . . ?
Zn2 Se16 C111 C116 81.0(9) . . . . ?
Zn5 Se16 C111 C116 -27.8(9) . . . . ?
Zn2 Se16 C111 C112 -94.6(8) . . . . ?
Zn5 Se16 C111 C112 156.6(7) . . . . ?
C116 C111 C112 C113 0.8(16) . . . . ?
Se16 C111 C112 C113 176.5(8) . . . . ?
C111 C112 C113 C114 2.3(17) . . . . ?
C112 C113 C114 C115 -2.7(19) . . . . ?
C113 C114 C115 C116 0.1(19) . . . . ?
C112 C111 C116 C115 -3.5(16) . . . . ?
Se16 C111 C116 C115 -179.0(8) . . . . ?
C114 C115 C116 C111 3.1(17) . . . . ?
Zn3 Se17 C117 C118 88.6(10) . . . . ?
Zn6 Se17 C117 C118 -22.4(10) . . . . ?
Zn3 Se17 C117 C122 -90.7(9) . . . . ?
Zn6 Se17 C117 C122 158.2(9) . . . . ?
C122 C117 C118 C119 -2.2(18) . . . . ?
Se17 C117 C118 C119 178.4(9) . . . . ?
C117 C118 C119 C120 -0.9(19) . . . . ?
C118 C119 C120 C121 2.9(19) . . . . ?
C119 C120 C121 C122 -2(2) . . . . ?
C118 C117 C122 C121 3.2(18) . . . . ?
Se17 C117 C122 C121 -177.4(9) . . . . ?
C120 C121 C122 C117 -1(2) . . . . ?
Zn3 Se18 C123 C124 139.0(9) . . . . ?
Zn7 Se18 C123 C124 23.1(10) . . . . ?
Zn3 Se18 C123 C128 -45.2(9) . . . . ?
Zn7 Se18 C123 C128 -161.1(8) . . . . ?
C128 C123 C124 C125 0.0(18) . . . . ?
Se18 C123 C124 C125 175.8(9) . . . . ?
C123 C124 C125 C126 -1.7(19) . . . . ?
C124 C125 C126 C127 2.9(19) . . . . ?
C125 C126 C127 C128 -3(2) . . . . ?
C126 C127 C128 C123 1(2) . . . . ?
C124 C123 C128 C127 0.2(17) . . . . ?
Se18 C123 C128 C127 -175.8(9) . . . . ?
Zn3 Se19 C129 C130 -105.1(8) . . . . ?
Zn8 Se19 C129 C130 148.5(7) . . . . ?
Zn3 Se19 C129 C134 71.7(8) . . . . ?
Zn8 Se19 C129 C134 -34.7(8) . . . . ?
C134 C129 C130 C131 3.6(15) . . . . ?
Se19 C129 C130 C131 -179.5(8) . . . . ?
C129 C130 C131 C132 -2.7(16) . . . . ?
C130 C131 C132 C133 0.5(16) . . . . ?
C131 C132 C133 C134 0.8(15) . . . . ?
C132 C133 C134 C129 0.1(15) . . . . ?
C130 C129 C134 C133 -2.3(14) . . . . ?
Se19 C129 C134 C133 -179.1(7) . . . . ?
Zn4 Se20 C135 C136 -89.2(8) . . . . ?
Zn7 Se20 C135 C136 161.8(7) . . . . ?
Zn4 Se20 C135 C140 89.3(8) . . . . ?
Zn7 Se20 C135 C140 -19.8(9) . . . . ?
C140 C135 C136 C137 1.4(16) . . . . ?
Se20 C135 C136 C137 179.8(8) . . . . ?
C135 C136 C137 C138 0.9(16) . . . . ?
C136 C137 C138 C139 -2.4(16) . . . . ?
C137 C138 C139 C140 1.7(16) . . . . ?
C138 C139 C140 C135 0.6(16) . . . . ?
C136 C135 C140 C139 -2.2(15) . . . . ?
Se20 C135 C140 C139 179.5(7) . . . . ?
Zn4 Se21 C141 C146 80.7(8) . . . . ?
Zn8 Se21 C141 C146 -31.0(8) . . . . ?
Zn4 Se21 C141 C142 -95.3(7) . . . . ?
Zn8 Se21 C141 C142 153.0(7) . . . . ?
C146 C141 C142 C143 2.1(14) . . . . ?
Se21 C141 C142 C143 178.2(7) . . . . ?
C141 C142 C143 C144 -1.5(15) . . . . ?
C142 C143 C144 C145 1.0(15) . . . . ?
C143 C144 C145 C146 -1.2(14) . . . . ?
C142 C141 C146 C145 -2.3(14) . . . . ?
Se21 C141 C146 C145 -178.2(7) . . . . ?
C144 C145 C146 C141 1.8(14) . . . . ?
Zn4 Se22 C147 C148 84.0(9) . . . . ?
Zn5 Se22 C147 C148 -22.0(9) . . . . ?
Zn4 Se22 C147 C152 -93.2(8) . . . . ?
Zn5 Se22 C147 C152 160.7(7) . . . . ?
C152 C147 C148 C149 -4.0(15) . . . . ?
Se22 C147 C148 C149 178.8(8) . . . . ?
C147 C148 C149 C150 3.4(16) . . . . ?
C148 C149 C150 C151 -2.6(17) . . . . ?
C149 C150 C151 C152 2.2(17) . . . . ?
C148 C147 C152 C151 3.7(15) . . . . ?
Se22 C147 C152 C151 -179.0(8) . . . . ?
C150 C151 C152 C147 -2.8(16) . . . . ?
Zn5 Se23 C153 C158 56.4(9) . . . . ?
Zn5 Se23 C153 C154 -126.4(9) . . . . ?
C158 C153 C154 C155 -0.9(17) . . . . ?
Se23 C153 C154 C155 -178.2(8) . . . . ?
C153 C154 C155 C156 -0.4(18) . . . . ?
C154 C155 C156 C157 1(2) . . . . ?
C155 C156 C157 C158 0(2) . . . . ?
C154 C153 C158 C157 1.8(17) . . . . ?
Se23 C153 C158 C157 179.1(9) . . . . ?
C156 C157 C158 C153 -1(2) . . . . ?
Zn6 Se24 C159 C164 36.4(11) . . . . ?
Zn6 Se24 C159 C160 -146.6(7) . . . . ?
C164 C159 C160 C161 3.5(17) . . . . ?
Se24 C159 C160 C161 -173.6(9) . . . . ?
C159 C160 C161 C162 -1.1(19) . . . . ?
C160 C161 C162 C163 0(2) . . . . ?
C161 C162 C163 C164 -0.6(19) . . . . ?
C160 C159 C164 C163 -4.5(18) . . . . ?
Se24 C159 C164 C163 172.3(9) . . . . ?
C162 C163 C164 C159 3.0(18) . . . . ?
Zn7 Se25 C165 C166 18.3(14) . . . . ?
Zn7 Se25 C165 C170 -161.1(9) . . . . ?
C170 C165 C166 C167 5(2) . . . . ?
Se25 C165 C166 C167 -174.1(11) . . . . ?
C165 C166 C167 C168 -3(2) . . . . ?
C166 C167 C168 C169 -1(2) . . . . ?
C167 C168 C169 C170 3(2) . . . . ?
C166 C165 C170 C169 -3(2) . . . . ?
Se25 C165 C170 C169 176.4(10) . . . . ?
C168 C169 C170 C165 -1(2) . . . . ?
Zn8 Se26 C171 C176 -103.5(8) . . . . ?
Zn8 Se26 C171 C172 82.7(8) . . . . ?
C176 C171 C172 C173 0.8(15) . . . . ?
Se26 C171 C172 C173 174.9(7) . . . . ?
C171 C172 C173 C174 -1.2(15) . . . . ?
C172 C173 C174 C175 -1.1(15) . . . . ?
C173 C174 C175 C176 3.8(16) . . . . ?
C174 C175 C176 C171 -4.3(16) . . . . ?
C172 C171 C176 C175 2.0(15) . . . . ?
Se26 C171 C176 C175 -172.2(8) . . . . ?
C204 O9 C201 C202 -4(2) . . . . ?
O9 C201 C202 C203 7(2) . . . . ?
C201 C202 C203 C204 -8(2) . . . . ?
C201 O9 C204 C203 -1.2(17) . . . . ?
C202 C203 C204 O9 5.4(18) . . . . ?
C208 O10 C205 C206 20.7(15) . . . . ?
O10 C205 C206 C207 -34.5(15) . . . . ?
C205 C206 C207 C208 35.4(15) . . . . ?
C206 C207 C208 O10 -24.3(15) . . . . ?
C205 O10 C208 C207 3.4(16) . . . . ?
C212 O11 C209 C210 -38.8(12) . . . . ?
O11 C209 C210 C211 20.1(13) . . . . ?
C209 C210 C211 C212 4.5(14) . . . . ?
C209 O11 C212 C211 40.9(12) . . . . ?
C210 C211 C212 O11 -27.0(13) . . . . ?
C216 O12A C213 C214 -7(3) . . . . ?
O12A C213 C214 C215 -15(3) . . . . ?
C213 C214 C215 C216 31(3) . . . . ?
C213 O12A C216 C215 26(3) . . . . ?
C214 C215 C216 O12A -35(3) . . . . ?
C316 O12B C313 C314 -34(2) . . . . ?
O12B C313 C314 C315 28(3) . . . . ?
C313 C314 C315 C316 -12(3) . . . . ?
C313 O12B C316 C315 27(3) . . . . ?
C314 C315 C316 O12B -10(3) . . . . ?
C220 O13A C217 C218 19(2) . . . . ?
O13A C217 C218 C219 -30(2) . . . . ?
C217 C218 C219 C220 30(3) . . . . ?
C217 O13A C220 C219 1(3) . . . . ?
C218 C219 C220 O13A -19(3) . . . . ?
C320 O13B C317 C318 -4(3) . . . . ?
O13B C317 C318 C319 -13(3) . . . . ?
C317 C318 C319 C320 25(3) . . . . ?
C317 O13B C320 C319 20(3) . . . . ?
C318 C319 C320 O13B -28(3) . . . . ?
C224 O14A C221 C222 -6(4) . . . . ?
O14A C221 C222 C223 20(3) . . . . ?
C221 C222 C223 C224 -26(3) . . . . ?
C221 O14A C224 C223 -10(4) . . . . ?
C222 C223 C224 O14A 22(4) . . . . ?
C324 O14B C321 C322 27(2) . . . . ?
O14B C321 C322 C323 -16(3) . . . . ?
C321 C322 C323 C324 -1(3) . . . . ?
C321 O14B C324 C323 -27(2) . . . . ?
C322 C323 C324 O14B 18(3) . . . . ?
